data_4500173
loop_
_publ_author_name
'Dey, Chandan'
'Das, Raja'
'Pachfule, Pradip'
'Poddar, Pankaj'
'Banerjee, Rahul'

_publ_contact_author
;

Dr. Rahul Banerjee

Scientist
Physical/Materials Chemistry Division  
National Chemical Laboratory
Dr. Homi Bhaba Road
Pune 411008, India


;
_publ_section_title
;
 Structural and Selective Gas Adsorption Studies of Polyoxometalate and
 Tris(ethylenediamine) Cobalt(III) Based Ionic Crystals
;
_journal_issue 1
_journal_name_full 'Crystal Growth &amp; Design'
_journal_page_first 139
_journal_paper_doi 10.1021/cg101201b
_journal_volume 11
_journal_year 2011
_chemical_formula_moiety 2(Mo12O40P),2(C6H24CoN6),9(C3H7NO),0.5(C6N2O2),C3
_chemical_formula_sum 'C45 H112 Co2 Mo24 N23 O91 P2'
_chemical_formula_weight 4913.94
_chemical_name_common CoMo12P-DMF
_chemical_name_systematic
;
 ? 
;
_space_group_IT_number 2
_symmetry_cell_setting triclinic
_symmetry_space_group_name_Hall '-P 1'
_symmetry_space_group_name_H-M 'P -1'
_atom_sites_solution_hydrogens geom
_atom_sites_solution_primary direct
_atom_sites_solution_secondary difmap
_audit_creation_method SHELXL-97
_cell_angle_alpha 83.935(3)
_cell_angle_beta 79.012(3)
_cell_angle_gamma 86.859(3)
_cell_formula_units_Z 2
_cell_length_a 12.100(2)
_cell_length_b 23.4858(13)
_cell_length_c 24.259(3)
_cell_measurement_reflns_used 4181
_cell_measurement_temperature 293(2)
_cell_measurement_theta_max 19.63
_cell_measurement_theta_min 2.27
_cell_volume 6725.4(14)
_computing_cell_refinement 'Bruker SMART'
_computing_data_collection 'Bruker SMART'
_computing_data_reduction 'Bruker SAINT'
_computing_molecular_graphics 'Bruker SHELXTL'
_computing_publication_material 'Bruker SHELXTL'
_computing_structure_refinement 'Bruker SHELXTL'
_computing_structure_solution 'Bruker SHELXTL'
_diffrn_ambient_temperature 293(2)
_diffrn_measured_fraction_theta_full 0.996
_diffrn_measured_fraction_theta_max 0.996
_diffrn_measurement_device_type 'CCD area detector'
_diffrn_measurement_method 'phi and omega scans'
_diffrn_radiation_monochromator graphite
_diffrn_radiation_source 'fine-focus sealed tube'
_diffrn_radiation_type MoK\a
_diffrn_radiation_wavelength 0.71073
_diffrn_reflns_av_R_equivalents 0.0000
_diffrn_reflns_av_sigmaI/netI 0.0463
_diffrn_reflns_limit_h_max 14
_diffrn_reflns_limit_h_min -14
_diffrn_reflns_limit_k_max 27
_diffrn_reflns_limit_k_min -27
_diffrn_reflns_limit_l_max 28
_diffrn_reflns_limit_l_min 0
_diffrn_reflns_number 29903
_diffrn_reflns_theta_full 25.00
_diffrn_reflns_theta_max 25.00
_diffrn_reflns_theta_min 0.86
_exptl_absorpt_coefficient_mu 2.538
_exptl_absorpt_correction_T_max 0.927
_exptl_absorpt_correction_T_min 0.808
_exptl_absorpt_correction_type multi-scan
_exptl_absorpt_process_details 'Blessing, Acta Cryst. (1995) A51 33-58'
_exptl_crystal_colour yellow
_exptl_crystal_density_diffrn 2.441
_exptl_crystal_density_method 'not measured'
_exptl_crystal_description niddle
_exptl_crystal_F_000 4726
_exptl_crystal_size_max 0.31
_exptl_crystal_size_mid 0.07
_exptl_crystal_size_min 0.03
_refine_diff_density_max 1.895
_refine_diff_density_min -1.268
_refine_diff_density_rms 0.202
_refine_ls_extinction_method none
_refine_ls_goodness_of_fit_ref 1.127
_refine_ls_hydrogen_treatment constr
_refine_ls_matrix_type full
_refine_ls_number_parameters 1358
_refine_ls_number_reflns 29903
_refine_ls_number_restraints 3
_refine_ls_restrained_S_all 1.127
_refine_ls_R_factor_all 0.0790
_refine_ls_R_factor_gt 0.0704
_refine_ls_shift/su_max 0.009
_refine_ls_shift/su_mean 0.000
_refine_ls_structure_factor_coef Fsqd
_refine_ls_weighting_details 'calc w=1/[\s^2^(Fo^2^)+(0.0626P)^2^+77.9970P] where P=(Fo^2^+2Fc^2^)/3'
_refine_ls_weighting_scheme calc
_refine_ls_wR_factor_gt 0.1696
_refine_ls_wR_factor_ref 0.1746
_reflns_number_gt 21585
_reflns_number_total 23303
_reflns_threshold_expression >2sigma(I)
_cod_data_source_file cg101201b_si_001.cif
_cod_data_source_block CoMo12P-DMF
_cod_depositor_comments
;
The following automatic conversions were performed:

'_symmetry_cell_setting' value 'Triclinic' changed to 'triclinic'
according to /home/saulius/struct/CIF-dictionaries/cif_core.dic
dictionary named 'cif_core.dic' version 2.4.1 from 2010-06-29.

Automatic conversion script
Id: cif_fix_values 1715 2011-07-08 13:25:40Z adriana 
;
_cod_original_sg_symbol_H-M P-1
_cod_original_formula_sum 'C45 H112 Co2 Mo24 N23 O91 P2 '
_cod_database_code 4500173

loop_
_symmetry_equiv_pos_as_xyz
'x, y, z'
'-x, -y, -z'

loop_
_atom_site_label
_atom_site_type_symbol
_atom_site_fract_x
_atom_site_fract_y
_atom_site_fract_z
_atom_site_U_iso_or_equiv
_atom_site_adp_type
_atom_site_occupancy
_atom_site_symmetry_multiplicity
_atom_site_calc_flag
_atom_site_refinement_flags
C1 C 0.4939(12) 0.1957(7) 0.8447(6) 0.055(4) Uiso 1 1 d .
H1A H 0.4711 0.2337 0.8561 0.066 Uiso 1 1 calc R
H1B H 0.4645 0.1678 0.8757 0.066 Uiso 1 1 calc R
C2 C 0.8199(13) 0.1293(8) 0.7211(7) 0.065(4) Uiso 1 1 d .
H2A H 0.8602 0.1457 0.6849 0.078 Uiso 1 1 calc R
H2B H 0.8306 0.0880 0.7226 0.078 Uiso 1 1 calc R
C3 C 0.8664(14) 0.1511(7) 0.7679(7) 0.064(4) Uiso 1 1 d .
H3A H 0.8358 0.1306 0.8039 0.077 Uiso 1 1 calc R
H3B H 0.9484 0.1467 0.7613 0.077 Uiso 1 1 calc R
C4 C 0.4467(13) 0.1865(7) 0.7939(6) 0.059(4) Uiso 1 1 d .
H4A H 0.3671 0.1981 0.7990 0.071 Uiso 1 1 calc R
H4B H 0.4548 0.1465 0.7868 0.071 Uiso 1 1 calc R
C5 C 0.4303(13) 0.1483(7) 0.2989(6) 0.063(4) Uiso 1 1 d .
H5A H 0.3672 0.1728 0.2901 0.076 Uiso 1 1 calc R
H5B H 0.4108 0.1087 0.2990 0.076 Uiso 1 1 calc R
C6 C 0.445(2) 0.2041(11) 0.0061(10) 0.117(8) Uiso 1 1 d .
H6A H 0.3783 0.2187 -0.0081 0.141 Uiso 1 1 calc R
H6B H 0.4500 0.1632 0.0060 0.141 Uiso 1 1 calc R
H6C H 0.5108 0.2205 -0.0173 0.141 Uiso 1 1 calc R
C7 C 0.5130(19) 0.2051(10) 0.0938(9) 0.098(7) Uiso 1 1 d .
H7 H 0.5779 0.1853 0.0775 0.117 Uiso 1 1 calc R
C8 C 0.5984(17) 1.0242(9) 0.8552(9) 0.089(6) Uiso 1 1 d .
H8 H 0.5585 1.0309 0.8908 0.107 Uiso 1 1 calc R
C9 C 0.600(2) 0.9299(12) 0.8882(11) 0.141(10) Uiso 1 1 d .
H9A H 0.6269 0.8925 0.8777 0.169 Uiso 1 1 calc R
H9B H 0.5190 0.9309 0.8979 0.169 Uiso 1 1 calc R
H9C H 0.6313 0.9380 0.9201 0.169 Uiso 1 1 calc R
C10 C 0.4534(13) 0.1585(6) 0.3552(6) 0.052(4) Uiso 1 1 d .
H10A H 0.5077 0.1301 0.3672 0.062 Uiso 1 1 calc R
H10B H 0.3842 0.1571 0.3834 0.062 Uiso 1 1 calc R
C11 C 0.5201(12) 0.3399(6) 0.2369(6) 0.048(3) Uiso 1 1 d .
H11A H 0.5757 0.3490 0.2029 0.058 Uiso 1 1 calc R
H11B H 0.4538 0.3651 0.2355 0.058 Uiso 1 1 calc R
C12 C 0.5678(12) 0.3478(6) 0.2872(6) 0.053(4) Uiso 1 1 d .
H12A H 0.6033 0.3846 0.2823 0.063 Uiso 1 1 calc R
H12B H 0.5077 0.3473 0.3202 0.063 Uiso 1 1 calc R
C13 C 0.8031(14) 0.1931(7) 0.2031(7) 0.063(4) Uiso 1 1 d .
H13A H 0.8671 0.2043 0.1738 0.076 Uiso 1 1 calc R
H13B H 0.7819 0.1551 0.1978 0.076 Uiso 1 1 calc R
C14 C 0.8333(12) 0.1939(7) 0.2618(6) 0.052(4) Uiso 1 1 d .
H14A H 0.8886 0.1635 0.2684 0.062 Uiso 1 1 calc R
H14B H 0.8644 0.2304 0.2652 0.062 Uiso 1 1 calc R
C15 C 0.2605(14) 0.0695(7) 0.7610(7) 0.063(4) Uiso 1 1 d .
H15A H 0.3128 0.0949 0.7701 0.076 Uiso 1 1 calc R
H15B H 0.2033 0.0602 0.7937 0.076 Uiso 1 1 calc R
H15C H 0.2256 0.0877 0.7310 0.076 Uiso 1 1 calc R
C16 C 0.2599(13) -0.0230(6) 0.7290(6) 0.050(3) Uiso 1 1 d .
H16 H 0.1838 -0.0169 0.7267 0.060 Uiso 1 1 calc R
C17 C 0.4334(14) 0.0095(8) 0.7497(7) 0.073(5) Uiso 1 1 d .
H17A H 0.4619 0.0433 0.7603 0.087 Uiso 1 1 calc R
H17B H 0.4775 -0.0002 0.7144 0.087 Uiso 1 1 calc R
H17C H 0.4385 -0.0217 0.7782 0.087 Uiso 1 1 calc R
C18 C 0.7482(12) 0.3198(6) 0.6828(6) 0.049(3) Uiso 1 1 d .
H18A H 0.7434 0.3426 0.6475 0.059 Uiso 1 1 calc R
H18B H 0.8245 0.3220 0.6899 0.059 Uiso 1 1 calc R
C19 C 0.6652(12) 0.3433(6) 0.7297(6) 0.051(4) Uiso 1 1 d .
H19A H 0.6892 0.3797 0.7379 0.061 Uiso 1 1 calc R
H19B H 0.5907 0.3488 0.7197 0.061 Uiso 1 1 calc R
C20 C 0.8833(15) 0.2908(8) 0.4869(7) 0.073(5) Uiso 1 1 d .
H20A H 0.9643 0.2930 0.4777 0.088 Uiso 1 1 calc R
H20B H 0.8626 0.2654 0.5206 0.088 Uiso 1 1 calc R
H20C H 0.8501 0.3283 0.4929 0.088 Uiso 1 1 calc R
C21 C 0.9276(16) 0.2566(9) 0.3905(8) 0.085(6) Uiso 1 1 d .
H21A H 1.0012 0.2644 0.3971 0.102 Uiso 1 1 calc R
H21B H 0.9123 0.2803 0.3579 0.102 Uiso 1 1 calc R
H21C H 0.9255 0.2170 0.3843 0.102 Uiso 1 1 calc R
C22 C 0.7354(12) 0.2612(6) 0.4414(6) 0.052(4) Uiso 1 1 d .
H22 H 0.6850 0.2698 0.4738 0.062 Uiso 1 1 calc R
C23 C 0.943(2) 0.4412(11) 0.1007(11) 0.123(9) Uiso 1 1 d .
H23A H 1.0065 0.4365 0.0707 0.148 Uiso 1 1 calc R
H23B H 0.9571 0.4708 0.1225 0.148 Uiso 1 1 calc R
H23C H 0.8762 0.4514 0.0850 0.148 Uiso 1 1 calc R
C24 C 0.993(2) 0.3426(11) 0.1104(11) 0.126(9) Uiso 1 1 d .
H24A H 1.0475 0.3559 0.0778 0.151 Uiso 1 1 calc R
H24B H 0.9434 0.3169 0.0998 0.151 Uiso 1 1 calc R
H24C H 1.0324 0.3228 0.1382 0.151 Uiso 1 1 calc R
C25 C 0.8498(16) 0.3799(9) 0.1789(8) 0.079(5) Uiso 1 1 d .
H25 H 0.8009 0.4102 0.1904 0.095 Uiso 1 1 calc R
C26 C 0.698(2) 0.9602(12) 0.7928(11) 0.135(10) Uiso 1 1 d .
H26A H 0.7138 0.9196 0.7929 0.162 Uiso 1 1 calc R
H26B H 0.7686 0.9795 0.7871 0.162 Uiso 1 1 calc R
H26C H 0.6584 0.9732 0.7629 0.162 Uiso 1 1 calc R
C27 C 0.345(2) 0.2496(13) 0.0857(12) 0.145(10) Uiso 1 1 d .
H27A H 0.2945 0.2570 0.0591 0.174 Uiso 1 1 calc R
H27B H 0.3679 0.2853 0.0950 0.174 Uiso 1 1 calc R
H27C H 0.3059 0.2285 0.1193 0.174 Uiso 1 1 calc R
C28 C 0.843(3) 0.6212(14) 0.6960(13) 0.166(12) Uiso 1 1 d .
H28A H 0.8935 0.5879 0.6966 0.199 Uiso 1 1 calc R
H28B H 0.7712 0.6124 0.7191 0.199 Uiso 1 1 calc R
H28C H 0.8752 0.6519 0.7103 0.199 Uiso 1 1 calc R
C29 C 0.8828(18) 0.6025(9) 0.5917(9) 0.093(6) Uiso 1 1 d .
H29A H 0.9265 0.5721 0.6081 0.112 Uiso 1 1 calc R
H29B H 0.9317 0.6250 0.5626 0.112 Uiso 1 1 calc R
H29C H 0.8256 0.5865 0.5759 0.112 Uiso 1 1 calc R
C30 C 0.518(3) 0.1808(16) 0.5401(16) 0.202(16) Uiso 1 1 d .
H30A H 0.5029 0.1802 0.5027 0.242 Uiso 1 1 calc R
H30B H 0.5977 0.1828 0.5385 0.242 Uiso 1 1 calc R
H30C H 0.4794 0.2136 0.5566 0.242 Uiso 1 1 calc R
C31 C 0.481(3) 0.1164(15) 0.6242(14) 0.162(12) Uiso 1 1 d .
H31 H 0.4575 0.0807 0.6413 0.194 Uiso 1 1 calc R
C32 C 0.446(3) 0.0878(15) 0.5430(15) 0.189(15) Uiso 1 1 d .
H32A H 0.4216 0.0575 0.5718 0.227 Uiso 1 1 calc R
H32B H 0.5084 0.0741 0.5162 0.227 Uiso 1 1 calc R
H32C H 0.3846 0.1006 0.5241 0.227 Uiso 1 1 calc R
C33 C 0.174(4) 0.4342(17) 0.788(2) 0.32(3) Uiso 1 1 d D
H33A H 0.1025 0.4258 0.8121 0.380 Uiso 1 1 calc R
H33B H 0.1620 0.4435 0.7498 0.380 Uiso 1 1 calc R
H33C H 0.2056 0.4662 0.8000 0.380 Uiso 1 1 calc R
C34 C 0.345(4) 0.3661(17) 0.766(2) 0.26(2) Uiso 1 1 d D
H34 H 0.3754 0.3818 0.7298 0.315 Uiso 1 1 calc R
C35 C 0.194(4) 0.348(2) 0.8384(16) 0.34(3) Uiso 1 1 d D
H35A H 0.1249 0.3675 0.8544 0.403 Uiso 1 1 calc R
H35B H 0.2419 0.3414 0.8661 0.403 Uiso 1 1 calc R
H35C H 0.1774 0.3124 0.8267 0.403 Uiso 1 1 calc R
C36 C 0.043(2) 0.5473(13) 0.3188(12) 0.142(10) Uiso 1 1 d .
H36A H 0.0703 0.5083 0.3237 0.171 Uiso 1 1 calc R
H36B H -0.0384 0.5484 0.3246 0.171 Uiso 1 1 calc R
H36C H 0.0668 0.5689 0.3457 0.171 Uiso 1 1 calc R
C37 C 0.7635(17) 0.6856(9) 0.6253(9) 0.086(6) Uiso 1 1 d .
H37 H 0.7593 0.6977 0.5880 0.103 Uiso 1 1 calc R
C38 C 0.962(2) 0.2931(10) 0.9687(10) 0.104(7) Uiso 1 1 d .
C39 C 0.9395(16) 0.7582(8) 0.3787(8) 0.075(5) Uiso 1 1 d .
C40 C 0.7897(16) 0.2406(9) 0.9893(8) 0.082(5) Uiso 1 1 d .
C41 C 0.8628(14) 0.2747(7) 0.8949(7) 0.064(4) Uiso 1 1 d .
H41 H 0.9188 0.2949 0.8700 0.077 Uiso 1 1 calc R
C42 C 0.833(3) 0.7461(16) 0.3098(16) 0.174(13) Uiso 1 1 d .
C43 C 0.742(3) 0.7629(14) 0.4098(13) 0.150(11) Uiso 1 1 d .
C44 C 0.154(3) 0.5411(15) 0.2281(14) 0.182(14) Uiso 1 1 d .
H44A H 0.1666 0.5027 0.2442 0.218 Uiso 1 1 calc R
H44B H 0.2250 0.5598 0.2173 0.218 Uiso 1 1 calc R
H44C H 0.1201 0.5401 0.1955 0.218 Uiso 1 1 calc R
C45 C 0.054(4) 0.624(2) 0.261(2) 0.26(2) Uiso 1 1 d .
H45 H 0.0013 0.6340 0.2914 0.313 Uiso 1 1 calc R
Co1 Co 0.60044(14) 0.22952(7) 0.27368(6) 0.0336(4) Uani 1 1 d .
Co2 Co 0.67413(15) 0.22139(7) 0.75441(6) 0.0362(4) Uani 1 1 d .
Mo1 Mo 0.33512(10) 0.41864(5) 0.11585(4) 0.0402(3) Uani 1 1 d .
Mo2 Mo 0.62352(12) 0.37724(5) 0.06624(5) 0.0494(3) Uani 1 1 d .
Mo3 Mo 0.53693(12) 0.37010(5) -0.06532(5) 0.0516(3) Uani 1 1 d .
Mo4 Mo 0.44255(11) 0.49743(5) -0.13872(4) 0.0460(3) Uani 1 1 d .
Mo5 Mo 0.77733(10) 0.44925(6) -0.05869(5) 0.0461(3) Uani 1 1 d .
Mo6 Mo 0.74102(10) 0.57112(5) 0.01999(5) 0.0440(3) Uani 1 1 d .
Mo7 Mo 0.95368(11) -0.06469(6) 0.64162(5) 0.0544(4) Uani 1 1 d .
Mo8 Mo 0.90269(13) -0.06614(6) 0.39440(6) 0.0633(4) Uani 1 1 d .
Mo9 Mo 0.76814(11) 0.06301(6) 0.44063(6) 0.0536(3) Uani 1 1 d .
Mo10 Mo 0.71991(11) -0.00891(6) 0.57990(5) 0.0538(3) Uani 1 1 d .
Mo11 Mo 0.85397(13) 0.12379(6) 0.55268(5) 0.0566(4) Uani 1 1 d .
Mo12 Mo 1.12841(12) 0.13486(6) 0.46653(6) 0.0584(4) Uani 1 1 d .
Mo13 Mo 0.96571(9) 0.99954(5) 0.85796(4) 0.0386(3) Uani 1 1 d .
Mo14 Mo 0.95298(9) 0.86931(5) 0.94752(4) 0.0354(2) Uani 1 1 d .
Mo15 Mo 0.94830(9) 0.87364(5) 1.09480(5) 0.0373(3) Uani 1 1 d .
Mo16 Mo 0.76976(11) 1.07841(5) 0.95341(5) 0.0467(3) Uani 1 1 d .
Mo17 Mo 0.72497(10) 0.94213(5) 1.03210(5) 0.0447(3) Uani 1 1 d .
Mo18 Mo 0.78216(11) 1.06227(5) 1.09929(4) 0.0429(3) Uani 1 1 d .
Mo19 Mo 0.42960(12) 0.49319(6) 0.36473(5) 0.0512(3) Uani 1 1 d .
Mo20 Mo 0.75253(12) 0.57591(9) 0.44462(6) 0.0727(5) Uani 1 1 d .
Mo21 Mo 0.70543(10) 0.44658(6) 0.38952(5) 0.0507(3) Uani 1 1 d .
Mo22 Mo 0.46404(14) 0.36531(7) 0.45379(6) 0.0691(4) Uani 1 1 d .
Mo23 Mo 0.51078(15) 0.37303(7) 0.59216(6) 0.0733(5) Uani 1 1 d .
Mo24 Mo 0.76609(10) 0.44304(6) 0.52782(5) 0.0524(3) Uani 1 1 d .
N1 N 0.6990(9) 0.1450(5) 0.7268(5) 0.044(3) Uiso 1 1 d .
H1C H 0.6580 0.1191 0.7514 0.053 Uiso 1 1 calc R
H1D H 0.6773 0.1455 0.6933 0.053 Uiso 1 1 calc R
N2 N 0.6165(9) 0.1900(5) 0.8319(4) 0.045(3) Uiso 1 1 d .
H2C H 0.6382 0.1528 0.8364 0.054 Uiso 1 1 calc R
H2D H 0.6461 0.2088 0.8560 0.054 Uiso 1 1 calc R
N3 N 0.6632(10) 0.2996(5) 0.7790(5) 0.047(3) Uiso 1 1 d .
H3C H 0.5985 0.3040 0.8041 0.056 Uiso 1 1 calc R
H3D H 0.7216 0.3045 0.7962 0.056 Uiso 1 1 calc R
N4 N 0.7241(9) 0.2593(5) 0.6784(4) 0.044(3) Uiso 1 1 d .
H4C H 0.7869 0.2412 0.6611 0.053 Uiso 1 1 calc R
H4D H 0.6696 0.2580 0.6578 0.053 Uiso 1 1 calc R
N5 N 0.5355(9) 0.1613(5) 0.2553(4) 0.042(3) Uiso 1 1 d .
H5C H 0.5179 0.1674 0.2207 0.050 Uiso 1 1 calc R
H5D H 0.5859 0.1315 0.2556 0.050 Uiso 1 1 calc R
N6 N 0.7236(8) 0.1850(5) 0.3033(4) 0.040(2) Uiso 1 1 d .
H6E H 0.7299 0.1965 0.3368 0.048 Uiso 1 1 calc R
H6D H 0.7080 0.1476 0.3085 0.048 Uiso 1 1 calc R
N7 N 0.6513(9) 0.3019(4) 0.2952(4) 0.042(3) Uiso 1 1 d .
H7C H 0.6594 0.2973 0.3316 0.050 Uiso 1 1 calc R
H7D H 0.7189 0.3109 0.2738 0.050 Uiso 1 1 calc R
N8 N 0.4885(9) 0.2791(5) 0.2409(5) 0.046(3) Uiso 1 1 d .
H8C H 0.4858 0.2693 0.2063 0.055 Uiso 1 1 calc R
H8D H 0.4194 0.2745 0.2626 0.055 Uiso 1 1 calc R
N9 N 0.5007(9) 0.2171(5) 0.3465(4) 0.045(3) Uiso 1 1 d .
H9E H 0.5395 0.2213 0.3740 0.054 Uiso 1 1 calc R
H9D H 0.4435 0.2436 0.3487 0.054 Uiso 1 1 calc R
N10 N 0.7072(9) 0.2343(5) 0.2011(5) 0.047(3) Uiso 1 1 d .
H10C H 0.6710 0.2270 0.1735 0.057 Uiso 1 1 calc R
H10D H 0.7332 0.2700 0.1930 0.057 Uiso 1 1 calc R
N11 N 0.5150(9) 0.2234(5) 0.7453(4) 0.042(3) Uiso 1 1 d .
H11C H 0.4868 0.2597 0.7449 0.051 Uiso 1 1 calc R
H11D H 0.5103 0.2102 0.7124 0.051 Uiso 1 1 calc R
N12 N 0.8305(9) 0.2122(5) 0.7669(5) 0.048(3) Uiso 1 1 d .
H12C H 0.8765 0.2327 0.7392 0.058 Uiso 1 1 calc R
H12D H 0.8352 0.2252 0.8000 0.058 Uiso 1 1 calc R
N13 N 0.3180(10) 0.0198(5) 0.7441(5) 0.047(3) Uiso 1 1 d .
N14 N 0.8415(11) 0.2689(5) 0.4399(5) 0.058(3) Uiso 1 1 d .
N15 N 0.9271(12) 0.3917(7) 0.1340(6) 0.071(4) Uiso 1 1 d .
N16 N 0.4363(12) 0.2188(6) 0.0628(6) 0.066(4) Uiso 1 1 d .
N17 N 0.8683(12) 0.2707(6) 0.9476(6) 0.064(4) Uiso 1 1 d .
N18 N 0.8284(14) 0.6392(7) 0.6358(7) 0.087(5) Uiso 1 1 d .
N19 N 0.4828(11) 0.1366(6) 0.5693(6) 0.066(4) Uiso 1 1 d .
N20 N 0.8408(15) 0.7536(8) 0.3647(8) 0.094(5) Uiso 1 1 d .
N21 N 0.2521(15) 0.3838(7) 0.7901(7) 0.082(4) Uiso 1 1 d D
N22 N 0.0847(15) 0.5701(8) 0.2662(8) 0.089(5) Uiso 1 1 d .
N23 N 0.6351(11) 0.9715(6) 0.8423(5) 0.059(3) Uiso 1 1 d .
O1 O 0.5558(9) 0.3107(4) -0.0985(4) 0.055(3) Uani 1 1 d .
O2 O 0.5736(11) 0.3448(6) 0.0050(4) 0.089(4) Uani 1 1 d .
O3 O 0.6887(12) 0.4012(6) -0.0860(4) 0.105(6) Uani 1 1 d .
O4 O 0.9079(9) 0.4270(5) -0.0857(4) 0.068(3) Uani 1 1 d .
O5 O 0.5128(10) 0.4264(5) -0.1282(5) 0.085(4) Uani 1 1 d .
O6 O 0.7484(12) 0.4016(6) 0.0126(4) 0.098(5) Uani 1 1 d .
O7 O 0.5824(12) 0.4447(7) -0.0089(6) 0.028(3) Uani 0.50 1 d P
O8 O 0.8082(10) 0.5067(4) -0.0115(4) 0.066(3) Uani 1 1 d .
O9 O 0.6972(10) 0.5350(5) 0.0904(5) 0.082(4) Uani 1 1 d .
O10 O 0.6146(11) 0.6272(6) 0.0387(5) 0.085(4) Uiso 1 1 d .
O11 O 0.8506(10) 0.6083(5) 0.0266(5) 0.076(4) Uani 1 1 d .
O12 O 0.6340(9) 0.4297(5) 0.1143(5) 0.071(3) Uani 1 1 d .
O13 O 0.3855(11) 0.4823(6) 0.0280(6) 0.024(3) Uani 0.50 1 d P
O14 O 0.4241(9) 0.4641(5) 0.1534(6) 0.077(4) Uani 1 1 d .
O15 O 0.2458(11) 0.4905(5) 0.1100(4) 0.072(3) Uani 1 1 d .
O16 O 0.2605(12) 0.3822(5) 0.1724(4) 0.087(4) Uani 1 1 d .
O17 O 0.2775(10) 0.3987(4) 0.0564(4) 0.067(3) Uani 1 1 d .
O18 O 0.4627(9) 0.3711(5) 0.1018(6) 0.079(4) Uani 1 1 d .
O19 O 0.4070(9) 0.4991(6) -0.2014(4) 0.070(3) Uani 1 1 d .
O20 O 0.8915(8) 0.0891(5) 0.3864(6) 0.082(4) Uani 1 1 d .
O21 O 0.9836(9) 0.1566(6) 0.5008(4) 0.089(5) Uani 1 1 d .
O22 O 0.7906(9) -0.0097(5) 0.4097(6) 0.079(4) Uani 1 1 d .
O23 O 0.6889(14) 0.0206(5) 0.5101(5) 0.102(5) Uani 1 1 d .
O24 O 0.7894(14) 0.1202(5) 0.4880(4) 0.099(5) Uani 1 1 d .
O25 O 0.9537(10) 0.1053(6) 0.6026(4) 0.092(5) Uani 1 1 d .
O26 O 0.8086(9) -0.0335(5) 0.6374(5) 0.071(3) Uani 1 1 d .
O27 O 1.0212(11) 0.0576(7) 0.5211(6) 0.031(4) Uani 0.50 1 d P
O28 O 1.0345(9) 1.0721(5) 0.8580(6) 0.090(4) Uani 1 1 d .
O29 O 0.9559(10) 1.0018(5) 0.7901(4) 0.067(3) Uani 1 1 d .
O30 O 0.5073(10) 0.2162(5) 0.1425(5) 0.071(3) Uiso 1 1 d .
O31 O 1.1037(7) 0.8768(4) 0.9209(4) 0.059(3) Uani 1 1 d .
O32 O 0.9248(11) 0.8095(4) 0.9230(6) 0.083(4) Uani 1 1 d .
O33 O 0.9274(8) 0.9278(5) 0.8864(5) 0.074(4) Uani 1 1 d .
O34 O 0.5953(9) 0.4753(4) 0.3489(5) 0.070(3) Uani 1 1 d .
O35 O 0.8308(8) 1.0335(5) 0.8888(6) 0.082(4) Uani 1 1 d .
O36 O 0.6620(7) 1.1140(4) 0.9299(4) 0.047(2) Uani 1 1 d .
O37 O 0.7014(16) 1.0050(5) 0.9830(5) 0.109(6) Uani 1 1 d .
O38 O 0.6827(7) 1.0951(4) 1.1428(4) 0.050(2) Uani 1 1 d .
O39 O 0.7134(15) 0.9991(5) 1.0896(5) 0.109(6) Uani 1 1 d .
O40 O 0.5975(8) 0.9156(5) 1.0504(4) 0.061(3) Uani 1 1 d .
O41 O 0.8037(8) 0.8984(6) 1.0868(4) 0.073(4) Uani 1 1 d .
O42 O 0.7954(8) 0.8962(6) 0.9802(4) 0.069(3) Uani 1 1 d .
O43 O 0.9658(8) 0.8443(5) 1.0195(4) 0.065(3) Uani 1 1 d .
O44 O 0.9317(10) 0.8137(4) 1.1366(4) 0.071(3) Uani 1 1 d .
O45 O 1.1169(8) 0.8729(5) 1.0732(6) 0.076(4) Uani 1 1 d .
O46 O 0.3984(10) 0.4924(7) 0.3011(4) 0.100(5) Uani 1 1 d .
O47 O 0.4769(11) 0.5725(5) 0.3619(5) 0.087(4) Uani 1 1 d .
O48 O 0.7596(10) 0.5186(5) 0.3905(4) 0.069(3) Uani 1 1 d .
O49 O 0.4099(10) 0.4175(4) 0.3959(6) 0.079(4) Uani 1 1 d .
O50 O 0.6101(9) 0.3804(5) 0.4157(6) 0.078(4) Uani 1 1 d .
O51 O 0.7722(10) 0.4222(6) 0.4548(4) 0.077(4) Uani 1 1 d .
O52 O 0.4433(13) 0.4314(7) 0.5199(6) 0.036(4) Uani 0.50 1 d P
O53 O 0.5122(12) 0.3436(9) 0.5214(5) 0.146(8) Uani 1 1 d .
O54 O 0.4417(10) 0.3033(4) 0.4315(4) 0.064(3) Uani 1 1 d .
O55 O 0.3134(13) 0.3789(10) 0.4962(5) 0.169(10) Uani 1 1 d .
O56 O 0.6700(10) 0.3841(5) 0.5597(5) 0.081(4) Uani 1 1 d .
O57 O 0.7115(12) 0.4828(5) 0.5933(5) 0.091(5) Uani 1 1 d .
O58 O 0.3559(12) 0.3847(10) 0.5984(5) 0.149(9) Uani 1 1 d .
O59 O 0.5209(8) 0.3123(4) 0.6330(4) 0.051(2) Uani 1 1 d .
O60 O 1.1267(8) 0.9717(5) 0.8546(5) 0.073(4) Uani 1 1 d .
O62 O 0.8582(13) -0.0971(5) 0.3448(5) 0.093(4) Uani 1 1 d .
O63 O 1.1920(12) 0.1967(5) 0.4511(6) 0.096(4) Uani 1 1 d .
O64 O 1.0064(10) 0.0056(6) 0.6520(7) 0.100(5) Uani 1 1 d .
O65 O 0.6587(9) 0.0918(5) 0.4147(4) 0.064(3) Uani 1 1 d .
O66 O 0.9335(13) -0.0990(6) 0.7057(4) 0.104(5) Uani 1 1 d .
O67 O 0.8388(11) -0.1132(7) 0.4590(5) 0.102(5) Uani 1 1 d .
O68 O 1.0833(9) 0.1268(5) 0.3989(5) 0.069(3) Uani 1 1 d .
O69 O 0.5907(8) -0.0139(6) 0.6185(5) 0.075(4) Uani 1 1 d .
O70 O 0.8759(12) 0.0305(6) 0.5148(6) 0.029(3) Uani 0.50 1 d P
O71 O 0.9600(12) 0.0113(6) 0.4464(6) 0.029(3) Uani 0.50 1 d P
O72 O 0.7460(9) -0.0826(6) 0.5573(5) 0.079(4) Uani 1 1 d .
O73 O 0.7556(15) 0.0684(6) 0.5912(5) 0.117(6) Uani 1 1 d .
O74 O 0.7903(8) 0.1827(4) 0.5785(4) 0.053(2) Uani 1 1 d .
O75 O 1.0738(14) 0.0365(6) 0.4560(7) 0.036(4) Uani 0.50 1 d P
O76 O 0.6956(8) 0.2438(4) 0.4040(4) 0.056(3) Uiso 1 1 d .
O77 O 0.3073(8) -0.0692(4) 0.7184(4) 0.055(2) Uiso 1 1 d .
O78 O 0.8338(10) 0.3347(6) 0.2072(5) 0.078(3) Uiso 1 1 d .
O79 O 0.6208(10) 1.0645(5) 0.8161(5) 0.075(3) Uiso 1 1 d .
O80 O 0.6763(9) 0.3189(4) 0.0981(4) 0.061(3) Uani 1 1 d .
O81 O 0.4476(12) 0.4661(6) -0.0410(6) 0.025(3) Uani 0.50 1 d P
O82 O 0.5073(14) 0.5355(7) -0.0564(6) 0.033(4) Uani 0.50 1 d P
O83 O 0.7523(18) 1.0939(5) 1.0250(5) 0.133(7) Uani 1 1 d .
O84 O 0.8007(13) 0.4202(7) 0.3392(7) 0.037(4) Uiso 0.50 1 d P
O85 O 0.5670(14) 0.4739(7) 0.5448(7) 0.036(4) Uani 0.50 1 d P
O86 O 0.5175(14) 0.4729(7) 0.4472(6) 0.034(4) Uani 0.50 1 d P
O87 O 0.6246(17) 0.4865(10) 0.4778(9) 0.163(8) Uani 1 1 d .
O88 O 0.8672(10) 0.6128(5) 0.4174(5) 0.072(3) Uani 1 1 d .
O89 O 0.8042(11) 0.5191(5) 0.4933(4) 0.080(4) Uani 1 1 d .
O90 O 0.8865(12) 0.4186(7) 0.5413(6) 0.111(6) Uani 1 1 d .
O91 O 0.9702(11) 0.2433(6) 0.6551(5) 0.084(4) Uiso 1 1 d .
O92 O 0.5215(11) 0.1598(6) 0.6502(6) 0.087(4) Uiso 1 1 d .
O93 O 0.7878(9) 0.2534(5) 0.8743(4) 0.061(3) Uiso 1 1 d .
O96 O 0.7096(12) 0.7126(6) 0.6621(6) 0.094(4) Uiso 1 1 d .
O97 O 0.9433(13) 0.9454(7) 1.0114(7) 0.035(4) Uani 0.50 1 d P
O98 O 1.0129(12) 0.9656(7) 0.9512(6) 0.030(4) Uani 0.50 1 d P
O99 O 0.8681(13) 1.0149(6) 1.0167(6) 0.029(3) Uani 0.50 1 d P
O100 O 0.9678(13) 1.0354(6) 0.9500(6) 0.028(3) Uani 0.50 1 d P
O101 O 0.4027(13) 0.3251(7) 0.7913(7) 0.108(5) Uiso 1 1 d D
O102 O 0.0759(15) 0.6593(8) 0.2289(8) 0.121(6) Uiso 1 1 d .
P1 P 0.5000 0.5000 0.0000 0.0294(9) Uani 1 2 d S
P2 P 1.0000 0.0000 0.5000 0.0277(9) Uani 1 2 d S
P3 P 0.5000 0.5000 0.5000 0.0394(11) Uani 1 2 d S
P4 P 1.0000 1.0000 1.0000 0.0286(9) Uani 1 2 d S

loop_
_atom_site_aniso_label
_atom_site_aniso_U_11
_atom_site_aniso_U_22
_atom_site_aniso_U_33
_atom_site_aniso_U_23
_atom_site_aniso_U_13
_atom_site_aniso_U_12
Co1 0.0442(10) 0.0293(9) 0.0273(8) -0.0026(7) -0.0066(7) -0.0027(7)
Co2 0.0477(10) 0.0356(9) 0.0266(8) -0.0029(7) -0.0112(7) 0.0030(8)
Mo1 0.0429(6) 0.0446(7) 0.0290(5) 0.0047(5) 0.0020(5) -0.0128(5)
Mo2 0.0729(9) 0.0356(7) 0.0381(6) 0.0060(5) -0.0125(6) -0.0001(6)
Mo3 0.0775(9) 0.0350(7) 0.0399(6) -0.0170(5) 0.0044(6) -0.0105(6)
Mo4 0.0660(8) 0.0480(7) 0.0252(5) -0.0052(5) -0.0105(5) -0.0026(6)
Mo5 0.0372(6) 0.0561(8) 0.0416(6) -0.0100(6) 0.0063(5) -0.0079(6)
Mo6 0.0389(6) 0.0463(7) 0.0463(7) -0.0088(5) -0.0005(5) -0.0149(5)
Mo7 0.0495(7) 0.0745(10) 0.0307(6) 0.0155(6) 0.0001(5) 0.0062(7)
Mo8 0.0815(10) 0.0612(9) 0.0624(8) -0.0307(7) -0.0456(8) 0.0242(8)
Mo9 0.0543(8) 0.0588(8) 0.0540(7) -0.0053(6) -0.0303(6) 0.0140(6)
Mo10 0.0470(7) 0.0560(8) 0.0479(7) 0.0076(6) 0.0116(6) -0.0058(6)
Mo11 0.0783(9) 0.0424(7) 0.0489(7) -0.0180(6) -0.0103(7) 0.0215(7)
Mo12 0.0553(8) 0.0371(7) 0.0717(9) -0.0036(6) 0.0173(7) -0.0093(6)
Mo13 0.0414(6) 0.0497(7) 0.0279(5) -0.0100(5) -0.0132(5) 0.0069(5)
Mo14 0.0404(6) 0.0287(5) 0.0387(6) -0.0116(5) -0.0057(5) -0.0048(5)
Mo15 0.0390(6) 0.0292(6) 0.0422(6) 0.0046(5) -0.0074(5) -0.0021(5)
Mo16 0.0615(8) 0.0344(6) 0.0532(7) -0.0055(5) -0.0358(6) 0.0094(6)
Mo17 0.0510(7) 0.0478(7) 0.0382(6) 0.0012(5) -0.0126(5) -0.0238(6)
Mo18 0.0653(8) 0.0339(6) 0.0268(5) -0.0070(5) -0.0021(5) 0.0078(6)
Mo19 0.0799(9) 0.0469(7) 0.0315(6) -0.0131(5) -0.0228(6) 0.0172(7)
Mo20 0.0401(7) 0.1229(15) 0.0516(8) -0.0127(9) -0.0005(6) 0.0077(8)
Mo21 0.0416(7) 0.0705(9) 0.0417(7) -0.0277(6) -0.0011(5) 0.0040(6)
Mo22 0.0812(10) 0.0812(11) 0.0558(8) -0.0438(8) -0.0294(8) 0.0302(9)
Mo23 0.0913(11) 0.0838(11) 0.0398(7) 0.0064(7) -0.0189(7) 0.0418(9)
Mo24 0.0410(7) 0.0693(9) 0.0424(7) 0.0057(6) -0.0073(5) 0.0155(6)
O1 0.073(7) 0.037(5) 0.056(6) -0.018(5) -0.004(5) -0.002(5)
O2 0.121(10) 0.110(10) 0.044(6) 0.013(6) -0.027(6) -0.082(9)
O3 0.151(12) 0.149(13) 0.024(5) 0.011(6) -0.022(6) -0.114(11)
O4 0.054(6) 0.088(9) 0.062(7) -0.023(6) -0.008(5) 0.021(6)
O5 0.087(8) 0.062(7) 0.073(8) 0.025(6) 0.048(6) 0.013(6)
O6 0.164(13) 0.112(10) 0.021(5) 0.017(6) -0.011(6) -0.097(10)
O7 0.035(8) 0.032(9) 0.015(7) -0.002(6) 0.002(6) -0.011(7)
O8 0.096(8) 0.046(6) 0.068(7) -0.014(5) -0.045(6) 0.015(6)
O9 0.080(8) 0.061(7) 0.075(8) 0.015(6) 0.042(6) 0.023(6)
O11 0.094(9) 0.068(8) 0.080(8) -0.007(6) -0.040(7) -0.040(7)
O12 0.054(6) 0.059(7) 0.109(9) -0.054(7) -0.015(6) 0.010(5)
O13 0.017(7) 0.023(8) 0.032(8) -0.007(6) 0.000(6) -0.005(6)
O14 0.059(7) 0.071(8) 0.114(10) -0.048(7) -0.024(7) 0.000(6)
O15 0.114(10) 0.052(7) 0.062(7) -0.025(5) -0.049(7) 0.032(6)
O16 0.138(11) 0.071(8) 0.040(6) -0.003(5) 0.025(6) -0.057(8)
O17 0.098(8) 0.058(7) 0.055(6) -0.032(5) -0.040(6) 0.039(6)
O18 0.063(7) 0.060(7) 0.126(10) -0.048(7) -0.032(7) 0.009(6)
O19 0.059(6) 0.121(10) 0.032(5) -0.013(6) -0.012(5) -0.009(7)
O20 0.037(6) 0.057(7) 0.145(11) -0.037(7) 0.017(6) -0.003(5)
O21 0.054(7) 0.148(13) 0.046(6) 0.020(7) 0.006(5) 0.039(7)
O22 0.046(6) 0.042(6) 0.146(11) -0.026(7) -0.007(7) 0.013(5)
O23 0.194(15) 0.065(8) 0.060(7) 0.013(6) -0.051(9) -0.065(9)
O24 0.217(16) 0.056(7) 0.038(6) 0.016(5) -0.055(8) -0.062(9)
O25 0.072(8) 0.139(12) 0.043(6) 0.023(7) 0.006(5) 0.058(8)
O26 0.057(7) 0.076(8) 0.083(8) -0.027(6) -0.014(6) 0.026(6)
O27 0.016(7) 0.036(9) 0.035(8) 0.012(7) 0.004(6) 0.002(7)
O28 0.043(6) 0.080(9) 0.160(12) -0.087(9) -0.008(7) -0.002(6)
O29 0.088(8) 0.080(8) 0.035(5) -0.001(5) -0.014(5) -0.022(7)
O31 0.023(4) 0.057(6) 0.086(7) 0.030(6) -0.002(5) -0.003(4)
O32 0.120(10) 0.038(6) 0.116(10) -0.035(6) -0.070(9) 0.011(6)
O33 0.044(6) 0.067(8) 0.094(8) 0.041(6) -0.002(6) 0.002(5)
O34 0.064(7) 0.037(6) 0.120(10) -0.014(6) -0.043(7) 0.007(5)
O35 0.027(5) 0.094(9) 0.139(11) -0.080(8) -0.020(6) 0.011(5)
O36 0.034(5) 0.061(6) 0.049(5) -0.009(5) -0.013(4) 0.006(4)
O37 0.251(18) 0.037(6) 0.052(7) 0.009(5) -0.057(9) -0.041(9)
O38 0.039(5) 0.049(6) 0.057(6) -0.012(5) 0.003(4) 0.013(4)
O39 0.256(18) 0.039(6) 0.055(7) 0.001(5) -0.078(10) -0.040(9)
O40 0.034(5) 0.091(8) 0.058(6) -0.010(6) -0.001(4) -0.008(5)
O41 0.029(5) 0.149(12) 0.035(5) 0.002(6) -0.006(4) 0.025(6)
O42 0.034(5) 0.133(11) 0.041(5) -0.014(6) -0.011(4) 0.017(6)
O43 0.046(6) 0.119(10) 0.032(5) -0.015(5) -0.019(4) 0.025(6)
O44 0.104(9) 0.045(6) 0.052(6) 0.008(5) 0.008(6) 0.010(6)
O45 0.033(5) 0.057(7) 0.139(11) -0.066(7) 0.014(6) -0.001(5)
O46 0.059(7) 0.205(17) 0.041(6) -0.026(8) -0.025(5) 0.019(9)
O47 0.117(10) 0.047(7) 0.072(8) 0.006(6) 0.041(7) 0.004(7)
O48 0.084(8) 0.072(8) 0.055(6) 0.004(6) -0.021(6) -0.029(6)
O49 0.075(8) 0.038(6) 0.140(11) -0.014(7) -0.061(8) 0.004(5)
O50 0.056(7) 0.051(7) 0.137(11) -0.006(7) -0.048(7) -0.001(5)
O51 0.088(8) 0.107(10) 0.041(6) 0.016(6) -0.027(6) -0.041(7)
O52 0.036(9) 0.045(10) 0.028(8) -0.012(7) -0.001(7) -0.002(8)
O53 0.090(10) 0.30(2) 0.054(7) -0.069(11) -0.046(7) 0.119(13)
O54 0.080(8) 0.044(6) 0.064(7) 0.002(5) -0.009(6) -0.004(5)
O55 0.109(11) 0.36(3) 0.040(7) -0.068(11) -0.040(7) 0.134(15)
O56 0.092(9) 0.047(7) 0.080(8) 0.001(6) 0.038(7) -0.007(6)
O57 0.126(11) 0.051(7) 0.065(7) 0.006(6) 0.049(7) 0.018(7)
O58 0.096(10) 0.31(3) 0.052(7) -0.078(11) -0.048(7) 0.098(13)
O59 0.055(6) 0.048(6) 0.056(6) -0.012(5) -0.018(5) -0.006(5)
O60 0.027(5) 0.093(9) 0.084(8) 0.043(7) -0.001(5) 0.012(5)
O62 0.144(12) 0.071(8) 0.086(9) -0.040(7) -0.059(9) -0.001(8)
O63 0.112(11) 0.040(7) 0.141(12) 0.010(7) -0.041(9) -0.026(7)
O64 0.060(8) 0.072(9) 0.165(14) -0.023(9) -0.015(8) 0.018(7)
O65 0.054(6) 0.077(8) 0.062(6) -0.007(6) -0.020(5) 0.025(6)
O66 0.162(13) 0.096(10) 0.033(6) 0.016(6) 0.004(7) 0.054(9)
O67 0.076(9) 0.137(13) 0.076(8) 0.009(8) 0.003(7) 0.056(8)
O68 0.056(6) 0.078(8) 0.075(7) -0.028(6) -0.014(6) 0.023(6)
O69 0.032(5) 0.122(11) 0.065(7) -0.011(7) 0.004(5) 0.009(6)
O70 0.020(8) 0.020(8) 0.044(9) -0.004(7) 0.001(7) 0.000(6)
O71 0.023(8) 0.032(9) 0.032(8) -0.011(7) -0.001(6) -0.004(7)
O72 0.046(6) 0.093(9) 0.101(9) -0.041(8) -0.012(6) 0.017(6)
O73 0.242(18) 0.073(9) 0.056(7) 0.019(6) -0.072(10) -0.079(11)
O74 0.052(6) 0.035(5) 0.061(6) -0.012(4) 0.014(5) 0.010(4)
O75 0.049(10) 0.012(8) 0.039(9) -0.001(7) 0.006(8) 0.004(7)
O80 0.070(7) 0.048(6) 0.062(7) 0.007(5) -0.012(5) 0.006(5)
O81 0.027(8) 0.022(8) 0.025(8) -0.013(6) 0.004(6) 0.001(6)
O82 0.053(10) 0.032(9) 0.017(7) -0.005(6) -0.012(7) 0.003(8)
O83 0.32(2) 0.058(8) 0.040(6) 0.015(6) -0.089(10) -0.069(11)
O85 0.047(10) 0.034(9) 0.030(8) 0.001(7) -0.015(8) -0.012(8)
O86 0.049(10) 0.035(9) 0.019(7) -0.005(7) -0.006(7) -0.012(8)
O87 0.134(16) 0.20(2) 0.158(18) 0.009(16) -0.037(14) -0.042(15)
O88 0.092(9) 0.047(6) 0.073(7) -0.009(6) -0.004(6) -0.018(6)
O89 0.101(9) 0.091(9) 0.056(7) 0.016(6) -0.031(6) -0.064(8)
O90 0.102(10) 0.143(13) 0.110(10) -0.077(10) -0.066(9) 0.082(10)
O97 0.034(9) 0.025(8) 0.047(10) -0.010(7) -0.004(7) -0.013(7)
O98 0.020(8) 0.034(9) 0.034(8) 0.002(7) 0.000(6) -0.001(6)
O99 0.040(9) 0.026(8) 0.026(8) -0.002(6) -0.012(7) -0.015(7)
O100 0.040(9) 0.025(8) 0.024(7) -0.013(6) -0.011(7) 0.008(7)
P1 0.041(2) 0.026(2) 0.020(2) -0.0027(17) -0.0013(17) -0.0062(19)
P2 0.025(2) 0.031(2) 0.024(2) -0.0008(17) -0.0015(16) 0.0021(17)
P3 0.035(3) 0.054(3) 0.030(2) -0.008(2) -0.0095(19) 0.016(2)
P4 0.037(2) 0.021(2) 0.030(2) -0.0033(17) -0.0131(18) -0.0031(18)

loop_
_atom_type_symbol
_atom_type_description
_atom_type_scat_dispersion_real
_atom_type_scat_dispersion_imag
_atom_type_scat_source
C C 0.0033 0.0016 'International Tables Vol C Tables 4.2.6.8 and 6.1.1.4'
H H 0.0000 0.0000 'International Tables Vol C Tables 4.2.6.8 and 6.1.1.4'
N N 0.0061 0.0033 'International Tables Vol C Tables 4.2.6.8 and 6.1.1.4'
O O 0.0106 0.0060 'International Tables Vol C Tables 4.2.6.8 and 6.1.1.4'
P P 0.1023 0.0942 'International Tables Vol C Tables 4.2.6.8 and 6.1.1.4'
Co Co 0.3494 0.9721 'International Tables Vol C Tables 4.2.6.8 and 6.1.1.4'
Mo Mo -1.6832 0.6857 'International Tables Vol C Tables 4.2.6.8 and 6.1.1.4'

loop_
_geom_angle_atom_site_label_1
_geom_angle_atom_site_label_2
_geom_angle_atom_site_label_3
_geom_angle
_geom_angle_site_symmetry_1
_geom_angle_site_symmetry_3
N2 C1 C4 109.8(12) . .
N2 C1 H1A 109.7 . .
C4 C1 H1A 109.7 . .
N2 C1 H1B 109.7 . .
C4 C1 H1B 109.7 . .
H1A C1 H1B 108.2 . .
N1 C2 C3 110(5) . .
N1 C2 H2A 109.7 . .
C3 C2 H2A 109.7 . .
N1 C2 H2B 109.7 . .
C3 C2 H2B 109.7 . .
H2A C2 H2B 108.2 . .
N12 C3 C2 105(3) . .
N12 C3 H3A 110.8 . .
C2 C3 H3A 110.8 . .
N12 C3 H3B 110.8 . .
C2 C3 H3B 110.8 . .
H3A C3 H3B 108.8 . .
C1 C4 N11 105.5(12) . .
C1 C4 H4A 110.6 . .
N11 C4 H4A 110.6 . .
C1 C4 H4B 110.6 . .
N11 C4 H4B 110.6 . .
H4A C4 H4B 108.7 . .
C10 C5 N5 108.1(12) . .
C10 C5 H5A 110.0 . .
N5 C5 H5A 110.0 . .
C10 C5 H5B 110.0 . .
N5 C5 H5B 110.0 . .
H5A C5 H5B 108.4 . .
N16 C6 H6A 109.5 . .
N16 C6 H6B 109.5 . .
H6A C6 H6B 109.5 . .
N16 C6 H6C 109.5 . .
H6A C6 H6C 109.5 . .
H6B C6 H6C 109.5 . .
O30 C7 N16 126(4) . .
O30 C7 H7 117.1 . .
N16 C7 H7 117.1 . .
O79 C8 N23 116(2) . .
O79 C8 H8 121.8 . .
N23 C8 H8 121.8 . .
N23 C9 H9A 109.5 . .
N23 C9 H9B 109.5 . .
H9A C9 H9B 109.5 . .
N23 C9 H9C 109.5 . .
H9A C9 H9C 109.5 . .
H9B C9 H9C 109.5 . .
C5 C10 N9 105(2) . .
C5 C10 H10A 110.9 . .
N9 C10 H10A 110.9 . .
C5 C10 H10B 110.9 . .
N9 C10 H10B 110.9 . .
H10A C10 H10B 108.9 . .
C12 C11 N8 108(2) . .
C12 C11 H11A 110.1 . .
N8 C11 H11A 110.1 . .
C12 C11 H11B 110.1 . .
N8 C11 H11B 110.1 . .
H11A C11 H11B 108.4 . .
N7 C12 C11 109(4) . .
N7 C12 H12A 109.8 . .
C11 C12 H12A 109.8 . .
N7 C12 H12B 109.8 . .
C11 C12 H12B 109.8 . .
H12A C12 H12B 108.3 . .
N10 C13 C14 106(3) . .
N10 C13 H13A 110.5 . .
C14 C13 H13A 110.5 . .
N10 C13 H13B 110.5 . .
C14 C13 H13B 110.5 . .
H13A C13 H13B 108.7 . .
N6 C14 C13 105.4(12) . .
N6 C14 H14A 110.6 . .
C13 C14 H14A 110.6 . .
N6 C14 H14B 110.6 . .
C13 C14 H14B 110.6 . .
H14A C14 H14B 108.7 . .
N13 C15 H15A 109.5 . .
N13 C15 H15B 109.5 . .
H15A C15 H15B 109.5 . .
N13 C15 H15C 109.5 . .
H15A C15 H15C 109.5 . .
H15B C15 H15C 109.5 . .
O77 C16 N13 120.4(8) . .
O77 C16 H16 119.6 . .
N13 C16 H16 119.6 . .
N13 C17 H17A 109.5 . .
N13 C17 H17B 109.5 . .
H17A C17 H17B 109.5 . .
N13 C17 H17C 109.5 . .
H17A C17 H17C 109.5 . .
H17B C17 H17C 109.5 . .
N4 C18 C19 110(4) . .
N4 C18 H18A 109.6 . .
C19 C18 H18A 109.6 . .
N4 C18 H18B 109.6 . .
C19 C18 H18B 109.6 . .
H18A C18 H18B 108.1 . .
N3 C19 C18 105.4(18) . .
N3 C19 H19A 110.7 . .
C18 C19 H19A 110.7 . .
N3 C19 H19B 110.7 . .
C18 C19 H19B 110.7 . .
H19A C19 H19B 108.8 . .
N14 C20 H20A 109.5 . .
N14 C20 H20B 109.5 . .
H20A C20 H20B 109.5 . .
N14 C20 H20C 109.5 . .
H20A C20 H20C 109.5 . .
H20B C20 H20C 109.5 . .
N14 C21 H21A 109.5 . .
N14 C21 H21B 109.5 . .
H21A C21 H21B 109.5 . .
N14 C21 H21C 109.5 . .
H21A C21 H21C 109.5 . .
H21B C21 H21C 109.5 . .
O76 C22 N14 126(3) . .
O76 C22 H22 117.2 . .
N14 C22 H22 117.2 . .
N15 C23 H23A 109.5 . .
N15 C23 H23B 109.5 . .
H23A C23 H23B 109.5 . .
N15 C23 H23C 109.5 . .
H23A C23 H23C 109.5 . .
H23B C23 H23C 109.5 . .
N15 C24 H24A 109.5 . .
N15 C24 H24B 109.5 . .
H24A C24 H24B 109.5 . .
N15 C24 H24C 109.5 . .
H24A C24 H24C 109.5 . .
H24B C24 H24C 109.5 . .
O78 C25 N15 128(2) . .
O78 C25 H25 115.9 . .
N15 C25 H25 115.9 . .
N23 C26 H26A 109.5 . .
N23 C26 H26B 109.5 . .
H26A C26 H26B 109.5 . .
N23 C26 H26C 109.5 . .
H26A C26 H26C 109.5 . .
H26B C26 H26C 109.5 . .
N16 C27 H27A 109.5 . .
N16 C27 H27B 109.5 . .
H27A C27 H27B 109.5 . .
N16 C27 H27C 109.5 . .
H27A C27 H27C 109.5 . .
H27B C27 H27C 109.5 . .
N18 C28 H28A 109.5 . .
N18 C28 H28B 109.5 . .
H28A C28 H28B 109.5 . .
N18 C28 H28C 109.5 . .
H28A C28 H28C 109.5 . .
H28B C28 H28C 109.5 . .
N18 C29 H29A 109.5 . .
N18 C29 H29B 109.5 . .
H29A C29 H29B 109.5 . .
N18 C29 H29C 109.5 . .
H29A C29 H29C 109.5 . .
H29B C29 H29C 109.5 . .
N19 C30 H30A 109.5 . .
N19 C30 H30B 109.5 . .
H30A C30 H30B 109.5 . .
N19 C30 H30C 109.5 . .
H30A C30 H30C 109.5 . .
H30B C30 H30C 109.5 . .
N19 C31 O92 107(3) . .
N19 C31 H31 126.4 . .
O92 C31 H31 126.4 . .
N19 C32 H32A 109.5 . .
N19 C32 H32B 109.5 . .
H32A C32 H32B 109.5 . .
N19 C32 H32C 109.5 . .
H32A C32 H32C 109.5 . .
H32B C32 H32C 109.5 . .
N21 C33 H33A 109.5 . .
N21 C33 H33B 109.5 . .
H33A C33 H33B 109.5 . .
N21 C33 H33C 109.5 . .
H33A C33 H33C 109.5 . .
H33B C33 H33C 109.5 . .
N21 C34 O101 120(6) . .
N21 C34 H34 119.8 . .
O101 C34 H34 119.8 . .
N21 C35 H35A 109.5 . .
N21 C35 H35B 109.5 . .
H35A C35 H35B 109.5 . .
N21 C35 H35C 109.5 . .
H35A C35 H35C 109.5 . .
H35B C35 H35C 109.5 . .
N22 C36 H36A 109.5 . .
N22 C36 H36B 109.5 . .
H36A C36 H36B 109.5 . .
N22 C36 H36C 109.5 . .
H36A C36 H36C 109.5 . .
H36B C36 H36C 109.5 . .
O96 C37 N18 123(3) . .
O96 C37 H37 118.4 . .
N18 C37 H37 118.4 . .
O91 C39 N20 124(8) 2_766 .
O93 C41 N17 125(2) . .
O93 C41 H41 117.3 . .
N17 C41 H41 117.3 . .
N22 C44 H44A 109.5 . .
N22 C44 H44B 109.5 . .
H44A C44 H44B 109.5 . .
N22 C44 H44C 109.5 . .
H44A C44 H44C 109.5 . .
H44B C44 H44C 109.5 . .
O102 C45 N22 136(6) . .
O102 C45 H45 112.2 . .
N22 C45 H45 112.2 . .
N9 Co1 N5 85.5(4) . .
N9 Co1 N8 93.0(8) . .
N5 Co1 N8 91.0(6) . .
N9 Co1 N10 174.4(5) . .
N5 Co1 N10 91.2(5) . .
N8 Co1 N10 91.7(8) . .
N9 Co1 N6 90.9(8) . .
N5 Co1 N6 93.1(6) . .
N8 Co1 N6 174.6(5) . .
N10 Co1 N6 84.7(8) . .
N9 Co1 N7 90.7(4) . .
N5 Co1 N7 174.4(8) . .
N8 Co1 N7 85.1(5) . .
N10 Co1 N7 92.9(4) . .
N6 Co1 N7 91.1(5) . .
N2 Co2 N12 91.3(5) . .
N2 Co2 N4 174.8(5) . .
N12 Co2 N4 91.2(5) . .
N2 Co2 N11 85.0(4) . .
N12 Co2 N11 174.7(9) . .
N4 Co2 N11 92.8(4) . .
N2 Co2 N1 92.9(6) . .
N12 Co2 N1 85.6(12) . .
N4 Co2 N1 91.8(6) . .
N11 Co2 N1 90.8(17) . .
N2 Co2 N3 90.2(5) . .
N12 Co2 N3 90.3(5) . .
N4 Co2 N3 85.3(5) . .
N11 Co2 N3 93.5(9) . .
N1 Co2 N3 174.9(9) . .
O16 Mo1 O17 104.5(5) . .
O16 Mo1 O18 101.0(6) . .
O17 Mo1 O18 94.2(7) . .
O16 Mo1 O14 99.5(5) . .
O17 Mo1 O14 155.3(9) . .
O18 Mo1 O14 86.3(9) . .
O16 Mo1 O15 102.3(6) . .
O17 Mo1 O15 86.9(5) . .
O18 Mo1 O15 155.6(6) . .
O14 Mo1 O15 82.9(7) . .
O16 Mo1 O82 158.9(9) . 2_665
O17 Mo1 O82 93(6) . 2_665
O18 Mo1 O82 66(7) . 2_665
O14 Mo1 O82 64(5) . 2_665
O15 Mo1 O82 89(8) . 2_665
O16 Mo1 O13 162(2) . .
O17 Mo1 O13 65(3) . .
O18 Mo1 O13 95(3) . .
O14 Mo1 O13 90(2) . .
O15 Mo1 O13 63(4) . .
O82 Mo1 O13 38(3) 2_665 .
O80 Mo2 O12 101.2(16) . .
O80 Mo2 O6 101.5(7) . .
O12 Mo2 O6 95.3(5) . .
O80 Mo2 O2 100.5(5) . .
O12 Mo2 O2 157.5(13) . .
O6 Mo2 O2 86.2(6) . .
O80 Mo2 O18 99.8(6) . .
O12 Mo2 O18 87.9(5) . .
O6 Mo2 O18 157.4(19) . .
O2 Mo2 O18 82.6(6) . .
O80 Mo2 O7 159.1(5) . .
O12 Mo2 O7 96.0(8) . .
O6 Mo2 O7 64(7) . .
O2 Mo2 O7 64.3(12) . .
O18 Mo2 O7 93(5) . .
O1 Mo3 O10 102.9(10) . 2_665
O1 Mo3 O2 102.6(9) . .
O10 Mo3 O2 94(5) 2_665 .
O1 Mo3 O3 100.9(5) . .
O10 Mo3 O3 155(4) 2_665 .
O2 Mo3 O3 86.9(5) . .
O1 Mo3 O5 99.8(6) . .
O10 Mo3 O5 89(4) 2_665 .
O2 Mo3 O5 156.1(6) . .
O3 Mo3 O5 80.7(5) . .
O1 Mo3 O7 158(3) . .
O10 Mo3 O7 96(5) 2_665 .
O2 Mo3 O7 63.3(11) . .
O3 Mo3 O7 62.8(14) . .
O5 Mo3 O7 92.9(11) . .
O19 Mo4 O14 103(4) . 2_665
O19 Mo4 O5 105(2) . .
O14 Mo4 O5 94(8) 2_665 .
O19 Mo4 O12 99(3) . 2_665
O14 Mo4 O12 87(7) 2_665 2_665
O5 Mo4 O12 155.0(9) . 2_665
O19 Mo4 O9 100(7) . 2_665
O14 Mo4 O9 155(3) 2_665 2_665
O5 Mo4 O9 88(7) . 2_665
O12 Mo4 O9 81(5) 2_665 2_665
O19 Mo4 O81 158.8(14) . .
O14 Mo4 O81 96(3) 2_665 .
O5 Mo4 O81 66.3(5) . .
O12 Mo4 O81 88.7(11) 2_665 .
O9 Mo4 O81 62(5) 2_665 .
O4 Mo5 O15 101.4(19) . 2_665
O4 Mo5 O3 102.9(9) . .
O15 Mo5 O3 93(3) 2_665 .
O4 Mo5 O6 101.4(7) . .
O15 Mo5 O6 156(2) 2_665 .
O3 Mo5 O6 87.8(13) . .
O4 Mo5 O8 100.9(6) . .
O15 Mo5 O8 86.3(11) 2_665 .
O3 Mo5 O8 156(2) . .
O6 Mo5 O8 83.1(9) . .
O4 Mo5 O7 159(3) . .
O15 Mo5 O7 96(4) 2_665 .
O3 Mo5 O7 65(7) . .
O6 Mo5 O7 63(2) . .
O8 Mo5 O7 91(5) . .
O4 Mo5 O13 158.8(17) . 2_665
O15 Mo5 O13 63.7(6) 2_665 2_665
O3 Mo5 O13 94(9) . 2_665
O6 Mo5 O13 92.7(18) . 2_665
O8 Mo5 O13 65(7) . 2_665
O7 Mo5 O13 42(5) . 2_665
O11 Mo6 O9 103(2) . .
O11 Mo6 O8 103.2(8) . .
O9 Mo6 O8 95.2(14) . .
O11 Mo6 O17 99.9(19) . 2_665
O9 Mo6 O17 156(4) . 2_665
O8 Mo6 O17 86.9(16) . 2_665
O11 Mo6 O10 101.4(9) . .
O9 Mo6 O10 87.5(5) . .
O8 Mo6 O10 154.0(13) . .
O17 Mo6 O10 80.3(19) 2_665 .
O11 Mo6 O81 159(2) . 2_665
O9 Mo6 O81 63.8(6) . 2_665
O8 Mo6 O81 95(6) . 2_665
O17 Mo6 O81 92(4) 2_665 2_665
O10 Mo6 O81 64(8) . 2_665
O66 Mo7 O64 103.4(8) . .
O66 Mo7 O26 101.9(7) . .
O64 Mo7 O26 92.7(6) . .
O66 Mo7 O20 100.3(7) . 2_756
O64 Mo7 O20 89(6) . 2_756
O26 Mo7 O20 157(3) . 2_756
O66 Mo7 O68 98.0(9) . 2_756
O64 Mo7 O68 158.3(7) . 2_756
O26 Mo7 O68 87(5) . 2_756
O20 Mo7 O68 84(6) 2_756 2_756
O66 Mo7 O71 163(3) . 2_756
O64 Mo7 O71 66.9(19) . 2_756
O26 Mo7 O71 93(6) . 2_756
O20 Mo7 O71 66(3) 2_756 2_756
O68 Mo7 O71 91(2) 2_756 2_756
O66 Mo7 O75 159(2) . 2_756
O64 Mo7 O75 95.2(15) . 2_756
O26 Mo7 O75 66.7(7) . 2_756
O20 Mo7 O75 90(4) 2_756 2_756
O68 Mo7 O75 64.6(8) 2_756 2_756
O71 Mo7 O75 38(5) 2_756 2_756
O62 Mo8 O22 101.1(7) . .
O62 Mo8 O67 100.5(6) . .
O22 Mo8 O67 91.5(5) . .
O62 Mo8 O25 102(5) . 2_756
O22 Mo8 O25 155.9(18) . 2_756
O67 Mo8 O25 89(6) . 2_756
O62 Mo8 O64 100(3) . 2_756
O22 Mo8 O64 86(7) . 2_756
O67 Mo8 O64 159.0(7) . 2_756
O25 Mo8 O64 85(8) 2_756 2_756
O62 Mo8 O27 158.8(8) . 2_756
O22 Mo8 O27 94(6) . 2_756
O67 Mo8 O27 64(5) . 2_756
O25 Mo8 O27 65(4) 2_756 2_756
O64 Mo8 O27 95(5) 2_756 2_756
O62 Mo8 O71 159.8(7) . .
O22 Mo8 O71 67(7) . .
O67 Mo8 O71 96(2) . .
O25 Mo8 O71 89(6) 2_756 .
O64 Mo8 O71 64(2) 2_756 .
O27 Mo8 O71 41.3(11) 2_756 .
O65 Mo9 O20 103.2(9) . .
O65 Mo9 O24 100(2) . .
O20 Mo9 O24 90.6(6) . .
O65 Mo9 O22 102.5(6) . .
O20 Mo9 O22 88.1(10) . .
O24 Mo9 O22 157(2) . .
O65 Mo9 O23 99.7(8) . .
O20 Mo9 O23 157.2(13) . .
O24 Mo9 O23 86(2) . .
O22 Mo9 O23 86.2(9) . .
O65 Mo9 O70 155.9(10) . .
O20 Mo9 O70 97(9) . .
O24 Mo9 O70 64.9(9) . .
O22 Mo9 O70 92.3(12) . .
O23 Mo9 O70 62(8) . .
O69 Mo10 O23 101.4(7) . .
O69 Mo10 O72 101.1(7) . .
O23 Mo10 O72 92.2(9) . .
O69 Mo10 O26 100.0(9) . .
O23 Mo10 O26 158(2) . .
O72 Mo10 O26 86.7(13) . .
O69 Mo10 O73 101.0(7) . .
O23 Mo10 O73 87.6(15) . .
O72 Mo10 O73 157.4(6) . .
O26 Mo10 O73 85.3(5) . .
O69 Mo10 O70 159.5(18) . .
O23 Mo10 O70 65(7) . .
O72 Mo10 O70 95(2) . .
O26 Mo10 O70 94(9) . .
O73 Mo10 O70 65.0(15) . .
O74 Mo11 O73 100.4(6) . .
O74 Mo11 O25 100.1(5) . .
O73 Mo11 O25 91.1(8) . .
O74 Mo11 O24 101.9(5) . .
O73 Mo11 O24 89.1(6) . .
O25 Mo11 O24 157.6(7) . .
O74 Mo11 O21 100.7(5) . .
O73 Mo11 O21 158.8(13) . .
O25 Mo11 O21 85.7(9) . .
O24 Mo11 O21 86.2(8) . .
O74 Mo11 O70 159(3) . .
O73 Mo11 O70 64(2) . .
O25 Mo11 O70 94.8(12) . .
O24 Mo11 O70 65.2(17) . .
O21 Mo11 O70 95.0(12) . .
O63 Mo12 O21 102.8(6) . .
O63 Mo12 O68 100.9(6) . .
O21 Mo12 O68 92.4(7) . .
O63 Mo12 O67 100(3) . 2_756
O21 Mo12 O67 88(5) . 2_756
O68 Mo12 O67 158.3(7) . 2_756
O63 Mo12 O72 100(8) . 2_756
O21 Mo12 O72 157(2) . 2_756
O68 Mo12 O72 87(6) . 2_756
O67 Mo12 O72 84(4) 2_756 2_756
O63 Mo12 O27 159.7(10) . .
O21 Mo12 O27 66(5) . .
O68 Mo12 O27 97(4) . .
O67 Mo12 O27 64(5) 2_756 .
O72 Mo12 O27 91(7) 2_756 .
O63 Mo12 O75 159.4(7) . .
O21 Mo12 O75 94(6) . .
O68 Mo12 O75 65.3(14) . .
O67 Mo12 O75 93.0(16) 2_756 .
O72 Mo12 O75 65(7) 2_756 .
O27 Mo12 O75 40.6(8) . .
O29 Mo13 O33 104.2(11) . .
O29 Mo13 O35 102.1(6) . .
O33 Mo13 O35 95.1(5) . .
O29 Mo13 O28 100.3(12) . .
O33 Mo13 O28 154.2(7) . .
O35 Mo13 O28 87.8(8) . .
O29 Mo13 O60 100.6(15) . .
O33 Mo13 O60 86.7(5) . .
O35 Mo13 O60 156.0(5) . .
O28 Mo13 O60 80.7(7) . .
O29 Mo13 O100 158.3(5) . .
O33 Mo13 O100 95.7(7) . .
O35 Mo13 O100 67(5) . .
O28 Mo13 O100 61.9(6) . .
O60 Mo13 O100 89.2(19) . .
O29 Mo13 O98 160.9(7) . .
O33 Mo13 O98 63(2) . .
O35 Mo13 O98 93(5) . .
O28 Mo13 O98 91(3) . .
O60 Mo13 O98 66(2) . .
O100 Mo13 O98 40.1(6) . .
O32 Mo14 O43 101.9(8) . .
O32 Mo14 O31 103.5(6) . .
O43 Mo14 O31 96.0(4) . .
O32 Mo14 O33 102.0(14) . .
O43 Mo14 O33 154.4(6) . .
O31 Mo14 O33 87.3(4) . .
O32 Mo14 O42 99.8(6) . .
O43 Mo14 O42 86.2(4) . .
O31 Mo14 O42 155.6(5) . .
O33 Mo14 O42 80.8(4) . .
O32 Mo14 O98 161.5(6) . .
O43 Mo14 O98 95.3(12) . .
O31 Mo14 O98 68(3) . .
O33 Mo14 O98 62(2) . .
O42 Mo14 O98 88(6) . .
O32 Mo14 O97 160.0(15) . .
O43 Mo14 O97 65.0(5) . .
O31 Mo14 O97 93.4(13) . .
O33 Mo14 O97 89.5(6) . .
O42 Mo14 O97 65(4) . .
O98 Mo14 O97 37.6(11) . .
O44 Mo15 O41 104.8(6) . .
O44 Mo15 O28 104.2(7) . 2_777
O41 Mo15 O28 95(3) . 2_777
O44 Mo15 O43 101.0(5) . .
O41 Mo15 O43 87.5(7) . .
O28 Mo15 O43 153.1(10) 2_777 .
O44 Mo15 O45 100.2(6) . .
O41 Mo15 O45 154.1(5) . .
O28 Mo15 O45 86(3) 2_777 .
O43 Mo15 O45 80.8(14) . .
O44 Mo15 O100 159(2) . 2_777
O41 Mo15 O100 93(6) . 2_777
O28 Mo15 O100 62.9(9) 2_777 2_777
O43 Mo15 O100 90.2(5) . 2_777
O45 Mo15 O100 64(3) . 2_777
O44 Mo15 O97 160.7(10) . .
O41 Mo15 O97 67(2) . .
O28 Mo15 O97 94.1(6) 2_777 .
O43 Mo15 O97 62.4(5) . .
O45 Mo15 O97 87(2) . .
O100 Mo15 O97 39(3) 2_777 .
O36 Mo16 O83 104(2) . .
O36 Mo16 O45 101(9) . 2_777
O83 Mo16 O45 95.6(7) . 2_777
O36 Mo16 O37 100.7(8) . .
O83 Mo16 O37 86.6(5) . .
O45 Mo16 O37 156.5(13) 2_777 .
O36 Mo16 O35 100.6(5) . .
O83 Mo16 O35 154.1(15) . .
O45 Mo16 O35 87(4) 2_777 .
O37 Mo16 O35 80.9(5) . .
O36 Mo16 O99 158.0(5) . .
O83 Mo16 O99 62.3(18) . .
O45 Mo16 O99 98(8) 2_777 .
O37 Mo16 O99 63(7) . .
O35 Mo16 O99 92(3) . .
O40 Mo17 O42 102.8(5) . .
O40 Mo17 O37 102.3(7) . .
O42 Mo17 O37 97.5(14) . .
O40 Mo17 O41 101.2(7) . .
O42 Mo17 O41 88.1(5) . .
O37 Mo17 O41 153.9(19) . .
O40 Mo17 O39 99.6(12) . .
O42 Mo17 O39 156.3(6) . .
O37 Mo17 O39 85.0(5) . .
O41 Mo17 O39 80.1(7) . .
O40 Mo17 O99 157.0(17) . .
O42 Mo17 O99 98(6) . .
O37 Mo17 O99 64(5) . .
O41 Mo17 O99 90(7) . .
O39 Mo17 O99 62(2) . .
O38 Mo18 O39 102.1(8) . .
O38 Mo18 O60 103(7) . 2_777
O39 Mo18 O60 97(5) . 2_777
O38 Mo18 O83 102.1(6) . .
O39 Mo18 O83 87(2) . .
O60 Mo18 O83 153(2) 2_777 .
O38 Mo18 O31 100(7) . 2_777
O39 Mo18 O31 155.6(9) . 2_777
O60 Mo18 O31 86(8) 2_777 2_777
O83 Mo18 O31 79(4) . 2_777
O38 Mo18 O99 158.1(16) . .
O39 Mo18 O99 65(5) . .
O60 Mo18 O99 96(5) 2_777 .
O83 Mo18 O99 61(3) . .
O31 Mo18 O99 91(4) 2_777 .
O46 Mo19 O49 103.2(12) . .
O46 Mo19 O57 101(7) . 2_666
O49 Mo19 O57 92(2) . 2_666
O46 Mo19 O47 101.4(17) . .
O49 Mo19 O47 155.1(8) . .
O57 Mo19 O47 87(5) 2_666 .
O46 Mo19 O34 101.2(5) . .
O49 Mo19 O34 87.9(5) . .
O57 Mo19 O34 157(3) 2_666 .
O47 Mo19 O34 83.6(5) . .
O46 Mo19 O85 158.9(11) . 2_666
O49 Mo19 O85 92.3(6) . 2_666
O57 Mo19 O85 63(5) 2_666 2_666
O47 Mo19 O85 65.0(6) . 2_666
O34 Mo19 O85 94(3) . 2_666
O46 Mo19 O86 162.8(9) . .
O49 Mo19 O86 68(2) . .
O57 Mo19 O86 94(8) 2_666 .
O47 Mo19 O86 87(3) . .
O34 Mo19 O86 65(5) . .
O85 Mo19 O86 37.9(17) 2_666 .
O88 Mo20 O89 103.2(8) . .
O88 Mo20 O55 100(4) . 2_666
O89 Mo20 O55 93(2) . 2_666
O88 Mo20 O58 100(9) . 2_666
O89 Mo20 O58 156.1(14) . 2_666
O55 Mo20 O58 87(4) 2_666 2_666
O88 Mo20 O48 101.7(8) . .
O89 Mo20 O48 88.0(6) . .
O55 Mo20 O48 157(3) 2_666 .
O58 Mo20 O48 83.4(6) 2_666 .
O88 Mo20 O52 153(3) . 2_666
O89 Mo20 O52 98(6) . 2_666
O55 Mo20 O52 62.2(18) 2_666 2_666
O58 Mo20 O52 61(7) 2_666 2_666
O48 Mo20 O52 95.2(16) . 2_666
O84 Mo21 O48 102(6) . .
O84 Mo21 O34 101(7) . .
O48 Mo21 O34 92.6(5) . .
O84 Mo21 O51 101(7) . .
O48 Mo21 O51 87.8(5) . .
O34 Mo21 O51 158.0(6) . .
O84 Mo21 O50 101(6) . .
O48 Mo21 O50 157.1(5) . .
O34 Mo21 O50 86.9(8) . .
O51 Mo21 O50 84.2(6) . .
O84 Mo21 O87 160(2) . .
O48 Mo21 O87 69.4(6) . .
O34 Mo21 O87 97.4(5) . .
O51 Mo21 O87 62.2(5) . .
O50 Mo21 O87 87.9(7) . .
O84 Mo21 O86 160.5(7) . .
O48 Mo21 O86 92(6) . .
O34 Mo21 O86 64(8) . .
O51 Mo21 O86 94(7) . .
O50 Mo21 O86 67(6) . .
O87 Mo21 O86 39.3(17) . .
O54 Mo22 O53 103.3(14) . .
O54 Mo22 O50 102(2) . .
O53 Mo22 O50 92.4(7) . .
O54 Mo22 O55 97.7(8) . .
O53 Mo22 O55 88.9(7) . .
O50 Mo22 O55 159(3) . .
O54 Mo22 O49 99.4(19) . .
O53 Mo22 O49 156.7(9) . .
O50 Mo22 O49 87.6(7) . .
O55 Mo22 O49 83.2(6) . .
O54 Mo22 O52 154.0(13) . .
O53 Mo22 O52 61.8(13) . .
O50 Mo22 O52 99.8(11) . .
O55 Mo22 O52 63(3) . .
O49 Mo22 O52 95.3(7) . .
O59 Mo23 O47 103.1(6) . 2_666
O59 Mo23 O58 102.5(7) . .
O47 Mo23 O58 94(2) 2_666 .
O59 Mo23 O53 100.3(7) . .
O47 Mo23 O53 155.5(7) 2_666 .
O58 Mo23 O53 87.8(14) . .
O59 Mo23 O56 100.1(5) . .
O47 Mo23 O56 87(3) 2_666 .
O58 Mo23 O56 156.5(6) . .
O53 Mo23 O56 82.2(6) . .
O59 Mo23 O52 153.9(16) . .
O47 Mo23 O52 99.0(10) 2_666 .
O58 Mo23 O52 62(3) . .
O53 Mo23 O52 60.4(7) . .
O56 Mo23 O52 95(6) . .
O90 Mo24 O56 102.9(8) . .
O90 Mo24 O51 102.0(9) . .
O56 Mo24 O51 92.2(10) . .
O90 Mo24 O57 100.2(7) . .
O56 Mo24 O57 88.6(5) . .
O51 Mo24 O57 157(2) . .
O90 Mo24 O89 100.9(6) . .
O56 Mo24 O89 155.8(5) . .
O51 Mo24 O89 87.2(6) . .
O57 Mo24 O89 82.9(13) . .
O90 Mo24 O87 161.1(16) . .
O56 Mo24 O87 90.2(9) . .
O51 Mo24 O87 63.5(19) . .
O57 Mo24 O87 93.5(7) . .
O89 Mo24 O87 67.8(6) . .
O90 Mo24 O85 159(3) . .
O56 Mo24 O85 67(7) . .
O51 Mo24 O85 97(2) . .
O57 Mo24 O85 62.7(7) . .
O89 Mo24 O85 89(4) . .
O87 Mo24 O85 40(4) . .
C2 N1 Co2 108.2(15) . .
C2 N1 H1C 110.1 . .
Co2 N1 H1C 110.1 . .
C2 N1 H1D 110.1 . .
Co2 N1 H1D 110.1 . .
H1C N1 H1D 108.4 . .
C1 N2 Co2 110.6(19) . .
C1 N2 H2C 109.5 . .
Co2 N2 H2C 109.5 . .
C1 N2 H2D 109.5 . .
Co2 N2 H2D 109.5 . .
H2C N2 H2D 108.1 . .
C19 N3 Co2 110.3(8) . .
C19 N3 H3C 109.6 . .
Co2 N3 H3C 109.6 . .
C19 N3 H3D 109.6 . .
Co2 N3 H3D 109.6 . .
H3C N3 H3D 108.1 . .
C18 N4 Co2 108.9(11) . .
C18 N4 H4C 109.9 . .
Co2 N4 H4C 109.9 . .
C18 N4 H4D 109.9 . .
Co2 N4 H4D 109.9 . .
H4C N4 H4D 108.3 . .
C5 N5 Co1 108.3(8) . .
C5 N5 H5C 110.1 . .
Co1 N5 H5C 110.1 . .
C5 N5 H5D 110.1 . .
Co1 N5 H5D 110.1 . .
H5C N5 H5D 108.4 . .
C14 N6 Co1 109.1(9) . .
C14 N6 H6E 109.8 . .
Co1 N6 H6E 109.8 . .
C14 N6 H6D 109.8 . .
Co1 N6 H6D 109.8 . .
H6E N6 H6D 108.3 . .
C12 N7 Co1 109.1(7) . .
C12 N7 H7C 109.8 . .
Co1 N7 H7C 109.8 . .
C12 N7 H7D 109.8 . .
Co1 N7 H7D 109.8 . .
H7C N7 H7D 108.2 . .
C11 N8 Co1 109.5(8) . .
C11 N8 H8C 109.7 . .
Co1 N8 H8C 109.7 . .
C11 N8 H8D 109.7 . .
Co1 N8 H8D 109.7 . .
H8C N8 H8D 108.2 . .
C10 N9 Co1 111(3) . .
C10 N9 H9E 109.4 . .
Co1 N9 H9E 109.4 . .
C10 N9 H9D 109.4 . .
Co1 N9 H9D 109.4 . .
H9E N9 H9D 108.0 . .
C13 N10 Co1 111.1(9) . .
C13 N10 H10C 109.5 . .
Co1 N10 H10C 109.5 . .
C13 N10 H10D 109.5 . .
Co1 N10 H10D 109.5 . .
H10C N10 H10D 108.1 . .
C4 N11 Co2 109.6(8) . .
C4 N11 H11C 109.8 . .
Co2 N11 H11C 109.8 . .
C4 N11 H11D 109.8 . .
Co2 N11 H11D 109.8 . .
H11C N11 H11D 108.3 . .
C3 N12 Co2 110(2) . .
C3 N12 H12C 109.8 . .
Co2 N12 H12C 109.8 . .
C3 N12 H12D 109.8 . .
Co2 N12 H12D 109.8 . .
H12C N12 H12D 108.2 . .
C16 N13 C15 119.4(13) . .
C16 N13 C17 120(5) . .
C15 N13 C17 120(4) . .
C22 N14 C21 121.4(13) . .
C22 N14 C20 123(3) . .
C21 N14 C20 116.0(14) . .
C25 N15 C23 129(2) . .
C25 N15 C24 116(4) . .
C23 N15 C24 114(3) . .
C7 N16 C27 117(7) . .
C7 N16 C6 124(4) . .
C27 N16 C6 118(4) . .
C41 N17 C40 123(5) . .
C41 N17 C38 123(2) . .
C40 N17 C38 114(6) . .
C37 N18 C29 123(3) . .
C37 N18 C28 119(2) . .
C29 N18 C28 118(3) . .
C30 N19 C31 134(3) . .
C30 N19 C32 121(3) . .
C31 N19 C32 105(2) . .
C39 N20 C42 120(3) . .
C39 N20 C43 115(8) . .
C42 N20 C43 124(7) . .
C34 N21 C35 118(4) . .
C34 N21 C33 140(4) . .
C35 N21 C33 102(7) . .
C45 N22 C44 127(4) . .
C45 N22 C36 110(4) . .
C44 N22 C36 123(3) . .
C26 N23 C8 124(2) . .
C26 N23 C9 125(2) . .
C8 N23 C9 111(3) . .
Mo3 O2 Mo2 138.2(11) . .
Mo5 O3 Mo3 138.7(6) . .
Mo4 O5 Mo3 138.4(6) . .
Mo2 O6 Mo5 137.6(8) . .
P1 O7 O13 52(6) . 2_665
P1 O7 Mo2 124.1(12) . .
O13 O7 Mo2 132(3) 2_665 .
P1 O7 Mo5 123(5) . .
O13 O7 Mo5 71.7(14) 2_665 .
Mo2 O7 Mo5 95(5) . .
P1 O7 Mo3 120(6) . .
O13 O7 Mo3 131.1(10) 2_665 .
Mo2 O7 Mo3 94.0(14) . .
Mo5 O7 Mo3 93(5) . .
Mo6 O8 Mo5 139.8(7) . .
Mo6 O9 Mo4 139(3) . 2_665
Mo3 O10 Mo6 140(4) 2_665 .
Mo2 O12 Mo4 139(4) . 2_665
P1 O13 O82 59(8) . 2_665
P1 O13 O81 57.2(12) . .
O82 O13 O81 97(6) 2_665 .
P1 O13 O7 58.1(9) . 2_665
O82 O13 O7 97(5) 2_665 2_665
O81 O13 O7 90.0(16) . 2_665
P1 O13 Mo1 127(2) . .
O82 O13 Mo1 68(6) 2_665 .
O81 O13 Mo1 130.4(9) . .
O7 O13 Mo1 137.2(9) 2_665 .
P1 O13 Mo5 124(6) . 2_665
O82 O13 Mo5 129(6) 2_665 2_665
O81 O13 Mo5 128.9(12) . 2_665
O7 O13 Mo5 66(6) 2_665 2_665
Mo1 O13 Mo5 91(3) . 2_665
Mo4 O14 Mo1 140(3) 2_665 .
Mo5 O15 Mo1 140.8(9) 2_665 .
Mo1 O17 Mo6 140.5(7) . 2_665
Mo1 O18 Mo2 138.5(7) . .
Mo9 O20 Mo7 138(5) . 2_756
Mo12 O21 Mo11 139.5(8) . .
Mo8 O22 Mo9 139.7(7) . .
Mo10 O23 Mo9 137.7(9) . .
Mo11 O24 Mo9 137.1(7) . .
Mo11 O25 Mo8 140(4) . 2_756
Mo7 O26 Mo10 138.3(7) . .
P2 O27 O75 54(2) . .
P2 O27 O71 52.4(14) . 2_756
O75 O27 O71 92.1(13) . 2_756
P2 O27 Mo12 126.1(10) . .
O75 O27 Mo12 72.2(19) . .
O71 O27 Mo12 141(6) 2_756 .
P2 O27 Mo8 124.3(10) . 2_756
O75 O27 Mo8 135(6) . 2_756
O71 O27 Mo8 72.0(9) 2_756 2_756
Mo12 O27 Mo8 94(5) . 2_756
Mo15 O28 Mo13 141.9(9) 2_777 .
Mo14 O31 Mo18 140(4) . 2_777
Mo13 O33 Mo14 140.7(6) . .
Mo21 O34 Mo19 137.3(7) . .
Mo13 O35 Mo16 138.2(17) . .
Mo17 O37 Mo16 139.1(10) . .
Mo18 O39 Mo17 139(3) . .
Mo15 O41 Mo17 139.9(18) . .
Mo17 O42 Mo14 139.1(7) . .
Mo14 O43 Mo15 139.9(8) . .
Mo16 O45 Mo15 140(4) 2_777 .
Mo23 O47 Mo19 141.1(6) 2_666 .
Mo21 O48 Mo20 137.8(12) . .
Mo19 O49 Mo22 138.0(7) . .
Mo22 O50 Mo21 138.8(7) . .
Mo24 O51 Mo21 139(2) . .
P3 O52 Mo22 119.5(12) . .
P3 O52 Mo23 118(5) . .
Mo22 O52 Mo23 98.4(8) . .
P3 O52 Mo20 119(3) . 2_666
Mo22 O52 Mo20 99.0(12) . 2_666
Mo23 O52 Mo20 98(6) . 2_666
Mo22 O53 Mo23 139.2(13) . .
Mo20 O55 Mo22 136.1(14) 2_666 .
Mo24 O56 Mo23 139.6(7) . .
Mo19 O57 Mo24 138(2) 2_666 .
Mo23 O58 Mo20 139(4) . 2_666
Mo18 O60 Mo13 140(3) 2_777 .
Mo7 O64 Mo8 136.9(16) . 2_756
Mo8 O67 Mo12 137(5) . 2_756
Mo12 O68 Mo7 137.9(10) . 2_756
P2 O70 O75 51.5(10) . 2_756
P2 O70 Mo10 125(6) . .
O75 O70 Mo10 74(7) 2_756 .
P2 O70 Mo9 121(5) . .
O75 O70 Mo9 136.4(14) 2_756 .
Mo10 O70 Mo9 96(9) . .
P2 O70 Mo11 120(4) . .
O75 O70 Mo11 129.6(11) 2_756 .
Mo10 O70 Mo11 94.2(11) . .
Mo9 O70 Mo11 92.7(9) . .
P2 O71 O75 58(3) . .
P2 O71 O27 56.7(8) . 2_756
O75 O71 O27 97(4) . 2_756
P2 O71 Mo7 130(6) . 2_756
O75 O71 Mo7 72(4) . 2_756
O27 O71 Mo7 135(3) 2_756 2_756
P2 O71 Mo8 123.4(16) . .
O75 O71 Mo8 137.8(13) . .
O27 O71 Mo8 66.7(17) 2_756 .
Mo7 O71 Mo8 92(2) 2_756 .
Mo10 O72 Mo12 139(4) . 2_756
Mo11 O73 Mo10 136.1(9) . .
P2 O75 O71 57(4) . .
P2 O75 O27 57.7(13) . .
O71 O75 O27 97(6) . .
P2 O75 O70 58(7) . 2_756
O71 O75 O70 94(5) . 2_756
O27 O75 O70 92(2) . 2_756
P2 O75 Mo7 127(5) . 2_756
O71 O75 Mo7 70.0(13) . 2_756
O27 O75 Mo7 137(3) . 2_756
O70 O75 Mo7 128.7(11) 2_756 2_756
P2 O75 Mo12 124.9(16) . .
O71 O75 Mo12 132.9(13) . .
O27 O75 Mo12 67(3) . .
O70 O75 Mo12 129(4) 2_756 .
Mo7 O75 Mo12 91.7(12) 2_756 .
P1 O81 O13 52(6) . .
P1 O81 O82 53.0(19) . .
O13 O81 O82 91(3) . .
P1 O81 Mo4 125.4(9) . .
O13 O81 Mo4 141(3) . .
O82 O81 Mo4 72.5(15) . .
P1 O81 Mo6 125(3) . 2_665
O13 O81 Mo6 73(3) . 2_665
O82 O81 Mo6 136.2(9) . 2_665
Mo4 O81 Mo6 95(3) . 2_665
P1 O82 O13 57(4) . 2_665
P1 O82 O81 56.2(13) . .
O13 O82 O81 95(6) 2_665 .
P1 O82 Mo1 130(5) . 2_665
O13 O82 Mo1 74(9) 2_665 2_665
O81 O82 Mo1 139.4(13) . 2_665
Mo16 O83 Mo18 142.5(14) . .
P3 O85 O86 56(4) . 2_666
P3 O85 O87 57(7) . .
O86 O85 O87 101(3) 2_666 .
P3 O85 Mo19 127.9(14) . 2_666
O86 O85 Mo19 72(3) 2_666 2_666
O87 O85 Mo19 141(3) . 2_666
P3 O85 Mo24 126(5) . .
O86 O85 Mo24 144(2) 2_666 .
O87 O85 Mo24 69(3) . .
Mo19 O85 Mo24 95(3) 2_666 .
P3 O86 O85 60.4(16) . 2_666
P3 O86 O87 58(5) . .
O85 O86 O87 105(7) 2_666 .
P3 O86 Mo19 131(3) . .
O85 O86 Mo19 70(4) 2_666 .
O87 O86 Mo19 145.9(15) . .
P3 O86 Mo21 126(4) . .
O85 O86 Mo21 140(3) 2_666 .
O87 O86 Mo21 68(9) . .
Mo19 O86 Mo21 93(8) . .
P3 O87 O85 57.7(14) . .
P3 O87 O86 55(8) . .
O85 O87 O86 101(7) . .
P3 O87 Mo24 129.3(12) . .
O85 O87 Mo24 71(7) . .
O86 O87 Mo24 144(4) . .
P3 O87 Mo21 126.9(11) . .
O85 O87 Mo21 147.1(15) . .
O86 O87 Mo21 73(7) . .
Mo24 O87 Mo21 94.6(5) . .
Mo20 O89 Mo24 139.4(7) . .
P4 O97 O98 58(2) . .
P4 O97 O100 57(3) . 2_777
O98 O97 O100 98(7) . 2_777
P4 O97 Mo14 127.8(15) . .
O98 O97 Mo14 69.8(14) . .
O100 O97 Mo14 133(4) 2_777 .
P4 O97 Mo15 126(3) . .
O98 O97 Mo15 142(4) . .
O100 O97 Mo15 69.5(10) 2_777 .
Mo14 O97 Mo15 92.0(5) . .
P4 O98 O97 57.0(14) . .
P4 O98 O100 55.7(9) . .
O97 O98 O100 97(3) . .
P4 O98 Mo14 129.4(12) . .
O97 O98 Mo14 73(2) . .
O100 O98 Mo14 143(6) . .
P4 O98 Mo13 125.6(12) . .
O97 O98 Mo13 136(7) . .
O100 O98 Mo13 69.9(14) . .
Mo14 O98 Mo13 93(2) . .
P4 O99 Mo18 124.2(10) . .
P4 O99 Mo17 123(7) . .
Mo18 O99 Mo17 94(5) . .
P4 O99 Mo16 121(4) . .
Mo18 O99 Mo16 94(4) . .
Mo17 O99 Mo16 93(8) . .
P4 O100 O97 54.9(14) . 2_777
P4 O100 O98 54.9(12) . .
O97 O100 O98 96(5) 2_777 .
P4 O100 Mo15 126(5) . 2_777
O97 O100 Mo15 72(4) 2_777 2_777
O98 O100 Mo15 134(5) . 2_777
P4 O100 Mo13 124.9(8) . .
O97 O100 Mo13 141(4) 2_777 .
O98 O100 Mo13 70.1(12) . .
Mo15 O100 Mo13 92.6(9) 2_777 .
O13 P1 O13 179.996(3) 2_665 .
O13 P1 O82 116(4) 2_665 2_665
O13 P1 O82 64(4) . 2_665
O13 P1 O82 64(4) 2_665 .
O13 P1 O82 116(4) . .
O82 P1 O82 179.998(3) 2_665 .
O13 P1 O81 109(5) 2_665 .
O13 P1 O81 71(5) . .
O82 P1 O81 109.2(10) 2_665 .
O82 P1 O81 70.8(10) . .
O13 P1 O81 71(5) 2_665 2_665
O13 P1 O81 109(5) . 2_665
O82 P1 O81 70.8(10) 2_665 2_665
O82 P1 O81 109.2(10) . 2_665
O81 P1 O81 179.997(3) . 2_665
O13 P1 O7 70(7) 2_665 .
O13 P1 O7 110(7) . .
O82 P1 O7 71.8(11) 2_665 .
O82 P1 O7 108.2(11) . .
O81 P1 O7 76(7) . .
O81 P1 O7 104(7) 2_665 .
O13 P1 O7 110(7) 2_665 2_665
O13 P1 O7 70(7) . 2_665
O82 P1 O7 108.2(11) 2_665 2_665
O82 P1 O7 71.8(11) . 2_665
O81 P1 O7 104(7) . 2_665
O81 P1 O7 76(7) 2_665 2_665
O7 P1 O7 180.0(9) . 2_665
O71 P2 O71 179.999(3) 2_756 .
O71 P2 O75 115(7) 2_756 .
O71 P2 O75 65(7) . .
O71 P2 O75 65(7) 2_756 2_756
O71 P2 O75 115(7) . 2_756
O75 P2 O75 179.997(4) . 2_756
O71 P2 O27 109.2(13) 2_756 2_756
O71 P2 O27 70.8(13) . 2_756
O75 P2 O27 111.7(15) . 2_756
O75 P2 O27 68.3(15) 2_756 2_756
O71 P2 O27 70.8(13) 2_756 .
O71 P2 O27 109.2(13) . .
O75 P2 O27 68.3(15) . .
O75 P2 O27 111.7(15) 2_756 .
O27 P2 O27 180.0(10) 2_756 .
O71 P2 O70 106(5) 2_756 .
O71 P2 O70 74(5) . .
O75 P2 O70 110(6) . .
O75 P2 O70 70(6) 2_756 .
O27 P2 O70 105(6) 2_756 .
O27 P2 O70 75(6) . .
O71 P2 O70 74(5) 2_756 2_756
O71 P2 O70 106(5) . 2_756
O75 P2 O70 70(6) . 2_756
O75 P2 O70 110(6) 2_756 2_756
O27 P2 O70 75(6) 2_756 2_756
O27 P2 O70 105(6) . 2_756
O70 P2 O70 179.998(2) . 2_756
O86 P3 O86 180.0(5) . 2_666
O86 P3 O87 68(3) . .
O86 P3 O87 112(3) 2_666 .
O86 P3 O87 112(3) . 2_666
O86 P3 O87 68(3) 2_666 2_666
O87 P3 O87 179.998(5) . 2_666
O86 P3 O85 63(2) . 2_666
O86 P3 O85 117(2) 2_666 2_666
O87 P3 O85 115(6) . 2_666
O87 P3 O85 65(6) 2_666 2_666
O86 P3 O85 117(2) . .
O86 P3 O85 63(2) 2_666 .
O87 P3 O85 65(6) . .
O87 P3 O85 115(6) 2_666 .
O85 P3 O85 180.0(8) 2_666 .
O86 P3 O52 104.3(10) . 2_666
O86 P3 O52 75.7(10) 2_666 2_666
O87 P3 O52 77(5) . 2_666
O87 P3 O52 103(5) 2_666 2_666
O85 P3 O52 76(6) 2_666 2_666
O85 P3 O52 104(6) . 2_666
O86 P3 O52 75.7(10) . .
O86 P3 O52 104.3(10) 2_666 .
O87 P3 O52 103(5) . .
O87 P3 O52 77(5) 2_666 .
O85 P3 O52 104(6) 2_666 .
O85 P3 O52 76(6) . .
O52 P3 O52 179.997(3) 2_666 .
O97 P4 O97 179.999(7) 2_777 .
O97 P4 O98 64.8(14) 2_777 2_777
O97 P4 O98 115.2(14) . 2_777
O97 P4 O98 115.2(14) 2_777 .
O97 P4 O98 64.8(14) . .
O98 P4 O98 179.998(8) 2_777 .
O97 P4 O100 112(4) 2_777 2_777
O97 P4 O100 68(4) . 2_777
O98 P4 O100 69.4(9) 2_777 2_777
O98 P4 O100 110.6(9) . 2_777
O97 P4 O100 68(4) 2_777 .
O97 P4 O100 112(4) . .
O98 P4 O100 110.6(9) 2_777 .
O98 P4 O100 69.4(9) . .
O100 P4 O100 179.998(8) 2_777 .
O97 P4 O99 107(6) 2_777 .
O97 P4 O99 73(6) . .
O98 P4 O99 74(2) 2_777 .
O98 P4 O99 106(2) . .
O100 P4 O99 106(3) 2_777 .
O100 P4 O99 74(3) . .
O97 P4 O99 73(6) 2_777 2_777
O97 P4 O99 107(6) . 2_777
O98 P4 O99 106(2) 2_777 2_777
O98 P4 O99 74(2) . 2_777
O100 P4 O99 74(3) 2_777 2_777
O100 P4 O99 106(3) . 2_777
O99 P4 O99 179.997(6) . 2_777

loop_
_geom_bond_atom_site_label_1
_geom_bond_atom_site_label_2
_geom_bond_distance
_geom_bond_site_symmetry_2
C1 N2 1.458(18) .
C1 C4 1.49(6) .
C1 H1A 0.9700 .
C1 H1B 0.9700 .
C2 N1 1.47(2) .
C2 C3 1.50(5) .
C2 H2A 0.9700 .
C2 H2B 0.9700 .
C3 N12 1.47(3) .
C3 H3A 0.9700 .
C3 H3B 0.9700 .
C4 N11 1.52(6) .
C4 H4A 0.9700 .
C4 H4B 0.9700 .
C5 C10 1.49(3) .
C5 N5 1.514(15) .
C5 H5A 0.9700 .
C5 H5B 0.9700 .
C6 N16 1.44(2) .
C6 H6A 0.9600 .
C6 H6B 0.9600 .
C6 H6C 0.9600 .
C7 O30 1.23(2) .
C7 N16 1.31(3) .
C7 H7 0.9300 .
C8 O79 1.27(2) .
C8 N23 1.34(3) .
C8 H8 0.9300 .
C9 N23 1.42(3) .
C9 H9A 0.9600 .
C9 H9B 0.9600 .
C9 H9C 0.9600 .
C10 N9 1.50(4) .
C10 H10A 0.9700 .
C10 H10B 0.9700 .
C11 C12 1.48(6) .
C11 N8 1.49(3) .
C11 H11A 0.9700 .
C11 H11B 0.9700 .
C12 N7 1.460(11) .
C12 H12A 0.9700 .
C12 H12B 0.9700 .
C13 N10 1.47(2) .
C13 C14 1.54(3) .
C13 H13A 0.9700 .
C13 H13B 0.9700 .
C14 N6 1.515(17) .
C14 H14A 0.9700 .
C14 H14B 0.9700 .
C15 N13 1.38(5) .
C15 H15A 0.9600 .
C15 H15B 0.9600 .
C15 H15C 0.9600 .
C16 O77 1.23(4) .
C16 N13 1.37(7) .
C16 H16 0.9300 .
C17 N13 1.43(2) .
C17 H17A 0.9600 .
C17 H17B 0.9600 .
C17 H17C 0.9600 .
C18 N4 1.49(2) .
C18 C19 1.50(2) .
C18 H18A 0.9700 .
C18 H18B 0.9700 .
C19 N3 1.490(17) .
C19 H19A 0.9700 .
C19 H19B 0.9700 .
C20 N14 1.48(5) .
C20 H20A 0.9600 .
C20 H20B 0.9600 .
C20 H20C 0.9600 .
C21 N14 1.47(2) .
C21 H21A 0.9600 .
C21 H21B 0.9600 .
C21 H21C 0.9600 .
C22 O76 1.22(5) .
C22 N14 1.30(2) .
C22 H22 0.9300 .
C23 N15 1.34(3) .
C23 H23A 0.9600 .
C23 H23B 0.9600 .
C23 H23C 0.9600 .
C24 N15 1.47(6) .
C24 H24A 0.9600 .
C24 H24B 0.9600 .
C24 H24C 0.9600 .
C25 O78 1.20(2) .
C25 N15 1.31(2) .
C25 H25 0.9300 .
C26 N23 1.34(6) .
C26 H26A 0.9600 .
C26 H26B 0.9600 .
C26 H26C 0.9600 .
C27 N16 1.35(3) .
C27 H27A 0.9600 .
C27 H27B 0.9600 .
C27 H27C 0.9600 .
C28 N18 1.52(3) .
C28 H28A 0.9600 .
C28 H28B 0.9600 .
C28 H28C 0.9600 .
C29 N18 1.48(4) .
C29 H29A 0.9600 .
C29 H29B 0.9600 .
C29 H29C 0.9600 .
C30 N19 1.24(4) .
C30 H30A 0.9600 .
C30 H30B 0.9600 .
C30 H30C 0.9600 .
C31 N19 1.36(3) .
C31 O92 1.41(5) .
C31 H31 0.9300 .
C32 N19 1.49(5) .
C32 H32A 0.9600 .
C32 H32B 0.9600 .
C32 H32C 0.9600 .
C33 N21 1.48(10) .
C33 H33A 0.9600 .
C33 H33B 0.9600 .
C33 H33C 0.9600 .
C34 N21 1.23(16) .
C34 O101 1.32(7) .
C34 H34 0.9300 .
C35 N21 1.45(5) .
C35 H35A 0.9600 .
C35 H35B 0.9600 .
C35 H35C 0.9600 .
C36 N22 1.34(3) .
C36 H36A 0.9600 .
C36 H36B 0.9600 .
C36 H36C 0.9600 .
C37 O96 1.21(5) .
C37 N18 1.34(8) .
C37 H37 0.9300 .
C38 N17 1.47(3) .
C39 O91 1.24(2) 2_766
C39 N20 1.32(3) .
C40 N17 1.41(2) .
C41 O93 1.27(2) .
C41 N17 1.286(19) .
C41 H41 0.9300 .
C42 N20 1.38(4) .
C43 N20 1.48(13) .
C44 N22 1.34(7) .
C44 H44A 0.9600 .
C44 H44B 0.9600 .
C44 H44C 0.9600 .
C45 O102 1.09(5) .
C45 N22 1.29(5) .
C45 H45 0.9300 .
Co1 N9 1.944(9) .
Co1 N5 1.951(6) .
Co1 N8 1.966(16) .
Co1 N10 1.972(10) .
Co1 N6 1.977(10) .
Co1 N7 1.99(4) .
Co2 N2 1.96(2) .
Co2 N12 1.969(11) .
Co2 N4 1.961(18) .
Co2 N11 1.977(11) .
Co2 N1 1.969(11) .
Co2 N3 1.980(11) .
Mo1 O16 1.672(6) .
Mo1 O17 1.830(6) .
Mo1 O18 1.854(12) .
Mo1 O14 1.958(12) .
Mo1 O15 1.961(9) .
Mo1 O82 2.4(2) 2_665
Mo1 O13 2.466(18) .
Mo2 O80 1.659(5) .
Mo2 O12 1.809(11) .
Mo2 O6 1.869(13) .
Mo2 O2 1.945(5) .
Mo2 O18 1.979(12) .
Mo2 O7 2.39(3) .
Mo3 O1 1.667(9) .
Mo3 O10 1.824(13) 2_665
Mo3 O2 1.87(3) .
Mo3 O3 1.969(14) .
Mo3 O5 1.965(17) .
Mo3 O7 2.48(4) .
Mo4 O19 1.65(3) .
Mo4 O14 1.849(12) 2_665
Mo4 O5 1.846(6) .
Mo4 O12 1.992(6) 2_665
Mo4 O9 2.003(12) 2_665
Mo4 O81 2.418(14) .
Mo5 O4 1.669(11) .
Mo5 O15 1.829(15) 2_665
Mo5 O3 1.850(14) .
Mo5 O6 1.942(10) .
Mo5 O8 1.95(2) .
Mo5 O7 2.439(3) .
Mo5 O13 2.5(2) 2_665
Mo6 O11 1.669(18) .
Mo6 O9 1.821(16) .
Mo6 O8 1.84(4) .
Mo6 O17 1.961(14) 2_665
Mo6 O10 1.980(18) .
Mo6 O81 2.432(3) 2_665
Mo7 O66 1.655(10) .
Mo7 O64 1.86(5) .
Mo7 O26 1.882(3) .
Mo7 O20 1.944(3) 2_756
Mo7 O68 1.96(3) 2_756
Mo7 O71 2.44(5) 2_756
Mo7 O75 2.47(2) 2_756
Mo8 O62 1.65(4) .
Mo8 O22 1.857(12) .
Mo8 O67 1.88(4) .
Mo8 O25 1.931(13) 2_756
Mo8 O64 1.965(9) 2_756
Mo8 O27 2.43(8) 2_756
Mo8 O71 2.52(5) .
Mo9 O65 1.654(19) .
Mo9 O20 1.875(17) .
Mo9 O24 1.915(16) .
Mo9 O22 1.922(11) .
Mo9 O23 1.971(13) .
Mo9 O70 2.45(14) .
Mo10 O69 1.666(11) .
Mo10 O23 1.86(2) .
Mo10 O72 1.863(13) .
Mo10 O26 1.940(12) .
Mo10 O73 1.95(2) .
Mo10 O70 2.4(2) .
Mo11 O74 1.67(4) .
Mo11 O73 1.863(15) .
Mo11 O25 1.871(15) .
Mo11 O24 1.893(13) .
Mo11 O21 1.953(18) .
Mo11 O70 2.447(15) .
Mo12 O63 1.655(13) .
Mo12 O21 1.86(2) .
Mo12 O68 1.86(4) .
Mo12 O67 1.93(3) 2_756
Mo12 O72 1.939(17) 2_756
Mo12 O27 2.41(10) .
Mo12 O75 2.49(4) .
Mo13 O29 1.668(10) .
Mo13 O33 1.80(2) .
Mo13 O35 1.838(11) .
Mo13 O28 1.937(12) .
Mo13 O60 2.010(3) .
Mo13 O100 2.473(14) .
Mo13 O98 2.48(4) .
Mo14 O32 1.66(2) .
Mo14 O43 1.815(11) .
Mo14 O31 1.827(3) .
Mo14 O33 1.970(16) .
Mo14 O42 2.015(3) .
Mo14 O98 2.43(5) .
Mo14 O97 2.469(16) .
Mo15 O44 1.643(10) .
Mo15 O41 1.852(3) .
Mo15 O28 1.844(14) 2_777
Mo15 O43 1.989(10) .
Mo15 O45 2.007(3) .
Mo15 O100 2.47(6) 2_777
Mo15 O97 2.501(16) .
Mo16 O36 1.670(18) .
Mo16 O83 1.782(11) .
Mo16 O45 1.812(16) 2_777
Mo16 O37 1.960(13) .
Mo16 O35 1.98(3) .
Mo16 O99 2.45(11) .
Mo17 O40 1.658(10) .
Mo17 O42 1.80(4) .
Mo17 O37 1.840(15) .
Mo17 O41 1.952(9) .
Mo17 O39 2.013(11) .
Mo17 O99 2.45(2) .
Mo18 O38 1.656(12) .
Mo18 O39 1.798(14) .
Mo18 O60 1.814(13) 2_777
Mo18 O83 1.97(2) .
Mo18 O31 2.001(16) 2_777
Mo18 O99 2.42(5) .
Mo19 O46 1.66(3) .
Mo19 O49 1.867(12) .
Mo19 O57 1.903(14) 2_666
Mo19 O47 1.97(3) .
Mo19 O34 1.998(3) .
Mo19 O85 2.412(16) 2_666
Mo19 O86 2.43(10) .
Mo20 O88 1.665(18) .
Mo20 O89 1.850(11) .
Mo20 O55 1.90(4) 2_666
Mo20 O58 1.963(16) 2_666
Mo20 O48 1.965(12) .
Mo20 O52 2.4(4) 2_666
Mo21 O84 1.65(10) .
Mo21 O48 1.851(12) .
Mo21 O34 1.861(18) .
Mo21 O51 1.932(11) .
Mo21 O50 1.964(11) .
Mo21 O87 2.44(4) .
Mo21 O86 2.5(3) .
Mo22 O54 1.658(16) .
Mo22 O53 1.86(5) .
Mo22 O50 1.865(3) .
Mo22 O55 1.943(16) .
Mo22 O49 1.95(5) .
Mo22 O52 2.318(16) .
Mo23 O59 1.661(10) .
Mo23 O47 1.812(14) 2_666
Mo23 O58 1.859(15) .
Mo23 O53 1.913(13) .
Mo23 O56 1.958(3) .
Mo23 O52 2.35(6) .
Mo24 O90 1.615(15) .
Mo24 O56 1.864(11) .
Mo24 O51 1.873(11) .
Mo24 O57 1.92(2) .
Mo24 O89 1.932(19) .
Mo24 O87 2.41(2) .
Mo24 O85 2.448(4) .
N1 H1C 0.9000 .
N1 H1D 0.9000 .
N2 H2C 0.9000 .
N2 H2D 0.9000 .
N3 H3C 0.9000 .
N3 H3D 0.9000 .
N4 H4C 0.9000 .
N4 H4D 0.9000 .
N5 H5C 0.9000 .
N5 H5D 0.9000 .
N6 H6E 0.9000 .
N6 H6D 0.9000 .
N7 H7C 0.9000 .
N7 H7D 0.9000 .
N8 H8C 0.9000 .
N8 H8D 0.9000 .
N9 H9E 0.9000 .
N9 H9D 0.9000 .
N10 H10C 0.9000 .
N10 H10D 0.9000 .
N11 H11C 0.9000 .
N11 H11D 0.9000 .
N12 H12C 0.9000 .
N12 H12D 0.9000 .
O7 P1 1.60(9) .
O7 O13 1.77(2) 2_665
O9 Mo4 2.003(12) 2_665
O10 Mo3 1.824(13) 2_665
O12 Mo4 1.992(12) 2_665
O13 P1 1.5(2) .
O13 O82 1.59(19) 2_665
O13 O81 1.77(3) .
O13 O7 1.77(2) 2_665
O13 Mo5 2.5(2) 2_665
O14 Mo4 1.849(12) 2_665
O15 Mo5 1.829(15) 2_665
O17 Mo6 1.961(14) 2_665
O20 Mo7 1.944(3) 2_756
O25 Mo8 1.931(13) 2_756
O27 P2 1.55(2) .
O27 O75 1.70(3) .
O27 O71 1.75(2) 2_756
O27 Mo8 2.43(8) 2_756
O28 Mo15 1.844(14) 2_777
O31 Mo18 2.001(16) 2_777
O45 Mo16 1.812(16) 2_777
O47 Mo23 1.811(14) 2_666
O52 P3 1.77(5) .
O52 Mo20 2.4(4) 2_666
O55 Mo20 1.90(4) 2_666
O57 Mo19 1.903(14) 2_666
O58 Mo20 1.963(16) 2_666
O60 Mo18 1.814(13) 2_777
O64 Mo8 1.965(15) 2_756
O67 Mo12 1.93(3) 2_756
O68 Mo7 1.96(3) 2_756
O70 P2 1.6(2) .
O70 O75 1.78(4) 2_756
O71 P2 1.47(4) .
O71 O75 1.6(2) .
O71 O27 1.75(2) 2_756
O71 Mo7 2.44(5) 2_756
O72 Mo12 1.939(17) 2_756
O75 P2 1.48(7) .
O75 O70 1.78(4) 2_756
O75 Mo7 2.47(2) 2_756
O81 P1 1.58(6) .
O81 O82 1.79(5) .
O81 Mo6 2.432(3) 2_665
O82 P1 1.515(14) .
O82 O13 1.59(19) 2_665
O82 Mo1 2.4(2) 2_665
O85 P3 1.53(9) .
O85 O86 1.57(10) 2_666
O85 O87 1.64(4) .
O85 Mo19 2.412(16) 2_666
O86 P3 1.465(15) .
O86 O85 1.57(10) 2_666
O86 O87 1.66(19) .
O87 P3 1.53(2) .
O91 C39 1.24(2) 2_766
O97 P4 1.46(6) .
O97 O98 1.58(6) .
O97 O100 1.66(14) 2_777
O98 P4 1.481(16) .
O98 O100 1.70(3) .
O99 P4 1.6(2) .
O100 P4 1.50(3) .
O100 O97 1.66(14) 2_777
O100 Mo15 2.47(6) 2_777
P1 O13 1.5(2) 2_665
P1 O82 1.515(14) 2_665
P1 O81 1.58(6) 2_665
P1 O7 1.60(9) 2_665
P2 O71 1.47(4) 2_756
P2 O75 1.48(7) 2_756
P2 O27 1.55(2) 2_756
P2 O70 1.6(2) 2_756
P3 O86 1.465(15) 2_666
P3 O87 1.53(2) 2_666
P3 O85 1.53(9) 2_666
P3 O52 1.77(5) 2_666
P4 O97 1.46(6) 2_777
P4 O98 1.481(16) 2_777
P4 O100 1.50(3) 2_777
P4 O99 1.6(2) 2_777

loop_
_geom_torsion_atom_site_label_1
_geom_torsion_atom_site_label_2
_geom_torsion_atom_site_label_3
_geom_torsion_atom_site_label_4
_geom_torsion
_geom_torsion_site_symmetry_1
_geom_torsion_site_symmetry_4
N1 C2 C3 N12 -51(2) . .
N2 C1 C4 N11 -48(4) . .
N5 C5 C10 N9 50.5(15) . .
N8 C11 C12 N7 48(5) . .
N10 C13 C14 N6 52(6) . .
N4 C18 C19 N3 49(5) . .
C3 C2 N1 Co2 36.5(14) . .
N2 Co2 N1 C2 -101(3) . .
N12 Co2 N1 C2 -10.2(18) . .
N4 Co2 N1 C2 81(3) . .
N11 Co2 N1 C2 173.7(14) . .
N3 Co2 N1 C2 26(7) . .
C4 C1 N2 Co2 36.6(14) . .
N12 Co2 N2 C1 172.4(15) . .
N4 Co2 N2 C1 54(6) . .
N11 Co2 N2 C1 -11(2) . .
N1 Co2 N2 C1 -102.0(10) . .
N3 Co2 N2 C1 82.1(14) . .
C18 C19 N3 Co2 -38(5) . .
N2 Co2 N3 C19 -162(3) . .
N12 Co2 N3 C19 107(2) . .
N4 Co2 N3 C19 16(3) . .
N11 Co2 N3 C19 -76.8(17) . .
N1 Co2 N3 C19 71(6) . .
C19 C18 N4 Co2 -37(3) . .
N2 Co2 N4 C18 40(8) . .
N12 Co2 N4 C18 -78.8(15) . .
N11 Co2 N4 C18 104.7(11) . .
N1 Co2 N4 C18 -164(3) . .
N3 Co2 N4 C18 11(2) . .
C10 C5 N5 Co1 -40.3(15) . .
N9 Co1 N5 C5 14.4(9) . .
N8 Co1 N5 C5 -78.6(8) . .
N10 Co1 N5 C5 -170.2(9) . .
N6 Co1 N5 C5 105.0(9) . .
N7 Co1 N5 C5 -33(6) . .
C13 C14 N6 Co1 -41(2) . .
N9 Co1 N6 C14 -167.7(10) . .
N5 Co1 N6 C14 107(3) . .
N8 Co1 N6 C14 -32(6) . .
N10 Co1 N6 C14 15.9(10) . .
N7 Co1 N6 C14 -77(3) . .
C11 C12 N7 Co1 -36.1(15) . .
N9 Co1 N7 C12 -80.8(7) . .
N5 Co1 N7 C12 -34(7) . .
N8 Co1 N7 C12 12.2(12) . .
N10 Co1 N7 C12 103.6(8) . .
N6 Co1 N7 C12 -171.6(11) . .
C12 C11 N8 Co1 -37.0(13) . .
N9 Co1 N8 C11 104(5) . .
N5 Co1 N8 C11 -170.1(9) . .
N10 Co1 N8 C11 -79(5) . .
N6 Co1 N8 C11 -31(6) . .
N7 Co1 N8 C11 13.9(9) . .
C5 C10 N9 Co1 -39(5) . .
N5 Co1 N9 C10 14.0(15) . .
N8 Co1 N9 C10 105(5) . .
N10 Co1 N9 C10 -40(7) . .
N6 Co1 N9 C10 -79(4) . .
N7 Co1 N9 C10 -170.1(13) . .
C14 C13 N10 Co1 -40(3) . .
N9 Co1 N10 C13 -25(5) . .
N5 Co1 N10 C13 -79(6) . .
N8 Co1 N10 C13 -170.0(10) . .
N6 Co1 N10 C13 14.0(11) . .
N7 Co1 N10 C13 105(6) . .
C1 C4 N11 Co2 38(3) . .
N2 Co2 N11 C4 -15.4(9) . .
N12 Co2 N11 C4 30(6) . .
N4 Co2 N11 C4 169.4(9) . .
N1 Co2 N11 C4 77.5(10) . .
N3 Co2 N11 C4 -105.2(9) . .
C2 C3 N12 Co2 41(2) . .
N2 Co2 N12 C3 74.6(10) . .
N4 Co2 N12 C3 -110.0(10) . .
N11 Co2 N12 C3 29(6) . .
N1 Co2 N12 C3 -18.2(10) . .
N3 Co2 N12 C3 164.8(10) . .
O77 C16 N13 C15 -173.9(15) . .
O77 C16 N13 C17 -3(2) . .
O76 C22 N14 C21 0(2) . .
O76 C22 N14 C20 179.4(15) . .
O78 C25 N15 C23 177(2) . .
O78 C25 N15 C24 9(3) . .
O30 C7 N16 C27 3(3) . .
O30 C7 N16 C6 -179(2) . .
O93 C41 N17 C40 1(3) . .
O93 C41 N17 C38 175.8(18) . .
O96 C37 N18 C29 173(2) . .
O96 C37 N18 C28 -5(3) . .
O92 C31 N19 C30 5(5) . .
O92 C31 N19 C32 177(2) . .
O91 C39 N20 C42 1(4) 2_766 .
O91 C39 N20 C43 -173(2) 2_766 .
O101 C34 N21 C35 -17(6) . .
O101 C34 N21 C33 159(4) . .
O102 C45 N22 C44 -4(9) . .
O102 C45 N22 C36 171(6) . .
O79 C8 N23 C26 4(3) . .
O79 C8 N23 C9 -177.1(19) . .
O1 Mo3 O2 Mo2 157(4) . .
O10 Mo3 O2 Mo2 -99(3) 2_665 .
O3 Mo3 O2 Mo2 56.7(13) . .
O5 Mo3 O2 Mo2 -2(2) . .
O7 Mo3 O2 Mo2 -4.2(11) . .
O80 Mo2 O2 Mo3 -160(3) . .
O12 Mo2 O2 Mo3 35(4) . .
O6 Mo2 O2 Mo3 -59(4) . .
O18 Mo2 O2 Mo3 101(2) . .
O7 Mo2 O2 Mo3 4.3(12) . .
O4 Mo5 O3 Mo3 154(2) . .
O15 Mo5 O3 Mo3 -103(4) 2_665 .
O6 Mo5 O3 Mo3 53(2) . .
O8 Mo5 O3 Mo3 -15(2) . .
O7 Mo5 O3 Mo3 -7.8(12) . .
O13 Mo5 O3 Mo3 -39(4) 2_665 .
O1 Mo3 O3 Mo5 -155.8(13) . .
O10 Mo3 O3 Mo5 40(2) 2_665 .
O2 Mo3 O3 Mo5 -53.6(17) . .
O5 Mo3 O3 Mo5 106.0(17) . .
O7 Mo3 O3 Mo5 7.8(11) . .
O19 Mo4 O5 Mo3 -152(4) . .
O14 Mo4 O5 Mo3 103(2) 2_665 .
O12 Mo4 O5 Mo3 12(3) 2_665 .
O9 Mo4 O5 Mo3 -52.3(17) 2_665 .
O81 Mo4 O5 Mo3 7.8(14) . .
O1 Mo3 O5 Mo4 155(4) . .
O10 Mo3 O5 Mo4 52(2) 2_665 .
O2 Mo3 O5 Mo4 -46(7) . .
O3 Mo3 O5 Mo4 -105(6) . .
O7 Mo3 O5 Mo4 -44(6) . .
O80 Mo2 O6 Mo5 158.3(15) . .
O12 Mo2 O6 Mo5 -99(2) . .
O2 Mo2 O6 Mo5 58(3) . .
O18 Mo2 O6 Mo5 -2(2) . .
O7 Mo2 O6 Mo5 -5.0(10) . .
O4 Mo5 O6 Mo2 -160(3) . .
O15 Mo5 O6 Mo2 36(4) 2_665 .
O3 Mo5 O6 Mo2 -58(6) . .
O8 Mo5 O6 Mo2 100(4) . .
O7 Mo5 O6 Mo2 5.0(12) . .
O13 Mo5 O6 Mo2 36(4) 2_665 .
O80 Mo2 O7 P1 174.5(12) . .
O12 Mo2 O7 P1 -40(5) . .
O6 Mo2 O7 P1 -133(3) . .
O2 Mo2 O7 P1 128(7) . .
O18 Mo2 O7 P1 48(3) . .
O80 Mo2 O7 O13 -119(8) . 2_665
O12 Mo2 O7 O13 26(3) . 2_665
O6 Mo2 O7 O13 -67(6) . 2_665
O2 Mo2 O7 O13 -165(2) . 2_665
O18 Mo2 O7 O13 114(6) . 2_665
O80 Mo2 O7 Mo5 -49(2) . .
O12 Mo2 O7 Mo5 96(3) . .
O6 Mo2 O7 Mo5 2.7(6) . .
O2 Mo2 O7 Mo5 -96(5) . .
O18 Mo2 O7 Mo5 -176.2(7) . .
O80 Mo2 O7 Mo3 44(6) . .
O12 Mo2 O7 Mo3 -170.8(14) . .
O6 Mo2 O7 Mo3 96(4) . .
O2 Mo2 O7 Mo3 -2.2(6) . .
O18 Mo2 O7 Mo3 -83(4) . .
O4 Mo5 O7 P1 177.8(10) . .
O15 Mo5 O7 P1 -34.1(10) 2_665 .
O3 Mo5 O7 P1 -124.9(15) . .
O6 Mo5 O7 P1 134.1(10) . .
O8 Mo5 O7 P1 52.3(14) . .
O13 Mo5 O7 P1 3.5(7) 2_665 .
O4 Mo5 O7 O13 174.3(13) . 2_665
O15 Mo5 O7 O13 -37.6(8) 2_665 2_665
O3 Mo5 O7 O13 -128.4(13) . 2_665
O6 Mo5 O7 O13 130.6(9) . 2_665
O8 Mo5 O7 O13 48.8(12) . 2_665
O4 Mo5 O7 Mo2 41.1(16) . .
O15 Mo5 O7 Mo2 -170.8(5) 2_665 .
O3 Mo5 O7 Mo2 98.3(15) . .
O6 Mo5 O7 Mo2 -2.6(5) . .
O8 Mo5 O7 Mo2 -84.5(15) . .
O13 Mo5 O7 Mo2 -133.3(9) 2_665 .
O4 Mo5 O7 Mo3 -53.2(19) . .
O15 Mo5 O7 Mo3 94.9(15) 2_665 .
O3 Mo5 O7 Mo3 4.1(5) . .
O6 Mo5 O7 Mo3 -96.9(15) . .
O8 Mo5 O7 Mo3 -178.7(5) . .
O13 Mo5 O7 Mo3 132.5(13) 2_665 .
O1 Mo3 O7 P1 174.1(11) . .
O10 Mo3 O7 P1 -39(5) 2_665 .
O2 Mo3 O7 P1 -131(2) . .
O3 Mo3 O7 P1 128(7) . .
O5 Mo3 O7 P1 50(2) . .
O1 Mo3 O7 O13 111(4) . 2_665
O10 Mo3 O7 O13 -102.7(17) 2_665 2_665
O2 Mo3 O7 O13 166(3) . 2_665
O3 Mo3 O7 O13 64(3) . 2_665
O5 Mo3 O7 O13 -14(2) . 2_665
O1 Mo3 O7 Mo2 -52.4(17) . .
O10 Mo3 O7 Mo2 94(4) 2_665 .
O2 Mo3 O7 Mo2 2.3(6) . .
O3 Mo3 O7 Mo2 -99(5) . .
O5 Mo3 O7 Mo2 -176.8(6) . .
O1 Mo3 O7 Mo5 43(6) . .
O10 Mo3 O7 Mo5 -171.0(13) 2_665 .
O2 Mo3 O7 Mo5 97(5) . .
O3 Mo3 O7 Mo5 -3.9(7) . .
O5 Mo3 O7 Mo5 -82(5) . .
O11 Mo6 O8 Mo5 -153(4) . .
O9 Mo6 O8 Mo5 102(5) . .
O17 Mo6 O8 Mo5 -53.9(15) 2_665 .
O10 Mo6 O8 Mo5 6(2) . .
O81 Mo6 O8 Mo5 38(5) 2_665 .
O4 Mo5 O8 Mo6 156(4) . .
O15 Mo5 O8 Mo6 55.4(15) 2_665 .
O3 Mo5 O8 Mo6 -35(5) . .
O6 Mo5 O8 Mo6 -103(4) . .
O7 Mo5 O8 Mo6 -41(6) . .
O13 Mo5 O8 Mo6 -7.1(12) 2_665 .
O11 Mo6 O9 Mo4 154(3) . 2_665
O8 Mo6 O9 Mo4 -101(5) . 2_665
O17 Mo6 O9 Mo4 -7(2) 2_665 2_665
O10 Mo6 O9 Mo4 53(6) . 2_665
O81 Mo6 O9 Mo4 -8.1(14) 2_665 2_665
O11 Mo6 O10 Mo3 -155(2) . 2_665
O9 Mo6 O10 Mo3 -52.3(12) . 2_665
O8 Mo6 O10 Mo3 45(4) . 2_665
O17 Mo6 O10 Mo3 106(2) 2_665 2_665
O81 Mo6 O10 Mo3 9.4(11) 2_665 2_665
O80 Mo2 O12 Mo4 -152.3(12) . 2_665
O6 Mo2 O12 Mo4 104.8(9) . 2_665
O2 Mo2 O12 Mo4 12(2) . 2_665
O18 Mo2 O12 Mo4 -52.8(10) . 2_665
O7 Mo2 O12 Mo4 40(2) . 2_665
O16 Mo1 O13 P1 172.4(18) . .
O17 Mo1 O13 P1 -128(4) . .
O18 Mo1 O13 P1 -36(5) . .
O14 Mo1 O13 P1 50(4) . .
O15 Mo1 O13 P1 132(5) . .
O82 Mo1 O13 P1 4.7(11) 2_665 .
O16 Mo1 O13 O82 168(3) . 2_665
O17 Mo1 O13 O82 -133(4) . 2_665
O18 Mo1 O13 O82 -41(5) . 2_665
O14 Mo1 O13 O82 46(4) . 2_665
O15 Mo1 O13 O82 127(6) . 2_665
O16 Mo1 O13 O81 -112(2) . .
O17 Mo1 O13 O81 -53(7) . .
O18 Mo1 O13 O81 39(2) . .
O14 Mo1 O13 O81 126(7) . .
O15 Mo1 O13 O81 -152(2) . .
O82 Mo1 O13 O81 80(4) 2_665 .
O16 Mo1 O13 O7 92(3) . 2_665
O17 Mo1 O13 O7 151(4) . 2_665
O18 Mo1 O13 O7 -117(6) . 2_665
O14 Mo1 O13 O7 -30(4) . 2_665
O15 Mo1 O13 O7 51(6) . 2_665
O82 Mo1 O13 O7 -76.1(14) 2_665 2_665
O16 Mo1 O13 Mo5 36(4) . 2_665
O17 Mo1 O13 Mo5 95(9) . 2_665
O18 Mo1 O13 Mo5 -172.7(5) . 2_665
O14 Mo1 O13 Mo5 -86(9) . 2_665
O15 Mo1 O13 Mo5 -4.4(4) . 2_665
O82 Mo1 O13 Mo5 -132(6) 2_665 2_665
O16 Mo1 O14 Mo4 157.0(12) . 2_665
O17 Mo1 O14 Mo4 -36(2) . 2_665
O18 Mo1 O14 Mo4 57(5) . 2_665
O15 Mo1 O14 Mo4 -101(6) . 2_665
O82 Mo1 O14 Mo4 -8.9(10) 2_665 2_665
O13 Mo1 O14 Mo4 -38(2) . 2_665
O16 Mo1 O15 Mo5 -158.7(14) . 2_665
O17 Mo1 O15 Mo5 -54(6) . 2_665
O18 Mo1 O15 Mo5 38.8(18) . 2_665
O14 Mo1 O15 Mo5 103(6) . 2_665
O82 Mo1 O15 Mo5 39.0(11) 2_665 2_665
O13 Mo1 O15 Mo5 9.6(11) . 2_665
O16 Mo1 O17 Mo6 153.4(19) . 2_665
O18 Mo1 O17 Mo6 -104(5) . 2_665
O14 Mo1 O17 Mo6 -14(2) . 2_665
O15 Mo1 O17 Mo6 51(6) . 2_665
O82 Mo1 O17 Mo6 -37.7(18) 2_665 2_665
O13 Mo1 O17 Mo6 -10.7(13) . 2_665
O16 Mo1 O18 Mo2 -153.9(10) . .
O17 Mo1 O18 Mo2 100(4) . .
O14 Mo1 O18 Mo2 -55(3) . .
O15 Mo1 O18 Mo2 8.7(19) . .
O82 Mo1 O18 Mo2 8.5(9) 2_665 .
O13 Mo1 O18 Mo2 34.7(10) . .
O80 Mo2 O18 Mo1 157.1(10) . .
O12 Mo2 O18 Mo1 56.2(14) . .
O6 Mo2 O18 Mo1 -42.4(18) . .
O2 Mo2 O18 Mo1 -103.4(14) . .
O7 Mo2 O18 Mo1 -39.7(10) . .
O65 Mo9 O20 Mo7 -152.6(18) . 2_756
O24 Mo9 O20 Mo7 107(4) . 2_756
O22 Mo9 O20 Mo7 -50(2) . 2_756
O23 Mo9 O20 Mo7 25(2) . 2_756
O70 Mo9 O20 Mo7 42(3) . 2_756
O63 Mo12 O21 Mo11 -157.6(12) . .
O68 Mo12 O21 Mo11 100.8(17) . .
O67 Mo12 O21 Mo11 -57.5(19) 2_756 .
O72 Mo12 O21 Mo11 12(2) 2_756 .
O27 Mo12 O21 Mo11 4.8(10) . .
O75 Mo12 O21 Mo11 35.3(12) . .
O74 Mo11 O21 Mo12 156.1(12) . .
O73 Mo11 O21 Mo12 -25(2) . .
O25 Mo11 O21 Mo12 57(3) . .
O24 Mo11 O21 Mo12 -102(4) . .
O70 Mo11 O21 Mo12 -37.7(18) . .
O62 Mo8 O22 Mo9 -157.2(15) . .
O67 Mo8 O22 Mo9 102(4) . .
O25 Mo8 O22 Mo9 11(2) 2_756 .
O64 Mo8 O22 Mo9 -57(4) 2_756 .
O27 Mo8 O22 Mo9 37.4(14) 2_756 .
O71 Mo8 O22 Mo9 5.7(11) . .
O65 Mo9 O22 Mo8 159(3) . .
O20 Mo9 O22 Mo8 56(7) . .
O24 Mo9 O22 Mo8 -31(3) . .
O23 Mo9 O22 Mo8 -102(6) . .
O70 Mo9 O22 Mo8 -40(3) . .
O69 Mo10 O23 Mo9 158(3) . .
O72 Mo10 O23 Mo9 -100(3) . .
O26 Mo10 O23 Mo9 -13(3) . .
O73 Mo10 O23 Mo9 57.7(12) . .
O70 Mo10 O23 Mo9 -5.6(13) . .
O65 Mo9 O23 Mo10 -158(3) . .
O20 Mo9 O23 Mo10 24(4) . .
O24 Mo9 O23 Mo10 -57.9(12) . .
O22 Mo9 O23 Mo10 100(3) . .
O70 Mo9 O23 Mo10 5.6(12) . .
O74 Mo11 O24 Mo9 -159(2) . .
O73 Mo11 O24 Mo9 -58(6) . .
O25 Mo11 O24 Mo9 32(3) . .
O21 Mo11 O24 Mo9 101(5) . .
O70 Mo11 O24 Mo9 4.0(11) . .
O65 Mo9 O24 Mo11 155.9(12) . .
O20 Mo9 O24 Mo11 -100.7(12) . .
O22 Mo9 O24 Mo11 -14(2) . .
O23 Mo9 O24 Mo11 56.7(12) . .
O70 Mo9 O24 Mo11 -4.0(10) . .
O74 Mo11 O25 Mo8 -153.6(14) . 2_756
O73 Mo11 O25 Mo8 106(5) . 2_756
O24 Mo11 O25 Mo8 16(2) . 2_756
O21 Mo11 O25 Mo8 -54(4) . 2_756
O70 Mo11 O25 Mo8 41(2) . 2_756
O66 Mo7 O26 Mo10 -154.1(11) . .
O64 Mo7 O26 Mo10 101.7(15) . .
O20 Mo7 O26 Mo10 9(2) 2_756 .
O68 Mo7 O26 Mo10 -56.6(15) 2_756 .
O71 Mo7 O26 Mo10 34.7(11) 2_756 .
O75 Mo7 O26 Mo10 7.0(9) 2_756 .
O69 Mo10 O26 Mo7 157(2) . .
O23 Mo10 O26 Mo7 -31(3) . .
O72 Mo10 O26 Mo7 57(2) . .
O73 Mo10 O26 Mo7 -102(4) . .
O70 Mo10 O26 Mo7 -38(4) . .
O63 Mo12 O27 P2 -175.1(15) . .
O21 Mo12 O27 P2 127(3) . .
O68 Mo12 O27 P2 37(4) . .
O67 Mo12 O27 P2 -133(4) 2_756 .
O72 Mo12 O27 P2 -50(3) 2_756 .
O75 Mo12 O27 P2 -2.2(8) . .
O63 Mo12 O27 O75 -172.9(18) . .
O21 Mo12 O27 O75 129(2) . .
O68 Mo12 O27 O75 39(4) . .
O67 Mo12 O27 O75 -131(5) 2_756 .
O72 Mo12 O27 O75 -48(2) 2_756 .
O63 Mo12 O27 O71 -103(2) . 2_756
O21 Mo12 O27 O71 -161(2) . 2_756
O68 Mo12 O27 O71 109(5) . 2_756
O67 Mo12 O27 O71 -61(5) 2_756 2_756
O72 Mo12 O27 O71 22(3) 2_756 2_756
O75 Mo12 O27 O71 70.4(16) . 2_756
O63 Mo12 O27 Mo8 -36(4) . 2_756
O21 Mo12 O27 Mo8 -94(7) . 2_756
O68 Mo12 O27 Mo8 175.5(5) . 2_756
O67 Mo12 O27 Mo8 5.5(5) 2_756 2_756
O72 Mo12 O27 Mo8 88(7) 2_756 2_756
O75 Mo12 O27 Mo8 137(5) . 2_756
O29 Mo13 O28 Mo15 157(3) . 2_777
O33 Mo13 O28 Mo15 -42(5) . 2_777
O35 Mo13 O28 Mo15 55.2(11) . 2_777
O60 Mo13 O28 Mo15 -104(3) . 2_777
O100 Mo13 O28 Mo15 -9.6(15) . 2_777
O98 Mo13 O28 Mo15 -38(5) . 2_777
O32 Mo14 O31 Mo18 154.2(10) . 2_777
O43 Mo14 O31 Mo18 -101.9(10) . 2_777
O33 Mo14 O31 Mo18 52.6(9) . 2_777
O42 Mo14 O31 Mo18 -7.7(17) . 2_777
O98 Mo14 O31 Mo18 -8.6(8) . 2_777
O97 Mo14 O31 Mo18 -36.7(10) . 2_777
O29 Mo13 O33 Mo14 153(3) . .
O35 Mo13 O33 Mo14 -102.8(10) . .
O28 Mo13 O33 Mo14 -7.3(18) . .
O60 Mo13 O33 Mo14 53(5) . .
O100 Mo13 O33 Mo14 -35(4) . .
O98 Mo13 O33 Mo14 -11.5(11) . .
O32 Mo14 O33 Mo13 -158(2) . .
O43 Mo14 O33 Mo13 44(5) . .
O31 Mo14 O33 Mo13 -55(6) . .
O42 Mo14 O33 Mo13 104.3(10) . .
O98 Mo14 O33 Mo13 11.8(11) . .
O97 Mo14 O33 Mo13 39(4) . .
O84 Mo21 O34 Mo19 155.6(12) . .
O48 Mo21 O34 Mo19 -102(3) . .
O51 Mo21 O34 Mo19 -11.5(19) . .
O50 Mo21 O34 Mo19 55(3) . .
O87 Mo21 O34 Mo19 -32.7(12) . .
O86 Mo21 O34 Mo19 -11.0(9) . .
O46 Mo19 O34 Mo21 -158.8(10) . .
O49 Mo19 O34 Mo21 -55.8(9) . .
O57 Mo19 O34 Mo21 33.8(16) 2_666 .
O47 Mo19 O34 Mo21 100.7(9) . .
O85 Mo19 O34 Mo21 36.4(9) 2_666 .
O86 Mo19 O34 Mo21 11.3(8) . .
O29 Mo13 O35 Mo16 -152.0(12) . .
O33 Mo13 O35 Mo16 102(3) . .
O28 Mo13 O35 Mo16 -52(3) . .
O60 Mo13 O35 Mo16 9(2) . .
O100 Mo13 O35 Mo16 8.4(10) . .
O98 Mo13 O35 Mo16 39.1(12) . .
O36 Mo16 O35 Mo13 155(3) . .
O83 Mo16 O35 Mo13 -43(3) . .
O45 Mo16 O35 Mo13 54(6) 2_777 .
O37 Mo16 O35 Mo13 -105(6) . .
O99 Mo16 O35 Mo13 -43(2) . .
O40 Mo17 O37 Mo16 157(3) . .
O42 Mo17 O37 Mo16 -98.3(11) . .
O41 Mo17 O37 Mo16 3(2) . .
O39 Mo17 O37 Mo16 58(4) . .
O99 Mo17 O37 Mo16 -3.5(11) . .
O36 Mo16 O37 Mo17 -161(2) . .
O83 Mo16 O37 Mo17 -57(4) . .
O45 Mo16 O37 Mo17 39(5) 2_777 .
O35 Mo16 O37 Mo17 100(7) . .
O99 Mo16 O37 Mo17 3.6(11) . .
O38 Mo18 O39 Mo17 155.7(12) . .
O60 Mo18 O39 Mo17 -99(7) 2_777 .
O83 Mo18 O39 Mo17 54(6) . .
O31 Mo18 O39 Mo17 -2(2) 2_777 .
O99 Mo18 O39 Mo17 -5.4(10) . .
O40 Mo17 O39 Mo18 -159.9(18) . .
O42 Mo17 O39 Mo18 39(5) . .
O37 Mo17 O39 Mo18 -58(7) . .
O41 Mo17 O39 Mo18 100.2(13) . .
O99 Mo17 O39 Mo18 5.5(10) . .
O44 Mo15 O41 Mo17 -150.5(12) . .
O28 Mo15 O41 Mo17 103.3(15) 2_777 .
O43 Mo15 O41 Mo17 -49.8(12) . .
O45 Mo15 O41 Mo17 13(2) . .
O100 Mo15 O41 Mo17 40.2(14) 2_777 .
O97 Mo15 O41 Mo17 11.1(10) . .
O40 Mo17 O41 Mo15 155(3) . .
O42 Mo17 O41 Mo15 52.0(17) . .
O37 Mo17 O41 Mo15 -52(5) . .
O39 Mo17 O41 Mo15 -107.5(15) . .
O99 Mo17 O41 Mo15 -46(5) . .
O40 Mo17 O42 Mo14 -155(3) . .
O37 Mo17 O42 Mo14 100.4(15) . .
O41 Mo17 O42 Mo14 -54(4) . .
O39 Mo17 O42 Mo14 6(2) . .
O99 Mo17 O42 Mo14 35(4) . .
O32 Mo14 O42 Mo17 157.8(12) . .
O43 Mo14 O42 Mo17 56.4(12) . .
O31 Mo14 O42 Mo17 -39.9(19) . .
O33 Mo14 O42 Mo17 -101.4(11) . .
O98 Mo14 O42 Mo17 -39.1(14) . .
O97 Mo14 O42 Mo17 -7.8(9) . .
O32 Mo14 O43 Mo15 -154(4) . .
O31 Mo14 O43 Mo15 101(2) . .
O33 Mo14 O43 Mo15 4.8(18) . .
O42 Mo14 O43 Mo15 -54.6(16) . .
O98 Mo14 O43 Mo15 33(5) . .
O97 Mo14 O43 Mo15 10.0(18) . .
O44 Mo15 O43 Mo14 159(3) . .
O41 Mo15 O43 Mo14 54.7(11) . .
O28 Mo15 O43 Mo14 -42(6) 2_777 .
O45 Mo15 O43 Mo14 -102(3) . .
O100 Mo15 O43 Mo14 -39(6) 2_777 .
O97 Mo15 O43 Mo14 -10.1(18) . .
O44 Mo15 O45 Mo16 -158.3(11) . 2_777
O41 Mo15 O45 Mo16 37.6(18) . 2_777
O28 Mo15 O45 Mo16 -54.7(12) 2_777 2_777
O43 Mo15 O45 Mo16 102.0(11) . 2_777
O100 Mo15 O45 Mo16 7.2(10) 2_777 2_777
O97 Mo15 O45 Mo16 39.6(11) . 2_777
O46 Mo19 O47 Mo23 156(4) . 2_666
O49 Mo19 O47 Mo23 -33(5) . 2_666
O57 Mo19 O47 Mo23 55(3) 2_666 2_666
O34 Mo19 O47 Mo23 -103.6(13) . 2_666
O85 Mo19 O47 Mo23 -6.7(15) 2_666 2_666
O86 Mo19 O47 Mo23 -39(5) . 2_666
O84 Mo21 O48 Mo20 -153.7(15) . .
O34 Mo21 O48 Mo20 104.5(10) . .
O51 Mo21 O48 Mo20 -53.5(10) . .
O50 Mo21 O48 Mo20 16(2) . .
O87 Mo21 O48 Mo20 7.5(11) . .
O86 Mo21 O48 Mo20 40.3(11) . .
O88 Mo20 O48 Mo21 156.8(10) . .
O89 Mo20 O48 Mo21 53.7(10) . .
O55 Mo20 O48 Mo21 -40(2) 2_666 .
O58 Mo20 O48 Mo21 -103.9(9) 2_666 .
O52 Mo20 O48 Mo21 -45(2) 2_666 .
O46 Mo19 O49 Mo22 155.5(19) . .
O57 Mo19 O49 Mo22 -102.6(9) 2_666 .
O47 Mo19 O49 Mo22 -15(2) . .
O34 Mo19 O49 Mo22 55(6) . .
O85 Mo19 O49 Mo22 -39(4) 2_666 .
O86 Mo19 O49 Mo22 -8.7(10) . .
O54 Mo22 O49 Mo19 -157(2) . .
O53 Mo22 O49 Mo19 35(4) . .
O50 Mo22 O49 Mo19 -56(5) . .
O55 Mo22 O49 Mo19 106(7) . .
O52 Mo22 O49 Mo19 44(5) . .
O54 Mo22 O50 Mo21 155.3(12) . .
O53 Mo22 O50 Mo21 -100.5(15) . .
O55 Mo22 O50 Mo21 -7(2) . .
O49 Mo22 O50 Mo21 56.2(11) . .
O52 Mo22 O50 Mo21 -38.7(16) . .
O84 Mo21 O50 Mo22 -158.1(11) . .
O48 Mo21 O50 Mo22 32.0(19) . .
O34 Mo21 O50 Mo22 -58(6) . .
O51 Mo21 O50 Mo22 102(6) . .
O87 Mo21 O50 Mo22 40.0(13) . .
O86 Mo21 O50 Mo22 5.6(10) . .
O90 Mo24 O51 Mo21 -155.6(16) . .
O56 Mo24 O51 Mo21 100.7(9) . .
O57 Mo24 O51 Mo21 9.4(19) . .
O89 Mo24 O51 Mo21 -55.1(11) . .
O87 Mo24 O51 Mo21 11.5(9) . .
O85 Mo24 O51 Mo21 34(3) . .
O84 Mo21 O51 Mo24 157.5(10) . .
O48 Mo21 O51 Mo24 56(6) . .
O34 Mo21 O51 Mo24 -35(2) . .
O50 Mo21 O51 Mo24 -102.1(11) . .
O87 Mo21 O51 Mo24 -11.5(9) . .
O86 Mo21 O51 Mo24 -35.9(12) . .
O54 Mo22 O52 P3 -174.2(10) . .
O53 Mo22 O52 P3 126(8) . .
O50 Mo22 O52 P3 38.5(10) . .
O55 Mo22 O52 P3 -129(2) . .
O49 Mo22 O52 P3 -50(7) . .
O54 Mo22 O52 Mo23 57(8) . .
O53 Mo22 O52 Mo23 -2.9(8) . .
O50 Mo22 O52 Mo23 -91(7) . .
O55 Mo22 O52 Mo23 101(6) . .
O49 Mo22 O52 Mo23 -178.8(6) . .
O54 Mo22 O52 Mo20 -43(3) . 2_666
O53 Mo22 O52 Mo20 -103(6) . 2_666
O50 Mo22 O52 Mo20 169.5(15) . 2_666
O55 Mo22 O52 Mo20 1.5(7) . 2_666
O49 Mo22 O52 Mo20 81(6) . 2_666
O59 Mo23 O52 P3 -173.6(8) . .
O47 Mo23 O52 P3 39(3) 2_666 .
O58 Mo23 O52 P3 128(5) . .
O53 Mo23 O52 P3 -127(5) . .
O56 Mo23 O52 P3 -49(5) . .
O59 Mo23 O52 Mo22 -44(5) . .
O47 Mo23 O52 Mo22 168.7(17) 2_666 .
O58 Mo23 O52 Mo22 -101.7(9) . .
O53 Mo23 O52 Mo22 2.9(8) . .
O56 Mo23 O52 Mo22 81.0(6) . .
O59 Mo23 O52 Mo20 57(5) . 2_666
O47 Mo23 O52 Mo20 -90.8(18) 2_666 2_666
O58 Mo23 O52 Mo20 -1.2(7) . 2_666
O53 Mo23 O52 Mo20 103.3(9) . 2_666
O56 Mo23 O52 Mo20 -178.5(6) . 2_666
O54 Mo22 O53 Mo23 -152(4) . .
O50 Mo22 O53 Mo23 105(4) . .
O55 Mo22 O53 Mo23 -53.9(18) . .
O49 Mo22 O53 Mo23 16(4) . .
O52 Mo22 O53 Mo23 5.4(15) . .
O59 Mo23 O53 Mo22 156(4) . .
O47 Mo23 O53 Mo22 -41(6) 2_666 .
O58 Mo23 O53 Mo22 53(3) . .
O56 Mo23 O53 Mo22 -105(7) . .
O52 Mo23 O53 Mo22 -5.4(14) . .
O54 Mo22 O55 Mo20 159.2(14) . 2_666
O53 Mo22 O55 Mo20 56(2) . 2_666
O50 Mo22 O55 Mo20 -38(2) . 2_666
O49 Mo22 O55 Mo20 -102(2) . 2_666
O52 Mo22 O55 Mo20 -2.7(12) . 2_666
O90 Mo24 O56 Mo23 153(3) . .
O51 Mo24 O56 Mo23 -104(3) . .
O57 Mo24 O56 Mo23 52.8(12) . .
O89 Mo24 O56 Mo23 -16(3) . .
O87 Mo24 O56 Mo23 -41(4) . .
O85 Mo24 O56 Mo23 -8.0(12) . .
O59 Mo23 O56 Mo24 -155.7(11) . .
O47 Mo23 O56 Mo24 -52.9(14) 2_666 .
O58 Mo23 O56 Mo24 40(2) . .
O53 Mo23 O56 Mo24 105.2(16) . .
O52 Mo23 O56 Mo24 45.9(12) . .
O90 Mo24 O57 Mo19 -155(4) . 2_666
O56 Mo24 O57 Mo19 -53(5) . 2_666
O51 Mo24 O57 Mo19 39(5) . 2_666
O89 Mo24 O57 Mo19 104(3) . 2_666
O87 Mo24 O57 Mo19 38(4) . 2_666
O85 Mo24 O57 Mo19 11.7(19) . 2_666
O59 Mo23 O58 Mo20 -155.3(15) . 2_666
O47 Mo23 O58 Mo20 100.4(16) 2_666 2_666
O53 Mo23 O58 Mo20 -55.2(17) . 2_666
O56 Mo23 O58 Mo20 9(3) . 2_666
O52 Mo23 O58 Mo20 2.2(13) . 2_666
O29 Mo13 O60 Mo18 -160.2(12) . 2_777
O33 Mo13 O60 Mo18 -56.4(12) . 2_777
O35 Mo13 O60 Mo18 39(2) . 2_777
O28 Mo13 O60 Mo18 100.9(13) . 2_777
O100 Mo13 O60 Mo18 39.3(13) . 2_777
O98 Mo13 O60 Mo18 5.5(10) . 2_777
O66 Mo7 O64 Mo8 156(3) . 2_756
O26 Mo7 O64 Mo8 -101(5) . 2_756
O20 Mo7 O64 Mo8 55.8(17) 2_756 2_756
O68 Mo7 O64 Mo8 -13(3) 2_756 2_756
O71 Mo7 O64 Mo8 -8.7(13) 2_756 2_756
O75 Mo7 O64 Mo8 -34(5) 2_756 2_756
O62 Mo8 O67 Mo12 154.0(11) . 2_756
O22 Mo8 O67 Mo12 -104.4(12) . 2_756
O25 Mo8 O67 Mo12 52(6) 2_756 2_756
O64 Mo8 O67 Mo12 -20(2) 2_756 2_756
O27 Mo8 O67 Mo12 -10.4(10) 2_756 2_756
O71 Mo8 O67 Mo12 -37.3(17) . 2_756
O63 Mo12 O68 Mo7 156(3) . 2_756
O21 Mo12 O68 Mo7 -101(2) . 2_756
O67 Mo12 O68 Mo7 -10(2) 2_756 2_756
O72 Mo12 O68 Mo7 56(4) 2_756 2_756
O27 Mo12 O68 Mo7 -35(4) . 2_756
O75 Mo12 O68 Mo7 -8.3(14) . 2_756
O69 Mo10 O70 P2 177.6(12) . .
O23 Mo10 O70 P2 -132(3) . .
O72 Mo10 O70 P2 -41.8(14) . .
O26 Mo10 O70 P2 45(3) . .
O73 Mo10 O70 P2 128(2) . .
O69 Mo10 O70 O75 175.9(15) . 2_756
O23 Mo10 O70 O75 -134(3) . 2_756
O72 Mo10 O70 O75 -43.5(11) . 2_756
O26 Mo10 O70 O75 44(3) . 2_756
O73 Mo10 O70 O75 126.5(18) . 2_756
O69 Mo10 O70 Mo9 -47(3) . .
O23 Mo10 O70 Mo9 3.0(6) . .
O72 Mo10 O70 Mo9 93(2) . .
O26 Mo10 O70 Mo9 -179.7(5) . .
O73 Mo10 O70 Mo9 -96.8(15) . .
O69 Mo10 O70 Mo11 46(2) . .
O23 Mo10 O70 Mo11 96.2(19) . .
O72 Mo10 O70 Mo11 -173.6(7) . .
O26 Mo10 O70 Mo11 -86.6(17) . .
O73 Mo10 O70 Mo11 -3.6(6) . .
O65 Mo9 O70 P2 178.5(10) . .
O20 Mo9 O70 P2 -38(4) . .
O24 Mo9 O70 P2 -126(3) . .
O22 Mo9 O70 P2 50(2) . .
O23 Mo9 O70 P2 135(4) . .
O65 Mo9 O70 O75 113(4) . 2_756
O20 Mo9 O70 O75 -103.1(13) . 2_756
O24 Mo9 O70 O75 169.2(19) . 2_756
O22 Mo9 O70 O75 -15(2) . 2_756
O23 Mo9 O70 O75 69.7(14) . 2_756
O65 Mo9 O70 Mo10 41(4) . .
O20 Mo9 O70 Mo10 -175.8(7) . .
O24 Mo9 O70 Mo10 96.6(15) . .
O22 Mo9 O70 Mo10 -87.4(18) . .
O23 Mo9 O70 Mo10 -3.0(6) . .
O65 Mo9 O70 Mo11 -54(3) . .
O20 Mo9 O70 Mo11 89.8(12) . .
O24 Mo9 O70 Mo11 2.1(6) . .
O22 Mo9 O70 Mo11 178.1(5) . .
O23 Mo9 O70 Mo11 -97(2) . .
O74 Mo11 O70 P2 -178.2(10) . .
O73 Mo11 O70 P2 -132(5) . .
O25 Mo11 O70 P2 -43(4) . .
O24 Mo11 O70 P2 127(4) . .
O21 Mo11 O70 P2 43(5) . .
O74 Mo11 O70 O75 -115(4) . 2_756
O73 Mo11 O70 O75 -69(9) . 2_756
O25 Mo11 O70 O75 19.9(16) . 2_756
O24 Mo11 O70 O75 -170.6(15) . 2_756
O21 Mo11 O70 O75 106(8) . 2_756
O74 Mo11 O70 Mo10 -43(5) . .
O73 Mo11 O70 Mo10 3.8(5) . .
O25 Mo11 O70 Mo10 92(10) . .
O24 Mo11 O70 Mo10 -98(9) . .
O21 Mo11 O70 Mo10 178.8(5) . .
O74 Mo11 O70 Mo9 53(5) . .
O73 Mo11 O70 Mo9 100(9) . .
O25 Mo11 O70 Mo9 -171.7(5) . .
O24 Mo11 O70 Mo9 -2.1(5) . .
O21 Mo11 O70 Mo9 -85(9) . .
O62 Mo8 O71 P2 -178.8(16) . .
O22 Mo8 O71 P2 124.6(11) . .
O67 Mo8 O71 P2 35(5) . .
O25 Mo8 O71 P2 -53.2(10) 2_756 .
O64 Mo8 O71 P2 -138(6) 2_756 .
O27 Mo8 O71 P2 -2.8(8) 2_756 .
O62 Mo8 O71 O75 -102(3) . .
O22 Mo8 O71 O75 -158(3) . .
O67 Mo8 O71 O75 113(3) . .
O25 Mo8 O71 O75 24(4) 2_756 .
O64 Mo8 O71 O75 -61(3) 2_756 .
O27 Mo8 O71 O75 74(3) 2_756 .
O62 Mo8 O71 O27 -176.0(18) . 2_756
O22 Mo8 O71 O27 127.4(8) . 2_756
O67 Mo8 O71 O27 38(5) . 2_756
O25 Mo8 O71 O27 -50.4(7) 2_756 2_756
O64 Mo8 O71 O27 -135(6) 2_756 2_756
O62 Mo8 O71 Mo7 -37(5) . 2_756
O22 Mo8 O71 Mo7 -93(5) . 2_756
O67 Mo8 O71 Mo7 177.7(5) . 2_756
O25 Mo8 O71 Mo7 89(6) 2_756 2_756
O64 Mo8 O71 Mo7 4.5(6) 2_756 2_756
O27 Mo8 O71 Mo7 139(6) 2_756 2_756
O69 Mo10 O72 Mo12 -155(4) . 2_756
O23 Mo10 O72 Mo12 103(3) . 2_756
O26 Mo10 O72 Mo12 -56(5) . 2_756
O73 Mo10 O72 Mo12 14(3) . 2_756
O70 Mo10 O72 Mo12 38(4) . 2_756
O74 Mo11 O73 Mo10 158.0(16) . .
O25 Mo11 O73 Mo10 -102(5) . .
O24 Mo11 O73 Mo10 56(5) . .
O21 Mo11 O73 Mo10 -21(3) . .
O70 Mo11 O73 Mo10 -6.7(11) . .
O69 Mo10 O73 Mo11 -157.3(13) . .
O23 Mo10 O73 Mo11 -56(7) . .
O72 Mo10 O73 Mo11 34(3) . .
O26 Mo10 O73 Mo11 103.4(13) . .
O70 Mo10 O73 Mo11 6.9(10) . .
O27 O71 O75 P2 -42.8(15) 2_756 .
Mo7 O71 O75 P2 -178.1(7) 2_756 .
Mo8 O71 O75 P2 -105.9(14) . .
P2 O71 O75 O27 -44.2(10) . .
O27 O71 O75 O27 -87(2) 2_756 .
Mo7 O71 O75 O27 137.7(11) 2_756 .
Mo8 O71 O75 O27 -150.1(14) . .
P2 O71 O75 O70 48.1(15) . 2_756
O27 O71 O75 O70 5.3(11) 2_756 2_756
Mo7 O71 O75 O70 -130.0(16) 2_756 2_756
Mo8 O71 O75 O70 -58(2) . 2_756
P2 O71 O75 Mo7 178.1(7) . 2_756
O27 O71 O75 Mo7 135.3(16) 2_756 2_756
Mo8 O71 O75 Mo7 72.2(12) . 2_756
P2 O71 O75 Mo12 -109.1(17) . .
O27 O71 O75 Mo12 -151.9(11) 2_756 .
Mo7 O71 O75 Mo12 72.8(16) 2_756 .
Mo8 O71 O75 Mo12 145.0(15) . .
O71 O27 O75 P2 39(5) 2_756 .
Mo12 O27 O75 P2 -177.8(8) . .
Mo8 O27 O75 P2 105(6) 2_756 .
P2 O27 O75 O71 43.8(15) . .
O71 O27 O75 O71 82(4) 2_756 .
Mo12 O27 O75 O71 -134.0(15) . .
Mo8 O27 O75 O71 149(5) 2_756 .
P2 O27 O75 O70 -50(7) . 2_756
O71 O27 O75 O70 -11.5(18) 2_756 2_756
Mo12 O27 O75 O70 132(7) . 2_756
Mo8 O27 O75 O70 54.6(17) 2_756 2_756
P2 O27 O75 Mo7 111(8) . 2_756
O71 O27 O75 Mo7 150(3) 2_756 2_756
Mo12 O27 O75 Mo7 -66(8) . 2_756
Mo8 O27 O75 Mo7 -144(2) 2_756 2_756
P2 O27 O75 Mo12 177.8(8) . .
O71 O27 O75 Mo12 -144(5) 2_756 .
Mo8 O27 O75 Mo12 -77(6) 2_756 .
O63 Mo12 O75 P2 175.3(14) . .
O21 Mo12 O75 P2 -43.1(15) . .
O68 Mo12 O75 P2 -134(6) . .
O67 Mo12 O75 P2 45(6) 2_756 .
O72 Mo12 O75 P2 127(3) 2_756 .
O27 Mo12 O75 P2 2.3(8) . .
O63 Mo12 O75 O71 -110(6) . .
O21 Mo12 O75 O71 32(5) . .
O68 Mo12 O75 O71 -59.5(14) . .
O67 Mo12 O75 O71 119.9(14) 2_756 .
O72 Mo12 O75 O71 -158(4) 2_756 .
O27 Mo12 O75 O71 77(6) . .
O63 Mo12 O75 O27 173.0(16) . .
O21 Mo12 O75 O27 -45.4(12) . .
O68 Mo12 O75 O27 -137(6) . .
O67 Mo12 O75 O27 43(6) 2_756 .
O72 Mo12 O75 O27 125(2) 2_756 .
O63 Mo12 O75 O70 100(9) . 2_756
O21 Mo12 O75 O70 -118(7) . 2_756
O68 Mo12 O75 O70 150(2) . 2_756
O67 Mo12 O75 O70 -30(2) 2_756 2_756
O72 Mo12 O75 O70 52(6) 2_756 2_756
O27 Mo12 O75 O70 -73(8) . 2_756
O63 Mo12 O75 Mo7 -46(6) . 2_756
O21 Mo12 O75 Mo7 96(5) . 2_756
O68 Mo12 O75 Mo7 4.4(7) . 2_756
O67 Mo12 O75 Mo7 -176.2(7) 2_756 2_756
O72 Mo12 O75 Mo7 -94(3) 2_756 2_756
O27 Mo12 O75 Mo7 141(5) . 2_756
O82 O13 O81 P1 -46(6) 2_665 .
O7 O13 O81 P1 51.0(15) 2_665 .
Mo1 O13 O81 P1 -113(4) . .
Mo5 O13 O81 P1 110(8) 2_665 .
P1 O13 O81 O82 -39.4(7) . .
O82 O13 O81 O82 -85(6) 2_665 .
O7 O13 O81 O82 11.7(17) 2_665 .
Mo1 O13 O81 O82 -153(4) . .
Mo5 O13 O81 O82 71(8) 2_665 .
P1 O13 O81 Mo4 -102(8) . .
O82 O13 O81 Mo4 -147.7(18) 2_665 .
O7 O13 O81 Mo4 -51(6) 2_665 .
Mo1 O13 O81 Mo4 145(4) . .
Mo5 O13 O81 Mo4 8.3(19) 2_665 .
P1 O13 O81 Mo6 -178.2(7) . 2_665
O82 O13 O81 Mo6 136(6) 2_665 2_665
O7 O13 O81 Mo6 -127.1(14) 2_665 2_665
Mo1 O13 O81 Mo6 69(4) . 2_665
Mo5 O13 O81 Mo6 -68(7) 2_665 2_665
O19 Mo4 O81 P1 -167.9(13) . .
O14 Mo4 O81 P1 32.0(10) 2_665 .
O5 Mo4 O81 P1 124(8) . .
O12 Mo4 O81 P1 -55(8) 2_665 .
O9 Mo4 O81 P1 -136(2) 2_665 .
O19 Mo4 O81 O13 -97(10) . .
O14 Mo4 O81 O13 103(9) 2_665 .
O5 Mo4 O81 O13 -165.3(18) . .
O12 Mo4 O81 O13 16.4(18) 2_665 .
O9 Mo4 O81 O13 -65(7) 2_665 .
O19 Mo4 O81 O82 -165.1(16) . .
O14 Mo4 O81 O82 34.8(8) 2_665 .
O5 Mo4 O81 O82 126(8) . .
O12 Mo4 O81 O82 -52(8) 2_665 .
O9 Mo4 O81 O82 -132.9(17) 2_665 .
O19 Mo4 O81 Mo6 -28(2) . 2_665
O14 Mo4 O81 Mo6 171.9(10) 2_665 2_665
O5 Mo4 O81 Mo6 -97(7) . 2_665
O12 Mo4 O81 Mo6 85(7) 2_665 2_665
O9 Mo4 O81 Mo6 4.1(7) 2_665 2_665
O13 O81 O82 P1 39(5) . .
Mo4 O81 O82 P1 -177.1(8) . .
Mo6 O81 O82 P1 104(3) 2_665 .
P1 O81 O82 O13 44.2(11) . 2_665
O13 O81 O82 O13 83(6) . 2_665
Mo4 O81 O82 O13 -132.9(15) . 2_665
Mo6 O81 O82 O13 148(4) 2_665 2_665
P1 O81 O82 Mo1 114(7) . 2_665
O13 O81 O82 Mo1 152.9(18) . 2_665
Mo4 O81 O82 Mo1 -63(6) . 2_665
Mo6 O81 O82 Mo1 -142(4) 2_665 2_665
O36 Mo16 O83 Mo18 151.2(17) . .
O45 Mo16 O83 Mo18 -106(9) 2_777 .
O37 Mo16 O83 Mo18 51(8) . .
O35 Mo16 O83 Mo18 -10(3) . .
O99 Mo16 O83 Mo18 -10.3(16) . .
O38 Mo18 O83 Mo16 -154(2) . .
O39 Mo18 O83 Mo16 -52(7) . .
O60 Mo18 O83 Mo16 48(2) 2_777 .
O31 Mo18 O83 Mo16 107(8) 2_777 .
O99 Mo18 O83 Mo16 10.5(17) . .
O90 Mo24 O85 P3 176.5(17) . .
O56 Mo24 O85 P3 -120.1(12) . .
O51 Mo24 O85 P3 -30.6(12) . .
O57 Mo24 O85 P3 138.9(13) . .
O89 Mo24 O85 P3 56.4(11) . .
O87 Mo24 O85 P3 1.8(10) . .
O90 Mo24 O85 O86 96(3) . 2_666
O56 Mo24 O85 O86 159.2(19) . 2_666
O51 Mo24 O85 O86 -111.3(18) . 2_666
O57 Mo24 O85 O86 58.2(18) . 2_666
O89 Mo24 O85 O86 -24.3(18) . 2_666
O87 Mo24 O85 O86 -78.9(19) . 2_666
O90 Mo24 O85 O87 175(2) . .
O56 Mo24 O85 O87 -121.9(12) . .
O51 Mo24 O85 O87 -32.4(11) . .
O57 Mo24 O85 O87 137.1(12) . .
O89 Mo24 O85 O87 54.6(11) . .
O90 Mo24 O85 Mo19 31(2) . 2_666
O56 Mo24 O85 Mo19 94.8(10) . 2_666
O51 Mo24 O85 Mo19 -175.7(5) . 2_666
O57 Mo24 O85 Mo19 -6.1(4) . 2_666
O89 Mo24 O85 Mo19 -88.6(10) . 2_666
O87 Mo24 O85 Mo19 -143.2(13) . 2_666
O46 Mo19 O86 P3 173.8(19) . .
O49 Mo19 O86 P3 -123(6) . .
O57 Mo19 O86 P3 -32.3(15) 2_666 .
O47 Mo19 O86 P3 55(6) . .
O34 Mo19 O86 P3 139(2) . .
O85 Mo19 O86 P3 2.7(9) 2_666 .
O46 Mo19 O86 O85 171(2) . 2_666
O49 Mo19 O86 O85 -125(6) . 2_666
O57 Mo19 O86 O85 -34.9(11) 2_666 2_666
O47 Mo19 O86 O85 52(6) . 2_666
O34 Mo19 O86 O85 136.5(18) . 2_666
O46 Mo19 O86 O87 83(8) . .
O49 Mo19 O86 O87 146(2) . .
O57 Mo19 O86 O87 -123(6) 2_666 .
O47 Mo19 O86 O87 -36(2) . .
O34 Mo19 O86 O87 48(5) . .
O85 Mo19 O86 O87 -88(7) 2_666 .
O46 Mo19 O86 Mo21 29(3) . .
O49 Mo19 O86 Mo21 93(5) . .
O57 Mo19 O86 Mo21 -177.1(6) 2_666 .
O47 Mo19 O86 Mo21 -90(4) . .
O34 Mo19 O86 Mo21 -5.7(7) . .
O85 Mo19 O86 Mo21 -142.2(14) 2_666 .
O84 Mo21 O86 P3 175.6(17) . .
O48 Mo21 O86 P3 -49.7(17) . .
O34 Mo21 O86 P3 -141.4(18) . .
O51 Mo21 O86 P3 38.4(17) . .
O50 Mo21 O86 P3 120.3(16) . .
O87 Mo21 O86 P3 3.3(10) . .
O84 Mo21 O86 O85 -100(2) . 2_666
O48 Mo21 O86 O85 34.9(19) . 2_666
O34 Mo21 O86 O85 -57(2) . 2_666
O51 Mo21 O86 O85 123(2) . 2_666
O50 Mo21 O86 O85 -155.1(19) . 2_666
O87 Mo21 O86 O85 87.9(18) . 2_666
O84 Mo21 O86 O87 172(2) . .
O48 Mo21 O86 O87 -53.0(18) . .
O34 Mo21 O86 O87 -144.7(16) . .
O51 Mo21 O86 O87 35.1(16) . .
O50 Mo21 O86 O87 117.0(17) . .
O84 Mo21 O86 Mo19 -37(3) . .
O48 Mo21 O86 Mo19 98(3) . .
O34 Mo21 O86 Mo19 6.1(4) . .
O51 Mo21 O86 Mo19 -174.1(5) . .
O50 Mo21 O86 Mo19 -92(3) . .
O87 Mo21 O86 Mo19 150.8(16) . .
O86 O85 O87 P3 -37(2) 2_666 .
Mo19 O85 O87 P3 -111(7) 2_666 .
Mo24 O85 O87 P3 178.3(10) . .
P3 O85 O87 O86 -35(5) . .
O86 O85 O87 O86 -72(7) 2_666 .
Mo19 O85 O87 O86 -146(2) 2_666 .
Mo24 O85 O87 O86 143(5) . .
P3 O85 O87 Mo24 -178.3(10) . .
O86 O85 O87 Mo24 144.5(19) 2_666 .
Mo19 O85 O87 Mo24 70(7) 2_666 .
P3 O85 O87 Mo21 -109(3) . .
O86 O85 O87 Mo21 -147(4) 2_666 .
Mo19 O85 O87 Mo21 139(5) 2_666 .
Mo24 O85 O87 Mo21 69(3) . .
O85 O86 O87 P3 39.1(16) 2_666 .
Mo19 O86 O87 P3 116(3) . .
Mo21 O86 O87 P3 176.9(10) . .
P3 O86 O87 O85 36.4(19) . .
O85 O86 O87 O85 75(3) 2_666 .
Mo19 O86 O87 O85 152.9(17) . .
Mo21 O86 O87 O85 -147(2) . .
P3 O86 O87 Mo24 110(2) . .
O85 O86 O87 Mo24 149(2) 2_666 .
Mo19 O86 O87 Mo24 -134(3) . .
Mo21 O86 O87 Mo24 -74(2) . .
P3 O86 O87 Mo21 -176.9(10) . .
O85 O86 O87 Mo21 -137.8(18) 2_666 .
Mo19 O86 O87 Mo21 -60(3) . .
O90 Mo24 O87 P3 -176.0(17) . .
O56 Mo24 O87 P3 49(4) . .
O51 Mo24 O87 P3 141.6(18) . .
O57 Mo24 O87 P3 -39.2(16) . .
O89 Mo24 O87 P3 -120(4) . .
O85 Mo24 O87 P3 -1.9(11) . .
O90 Mo24 O87 O85 -174(2) . .
O56 Mo24 O87 O85 51(3) . .
O51 Mo24 O87 O85 143.5(11) . .
O57 Mo24 O87 O85 -37.3(10) . .
O89 Mo24 O87 O85 -118(4) . .
O90 Mo24 O87 O86 103(4) . .
O56 Mo24 O87 O86 -32(2) . .
O51 Mo24 O87 O86 61(4) . .
O57 Mo24 O87 O86 -120(4) . .
O89 Mo24 O87 O86 159(2) . .
O85 Mo24 O87 O86 -83(4) . .
O90 Mo24 O87 Mo21 36(3) . .
O56 Mo24 O87 Mo21 -98(4) . .
O51 Mo24 O87 Mo21 -6.0(5) . .
O57 Mo24 O87 Mo21 173.2(7) . .
O89 Mo24 O87 Mo21 92(4) . .
O85 Mo24 O87 Mo21 -149.5(13) . .
O84 Mo21 O87 P3 -175.8(17) . .
O48 Mo21 O87 P3 118(5) . .
O34 Mo21 O87 P3 29(4) . .
O51 Mo21 O87 P3 -143(4) . .
O50 Mo21 O87 P3 -58(5) . .
O86 Mo21 O87 P3 -3.2(11) . .
O84 Mo21 O87 O85 -90(4) . .
O48 Mo21 O87 O85 -156(4) . .
O34 Mo21 O87 O85 115(6) . .
O51 Mo21 O87 O85 -57(6) . .
O50 Mo21 O87 O85 28(4) . .
O86 Mo21 O87 O85 83(3) . .
O84 Mo21 O87 O86 -173(2) . .
O48 Mo21 O87 O86 121(4) . .
O34 Mo21 O87 O86 32(4) . .
O51 Mo21 O87 O86 -139(4) . .
O50 Mo21 O87 O86 -55(4) . .
O84 Mo21 O87 Mo24 -27(4) . .
O48 Mo21 O87 Mo24 -92.8(8) . .
O34 Mo21 O87 Mo24 177.1(6) . .
O51 Mo21 O87 Mo24 5.9(5) . .
O50 Mo21 O87 Mo24 90.5(7) . .
O86 Mo21 O87 Mo24 145(4) . .
O88 Mo20 O89 Mo24 -156(3) . .
O55 Mo20 O89 Mo24 103(6) 2_666 .
O58 Mo20 O89 Mo24 15(3) 2_666 .
O48 Mo20 O89 Mo24 -54(3) . .
O52 Mo20 O89 Mo24 41(5) 2_666 .
O90 Mo24 O89 Mo20 157(3) . .
O56 Mo24 O89 Mo20 -34(5) . .
O51 Mo24 O89 Mo20 55(4) . .
O57 Mo24 O89 Mo20 -104.2(10) . .
O87 Mo24 O89 Mo20 -7.4(13) . .
O85 Mo24 O89 Mo20 -42(6) . .
O32 Mo14 O97 P4 -172.5(12) . .
O43 Mo14 O97 P4 135(6) . .
O31 Mo14 O97 P4 40(2) . .
O33 Mo14 O97 P4 -47(7) . .
O42 Mo14 O97 P4 -127(4) . .
O98 Mo14 O97 P4 -5.4(9) . .
O32 Mo14 O97 O98 -167.1(16) . .
O43 Mo14 O97 O98 141(6) . .
O31 Mo14 O97 O98 45.7(19) . .
O33 Mo14 O97 O98 -41(6) . .
O42 Mo14 O97 O98 -122(4) . .
O32 Mo14 O97 O100 110(8) . 2_777
O43 Mo14 O97 O100 58(2) . 2_777
O31 Mo14 O97 O100 -37(6) . 2_777
O33 Mo14 O97 O100 -123.8(19) . 2_777
O42 Mo14 O97 O100 156(4) . 2_777
O98 Mo14 O97 O100 -82(8) . 2_777
O32 Mo14 O97 Mo15 47(6) . .
O43 Mo14 O97 Mo15 -5.1(9) . .
O31 Mo14 O97 Mo15 -100(3) . .
O33 Mo14 O97 Mo15 172.6(13) . .
O42 Mo14 O97 Mo15 92.5(13) . .
O98 Mo14 O97 Mo15 -146(5) . .
O44 Mo15 O97 P4 -169.6(14) . .
O41 Mo15 O97 P4 123(6) . .
O28 Mo15 O97 P4 29(3) 2_777 .
O43 Mo15 O97 P4 -137(5) . .
O45 Mo15 O97 P4 -56(6) . .
O100 Mo15 O97 P4 -6.1(8) 2_777 .
O44 Mo15 O97 O98 -87(9) . .
O41 Mo15 O97 O98 -154(4) . .
O28 Mo15 O97 O98 112(6) 2_777 .
O43 Mo15 O97 O98 -54(4) . .
O45 Mo15 O97 O98 27(4) . .
O100 Mo15 O97 O98 77(9) 2_777 .
O44 Mo15 O97 O100 -163.6(16) . 2_777
O41 Mo15 O97 O100 129(6) . 2_777
O28 Mo15 O97 O100 36(3) 2_777 2_777
O43 Mo15 O97 O100 -131(5) . 2_777
O45 Mo15 O97 O100 -50(6) . 2_777
O44 Mo15 O97 Mo14 -28(4) . .
O41 Mo15 O97 Mo14 -95.2(16) . .
O28 Mo15 O97 Mo14 171.1(15) 2_777 .
O43 Mo15 O97 Mo14 4.8(9) . .
O45 Mo15 O97 Mo14 85.7(14) . .
O100 Mo15 O97 Mo14 136(5) 2_777 .
O100 O97 O98 P4 -42.3(13) 2_777 .
Mo14 O97 O98 P4 -175.0(10) . .
Mo15 O97 O98 P4 -109(6) . .
P4 O97 O98 O100 -41(5) . .
O100 O97 O98 O100 -83(6) 2_777 .
Mo14 O97 O98 O100 144(5) . .
Mo15 O97 O98 O100 -150.4(16) . .
P4 O97 O98 Mo14 175.0(10) . .
O100 O97 O98 Mo14 132.7(19) 2_777 .
Mo15 O97 O98 Mo14 66(6) . .
P4 O97 O98 Mo13 -109(2) . .
O100 O97 O98 Mo13 -151(3) 2_777 .
Mo14 O97 O98 Mo13 75.9(19) . .
Mo15 O97 O98 Mo13 141(4) . .
O32 Mo14 O98 P4 171.5(18) . .
O43 Mo14 O98 P4 -30(4) . .
O31 Mo14 O98 P4 -124.1(11) . .
O33 Mo14 O98 P4 137(6) . .
O42 Mo14 O98 P4 56.3(10) . .
O97 Mo14 O98 P4 5.4(10) . .
O32 Mo14 O98 O97 166(2) . .
O43 Mo14 O98 O97 -35(5) . .
O31 Mo14 O98 O97 -129.5(12) . .
O33 Mo14 O98 O97 132(7) . .
O42 Mo14 O98 O97 50.9(11) . .
O32 Mo14 O98 O100 88(4) . .
O43 Mo14 O98 O100 -112.9(16) . .
O31 Mo14 O98 O100 153(4) . .
O33 Mo14 O98 O100 54(2) . .
O42 Mo14 O98 O100 -27(4) . .
O97 Mo14 O98 O100 -78(5) . .
O32 Mo14 O98 Mo13 29(5) . .
O43 Mo14 O98 Mo13 -172.2(11) . .
O31 Mo14 O98 Mo13 93(5) . .
O33 Mo14 O98 Mo13 -5.4(7) . .
O42 Mo14 O98 Mo13 -86(5) . .
O97 Mo14 O98 Mo13 -137(6) . .
O29 Mo13 O98 P4 170.4(16) . .
O33 Mo13 O98 P4 -139(6) . .
O35 Mo13 O98 P4 -45(2) . .
O28 Mo13 O98 P4 43(6) . .
O60 Mo13 O98 P4 122.5(12) . .
O100 Mo13 O98 P4 2.2(8) . .
O29 Mo13 O98 O97 -113(4) . .
O33 Mo13 O98 O97 -62(4) . .
O35 Mo13 O98 O97 32(4) . .
O28 Mo13 O98 O97 120(4) . .
O60 Mo13 O98 O97 -161(3) . .
O100 Mo13 O98 O97 79(2) . .
O29 Mo13 O98 O100 168(2) . .
O33 Mo13 O98 O100 -141(5) . .
O35 Mo13 O98 O100 -47(2) . .
O28 Mo13 O98 O100 41(6) . .
O60 Mo13 O98 O100 120.3(12) . .
O29 Mo13 O98 Mo14 -45(6) . .
O33 Mo13 O98 Mo14 5.9(7) . .
O35 Mo13 O98 Mo14 100(7) . .
O28 Mo13 O98 Mo14 -172.3(9) . .
O60 Mo13 O98 Mo14 -93(6) . .
O100 Mo13 O98 Mo14 147(5) . .
O38 Mo18 O99 P4 170.1(16) . .
O39 Mo18 O99 P4 -132(5) . .
O60 Mo18 O99 P4 -36(3) 2_777 .
O83 Mo18 O99 P4 127(3) . .
O31 Mo18 O99 P4 50(5) 2_777 .
O38 Mo18 O99 Mo17 -55(7) . .
O39 Mo18 O99 Mo17 2.9(5) . .
O60 Mo18 O99 Mo17 98(8) 2_777 .
O83 Mo18 O99 Mo17 -98(8) . .
O31 Mo18 O99 Mo17 -175.7(5) 2_777 .
O38 Mo18 O99 Mo16 38(2) . .
O39 Mo18 O99 Mo16 97(8) . .
O60 Mo18 O99 Mo16 -168.1(5) 2_777 .
O83 Mo18 O99 Mo16 -4.7(6) . .
O31 Mo18 O99 Mo16 -82(8) 2_777 .
O40 Mo17 O99 P4 172.6(11) . .
O42 Mo17 O99 P4 -34.1(16) . .
O37 Mo17 O99 P4 -129(4) . .
O41 Mo17 O99 P4 54(4) . .
O39 Mo17 O99 P4 133.0(15) . .
O40 Mo17 O99 Mo18 36.9(16) . .
O42 Mo17 O99 Mo18 -169.8(5) . .
O37 Mo17 O99 Mo18 96(5) . .
O41 Mo17 O99 Mo18 -82(5) . .
O39 Mo17 O99 Mo18 -2.7(5) . .
O40 Mo17 O99 Mo16 -57(4) . .
O42 Mo17 O99 Mo16 96(5) . .
O37 Mo17 O99 Mo16 1.8(5) . .
O41 Mo17 O99 Mo16 -175.4(5) . .
O39 Mo17 O99 Mo16 -96(4) . .
O36 Mo16 O99 P4 175.8(10) . .
O83 Mo16 O99 P4 -128.8(11) . .
O45 Mo16 O99 P4 -36(4) 2_777 .
O37 Mo16 O99 P4 130(5) . .
O35 Mo16 O99 P4 51.3(9) . .
O36 Mo16 O99 Mo18 -50.3(17) . .
O83 Mo16 O99 Mo18 5.1(8) . .
O45 Mo16 O99 Mo18 97(5) 2_777 .
O37 Mo16 O99 Mo18 -96(6) . .
O35 Mo16 O99 Mo18 -174.9(6) . .
O36 Mo16 O99 Mo17 44(5) . .
O83 Mo16 O99 Mo17 99(5) . .
O45 Mo16 O99 Mo17 -168.1(11) 2_777 .
O37 Mo16 O99 Mo17 -1.8(5) . .
O35 Mo16 O99 Mo17 -80(5) . .
O97 O98 O100 P4 42(6) . .
Mo14 O98 O100 P4 111.7(15) . .
Mo13 O98 O100 P4 177.9(8) . .
P4 O98 O100 O97 39(3) . 2_777
O97 O98 O100 O97 81(8) . 2_777
Mo14 O98 O100 O97 151(3) . 2_777
Mo13 O98 O100 O97 -143(3) . 2_777
P4 O98 O100 Mo15 109(6) . 2_777
O97 O98 O100 Mo15 150.5(11) . 2_777
Mo14 O98 O100 Mo15 -139(6) . 2_777
Mo13 O98 O100 Mo15 -73(6) . 2_777
P4 O98 O100 Mo13 -177.9(8) . .
O97 O98 O100 Mo13 -136(6) . .
Mo14 O98 O100 Mo13 -66.1(15) . .
O29 Mo13 O100 P4 -171.7(16) . .
O33 Mo13 O100 P4 32(5) . .
O35 Mo13 O100 P4 125.5(12) . .
O28 Mo13 O100 P4 -134(7) . .
O60 Mo13 O100 P4 -54.2(11) . .
O98 Mo13 O100 P4 -2.1(8) . .
O29 Mo13 O100 O97 -96(3) . 2_777
O33 Mo13 O100 O97 108(2) . 2_777
O35 Mo13 O100 O97 -159(4) . 2_777
O28 Mo13 O100 O97 -59(4) . 2_777
O60 Mo13 O100 O97 21(4) . 2_777
O98 Mo13 O100 O97 73(4) . 2_777
O29 Mo13 O100 O98 -169.6(19) . .
O33 Mo13 O100 O98 34(5) . .
O35 Mo13 O100 O98 127.6(10) . .
O28 Mo13 O100 O98 -132(7) . .
O60 Mo13 O100 O98 -52.1(9) . .
O29 Mo13 O100 Mo15 -33(5) . 2_777
O33 Mo13 O100 Mo15 170.9(13) . 2_777
O35 Mo13 O100 Mo15 -96(6) . 2_777
O28 Mo13 O100 Mo15 4.4(6) . 2_777
O60 Mo13 O100 Mo15 85(6) . 2_777
O98 Mo13 O100 Mo15 137(7) . 2_777
O82 O13 P1 O13 109(9) 2_665 2_665
O81 O13 P1 O13 -15(9) . 2_665
O7 O13 P1 O13 -129(9) 2_665 2_665
Mo1 O13 P1 O13 103(9) . 2_665
Mo5 O13 P1 O13 -133(9) 2_665 2_665
O81 O13 P1 O82 -123.7(10) . 2_665
O7 O13 P1 O82 122.7(16) 2_665 2_665
Mo1 O13 P1 O82 -5.0(9) . 2_665
Mo5 O13 P1 O82 118.6(17) 2_665 2_665
O82 O13 P1 O82 180.002(2) 2_665 .
O81 O13 P1 O82 56.3(10) . .
O7 O13 P1 O82 -57.3(16) 2_665 .
Mo1 O13 P1 O82 175.0(9) . .
Mo5 O13 P1 O82 -61.4(17) 2_665 .
O82 O13 P1 O81 123.7(10) 2_665 .
O7 O13 P1 O81 -113.6(19) 2_665 .
Mo1 O13 P1 O81 118.6(12) . .
Mo5 O13 P1 O81 -118(2) 2_665 .
O82 O13 P1 O81 -56.3(10) 2_665 2_665
O81 O13 P1 O81 179.998(1) . 2_665
O7 O13 P1 O81 66.4(19) 2_665 2_665
Mo1 O13 P1 O81 -61.4(12) . 2_665
Mo5 O13 P1 O81 62(2) 2_665 2_665
O82 O13 P1 O7 57.3(16) 2_665 .
O81 O13 P1 O7 -66.4(19) . .
O7 O13 P1 O7 180.002(1) 2_665 .
Mo1 O13 P1 O7 52.2(16) . .
Mo5 O13 P1 O7 175.9(8) 2_665 .
O82 O13 P1 O7 -122.7(16) 2_665 2_665
O81 O13 P1 O7 113.6(19) . 2_665
Mo1 O13 P1 O7 -127.8(16) . 2_665
Mo5 O13 P1 O7 -4.1(8) 2_665 2_665
O81 O82 P1 O13 124(4) . 2_665
Mo1 O82 P1 O13 -5.4(13) 2_665 2_665
O13 O82 P1 O13 180.005(2) 2_665 .
O81 O82 P1 O13 -56(4) . .
Mo1 O82 P1 O13 174.6(13) 2_665 .
O13 O82 P1 O82 116(19) 2_665 2_665
O81 O82 P1 O82 -120(19) . 2_665
Mo1 O82 P1 O82 111(19) 2_665 2_665
O13 O82 P1 O81 -124(4) 2_665 .
Mo1 O82 P1 O81 -129(3) 2_665 .
O13 O82 P1 O81 56(4) 2_665 2_665
O81 O82 P1 O81 179.999(3) . 2_665
Mo1 O82 P1 O81 51(3) 2_665 2_665
O13 O82 P1 O7 -56(5) 2_665 .
O81 O82 P1 O7 67(9) . .
Mo1 O82 P1 O7 -62(6) 2_665 .
O13 O82 P1 O7 124(5) 2_665 2_665
O81 O82 P1 O7 -113(9) . 2_665
Mo1 O82 P1 O7 118(6) 2_665 2_665
O13 O81 P1 O13 179.999(2) . 2_665
O82 O81 P1 O13 -53(2) . 2_665
Mo4 O81 P1 O13 -49.2(18) . 2_665
Mo6 O81 P1 O13 -177.9(8) 2_665 2_665
O82 O81 P1 O13 127(2) . .
Mo4 O81 P1 O13 130.8(18) . .
Mo6 O81 P1 O13 2.1(8) 2_665 .
O13 O81 P1 O82 53(2) . 2_665
O82 O81 P1 O82 179.998(3) . 2_665
Mo4 O81 P1 O82 -176.7(10) . 2_665
Mo6 O81 P1 O82 55(2) 2_665 2_665
O13 O81 P1 O82 -127(2) . .
Mo4 O81 P1 O82 3.3(10) . .
Mo6 O81 P1 O82 -125(2) 2_665 .
O13 O81 P1 O81 -142(7) . 2_665
O82 O81 P1 O81 -15(7) . 2_665
Mo4 O81 P1 O81 -12(7) . 2_665
Mo6 O81 P1 O81 -140(7) 2_665 2_665
O13 O81 P1 O7 117(7) . .
O82 O81 P1 O7 -115(5) . .
Mo4 O81 P1 O7 -112(5) . .
Mo6 O81 P1 O7 119(6) 2_665 .
O13 O81 P1 O7 -63(7) . 2_665
O82 O81 P1 O7 65(5) . 2_665
Mo4 O81 P1 O7 68(5) . 2_665
Mo6 O81 P1 O7 -61(6) 2_665 2_665
Mo2 O7 P1 O13 120(2) . 2_665
Mo5 O7 P1 O13 -4.2(8) . 2_665
Mo3 O7 P1 O13 -121(5) . 2_665
O13 O7 P1 O13 179.996(1) 2_665 .
Mo2 O7 P1 O13 -60(2) . .
Mo5 O7 P1 O13 175.8(8) . .
Mo3 O7 P1 O13 59(5) . .
O13 O7 P1 O82 -127.1(14) 2_665 2_665
Mo2 O7 P1 O82 -6.9(11) . 2_665
Mo5 O7 P1 O82 -131.3(17) . 2_665
Mo3 O7 P1 O82 112(4) . 2_665
O13 O7 P1 O82 52.9(14) 2_665 .
Mo2 O7 P1 O82 173.1(11) . .
Mo5 O7 P1 O82 48.7(17) . .
Mo3 O7 P1 O82 -68(4) . .
O13 O7 P1 O81 117(6) 2_665 .
Mo2 O7 P1 O81 -123(4) . .
Mo5 O7 P1 O81 113(6) . .
Mo3 O7 P1 O81 -4.0(7) . .
O13 O7 P1 O81 -63(6) 2_665 2_665
Mo2 O7 P1 O81 57(4) . 2_665
Mo5 O7 P1 O81 -67(6) . 2_665
Mo3 O7 P1 O81 176.0(7) . 2_665
O13 O7 P1 O7 67(15) 2_665 2_665
Mo2 O7 P1 O7 -173(15) . 2_665
Mo5 O7 P1 O7 63(16) . 2_665
Mo3 O7 P1 O7 -54(15) . 2_665
O75 O71 P2 O71 18(26) . 2_756
O27 O71 P2 O71 145(26) 2_756 2_756
Mo7 O71 P2 O71 21(26) 2_756 2_756
Mo8 O71 P2 O71 148(26) . 2_756
O27 O71 P2 O75 126(3) 2_756 .
Mo7 O71 P2 O75 2.4(9) 2_756 .
Mo8 O71 P2 O75 129(3) . .
O75 O71 P2 O75 180.0 . 2_756
O27 O71 P2 O75 -54(3) 2_756 2_756
Mo7 O71 P2 O75 -177.6(9) 2_756 2_756
Mo8 O71 P2 O75 -51(3) . 2_756
O75 O71 P2 O27 -126(3) . 2_756
Mo7 O71 P2 O27 -124(3) 2_756 2_756
Mo8 O71 P2 O27 3.1(9) . 2_756
O75 O71 P2 O27 54(3) . .
O27 O71 P2 O27 180.001(3) 2_756 .
Mo7 O71 P2 O27 56(3) 2_756 .
Mo8 O71 P2 O27 -176.9(9) . .
O75 O71 P2 O70 122(7) . .
O27 O71 P2 O70 -112(4) 2_756 .
Mo7 O71 P2 O70 124(7) 2_756 .
Mo8 O71 P2 O70 -109(5) . .
O75 O71 P2 O70 -58(7) . 2_756
O27 O71 P2 O70 68(4) 2_756 2_756
Mo7 O71 P2 O70 -56(7) 2_756 2_756
Mo8 O71 P2 O70 71(5) . 2_756
O71 O75 P2 O71 180.0 . 2_756
O27 O75 P2 O71 -55(3) . 2_756
O70 O75 P2 O71 61(6) 2_756 2_756
Mo7 O75 P2 O71 177.8(9) 2_756 2_756
Mo12 O75 P2 O71 -58(4) . 2_756
O27 O75 P2 O71 125(3) . .
O70 O75 P2 O71 -119(6) 2_756 .
Mo7 O75 P2 O71 -2.2(9) 2_756 .
Mo12 O75 P2 O71 122(4) . .
O71 O75 P2 O75 -100(24) . 2_756
O27 O75 P2 O75 25(23) . 2_756
O70 O75 P2 O75 141(22) 2_756 2_756
Mo7 O75 P2 O75 -102(24) 2_756 2_756
Mo12 O75 P2 O75 23(23) . 2_756
O71 O75 P2 O27 55(3) . 2_756
O27 O75 P2 O27 180.001(2) . 2_756
O70 O75 P2 O27 -64(3) 2_756 2_756
Mo7 O75 P2 O27 53(3) 2_756 2_756
Mo12 O75 P2 O27 177.5(9) . 2_756
O71 O75 P2 O27 -125(3) . .
O70 O75 P2 O27 116(3) 2_756 .
Mo7 O75 P2 O27 -127(3) 2_756 .
Mo12 O75 P2 O27 -2.5(9) . .
O71 O75 P2 O70 -61(6) . .
O27 O75 P2 O70 64(3) . .
O70 O75 P2 O70 179.998(2) 2_756 .
Mo7 O75 P2 O70 -63(6) 2_756 .
Mo12 O75 P2 O70 62(3) . .
O71 O75 P2 O70 119(6) . 2_756
O27 O75 P2 O70 -116(3) . 2_756
Mo7 O75 P2 O70 117(6) 2_756 2_756
Mo12 O75 P2 O70 -118(3) . 2_756
O75 O27 P2 O71 128(7) . 2_756
Mo12 O27 P2 O71 131(7) . 2_756
Mo8 O27 P2 O71 3.2(9) 2_756 2_756
O75 O27 P2 O71 -52(7) . .
O71 O27 P2 O71 180.001(3) 2_756 .
Mo12 O27 P2 O71 -49(7) . .
Mo8 O27 P2 O71 -176.8(9) 2_756 .
O71 O27 P2 O75 -128(7) 2_756 .
Mo12 O27 P2 O75 2.6(9) . .
Mo8 O27 P2 O75 -125(8) 2_756 .
O75 O27 P2 O75 180.001(2) . 2_756
O71 O27 P2 O75 52(7) 2_756 2_756
Mo12 O27 P2 O75 -177.4(9) . 2_756
Mo8 O27 P2 O75 55(8) 2_756 2_756
O75 O27 P2 O27 164(37) . 2_756
O71 O27 P2 O27 36(37) 2_756 2_756
Mo12 O27 P2 O27 166(37) . 2_756
Mo8 O27 P2 O27 39(37) 2_756 2_756
O75 O27 P2 O70 -119(4) . .
O71 O27 P2 O70 113(3) 2_756 .
Mo12 O27 P2 O70 -116(4) . .
Mo8 O27 P2 O70 116(3) 2_756 .
O75 O27 P2 O70 61(4) . 2_756
O71 O27 P2 O70 -67(3) 2_756 2_756
Mo12 O27 P2 O70 64(4) . 2_756
Mo8 O27 P2 O70 -64(3) 2_756 2_756
O75 O70 P2 O71 -55.4(19) 2_756 2_756
Mo10 O70 P2 O71 -58(2) . 2_756
Mo9 O70 P2 O71 177.8(8) . 2_756
Mo11 O70 P2 O71 63.4(11) . 2_756
O75 O70 P2 O71 124.6(19) 2_756 .
Mo10 O70 P2 O71 122(2) . .
Mo9 O70 P2 O71 -2.2(8) . .
Mo11 O70 P2 O71 -116.6(11) . .
O75 O70 P2 O75 180.002(2) 2_756 .
Mo10 O70 P2 O75 177.9(10) . .
Mo9 O70 P2 O75 53.1(19) . .
Mo11 O70 P2 O75 -61.2(16) . .
Mo10 O70 P2 O75 -2.1(10) . 2_756
Mo9 O70 P2 O75 -126.9(19) . 2_756
Mo11 O70 P2 O75 118.8(16) . 2_756
O75 O70 P2 O27 59.9(15) 2_756 2_756
Mo10 O70 P2 O27 57.8(16) . 2_756
Mo9 O70 P2 O27 -66.9(10) . 2_756
Mo11 O70 P2 O27 178.7(8) . 2_756
O75 O70 P2 O27 -120.1(15) 2_756 .
Mo10 O70 P2 O27 -122.2(16) . .
Mo9 O70 P2 O27 113.1(10) . .
Mo11 O70 P2 O27 -1.3(8) . .
O75 O70 P2 O70 -100(10) 2_756 2_756
Mo10 O70 P2 O70 -102(10) . 2_756
Mo9 O70 P2 O70 133(10) . 2_756
Mo11 O70 P2 O70 18(10) . 2_756
O85 O86 P3 O86 -84(100) 2_666 2_666
O87 O86 P3 O86 51(100) . 2_666
Mo19 O86 P3 O86 -87(100) . 2_666
Mo21 O86 P3 O86 48(100) . 2_666
O85 O86 P3 O87 -136(4) 2_666 .
Mo19 O86 P3 O87 -138(5) . .
Mo21 O86 P3 O87 -3.6(12) . .
O85 O86 P3 O87 44(4) 2_666 2_666
O87 O86 P3 O87 180.001(3) . 2_666
Mo19 O86 P3 O87 42(5) . 2_666
Mo21 O86 P3 O87 176.4(12) . 2_666
O87 O86 P3 O85 136(4) . 2_666
Mo19 O86 P3 O85 -2.9(10) . 2_666
Mo21 O86 P3 O85 132(5) . 2_666
O85 O86 P3 O85 179.997(6) 2_666 .
O87 O86 P3 O85 -44(4) . .
Mo19 O86 P3 O85 177.1(10) . .
Mo21 O86 P3 O85 -48(5) . .
O85 O86 P3 O52 -66(8) 2_666 2_666
O87 O86 P3 O52 69(4) . 2_666
Mo19 O86 P3 O52 -69(8) . 2_666
Mo21 O86 P3 O52 65(4) . 2_666
O85 O86 P3 O52 114(8) 2_666 .
O87 O86 P3 O52 -111(4) . .
Mo19 O86 P3 O52 111(8) . .
Mo21 O86 P3 O52 -115(4) . .
O85 O87 P3 O86 -136.4(12) . .
Mo24 O87 P3 O86 -134.3(18) . .
Mo21 O87 P3 O86 3.8(11) . .
O85 O87 P3 O86 43.6(12) . 2_666
O86 O87 P3 O86 180.001(3) . 2_666
Mo24 O87 P3 O86 45.7(18) . 2_666
Mo21 O87 P3 O86 -176.2(11) . 2_666
O85 O87 P3 O87 -116(27) . 2_666
O86 O87 P3 O87 20(27) . 2_666
Mo24 O87 P3 O87 -114(27) . 2_666
Mo21 O87 P3 O87 24(27) . 2_666
O85 O87 P3 O85 180.002(5) . 2_666
O86 O87 P3 O85 -43.6(12) . 2_666
Mo24 O87 P3 O85 -177.9(12) . 2_666
Mo21 O87 P3 O85 -39.8(18) . 2_666
O86 O87 P3 O85 136.4(12) . .
Mo24 O87 P3 O85 2.1(12) . .
Mo21 O87 P3 O85 140.2(18) . .
O85 O87 P3 O52 111.9(14) . 2_666
O86 O87 P3 O52 -111.7(11) . 2_666
Mo24 O87 P3 O52 114.0(18) . 2_666
Mo21 O87 P3 O52 -108.0(16) . 2_666
O85 O87 P3 O52 -68.1(14) . .
O86 O87 P3 O52 68.3(11) . .
Mo24 O87 P3 O52 -66.0(18) . .
Mo21 O87 P3 O52 72.0(16) . .
O86 O85 P3 O86 179.999(7) 2_666 .
O87 O85 P3 O86 45.6(13) . .
Mo19 O85 P3 O86 177.2(10) 2_666 .
Mo24 O85 P3 O86 43.6(13) . .
O87 O85 P3 O86 -134.4(13) . 2_666
Mo19 O85 P3 O86 -2.8(10) 2_666 2_666
Mo24 O85 P3 O86 -136.4(13) . 2_666
O86 O85 P3 O87 134.4(13) 2_666 .
Mo19 O85 P3 O87 131.6(15) 2_666 .
Mo24 O85 P3 O87 -2.0(11) . .
O86 O85 P3 O87 -45.6(13) 2_666 2_666
O87 O85 P3 O87 179.998(4) . 2_666
Mo19 O85 P3 O87 -48.4(15) 2_666 2_666
Mo24 O85 P3 O87 178.0(11) . 2_666
O86 O85 P3 O85 -93(16) 2_666 2_666
O87 O85 P3 O85 132(15) . 2_666
Mo19 O85 P3 O85 -96(16) 2_666 2_666
Mo24 O85 P3 O85 130(16) . 2_666
O86 O85 P3 O52 66(6) 2_666 2_666
O87 O85 P3 O52 -68(5) . 2_666
Mo19 O85 P3 O52 63(5) 2_666 2_666
Mo24 O85 P3 O52 -70(5) . 2_666
O86 O85 P3 O52 -114(6) 2_666 .
O87 O85 P3 O52 112(5) . .
Mo19 O85 P3 O52 -117(5) 2_666 .
Mo24 O85 P3 O52 110(5) . .
Mo22 O52 P3 O86 6.1(12) . .
Mo23 O52 P3 O86 125(6) . .
Mo20 O52 P3 O86 -115.3(14) 2_666 .
Mo22 O52 P3 O86 -173.9(12) . 2_666
Mo23 O52 P3 O86 -55(6) . 2_666
Mo20 O52 P3 O86 64.7(14) 2_666 2_666
Mo22 O52 P3 O87 -56.5(12) . .
Mo23 O52 P3 O87 63(7) . .
Mo20 O52 P3 O87 -177.9(10) 2_666 .
Mo22 O52 P3 O87 123.5(12) . 2_666
Mo23 O52 P3 O87 -117(7) . 2_666
Mo20 O52 P3 O87 2.1(10) 2_666 2_666
Mo22 O52 P3 O85 63(6) . 2_666
Mo23 O52 P3 O85 -177.1(9) . 2_666
Mo20 O52 P3 O85 -58(6) 2_666 2_666
Mo22 O52 P3 O85 -117(6) . .
Mo23 O52 P3 O85 2.9(9) . .
Mo20 O52 P3 O85 122(6) 2_666 .
Mo22 O52 P3 O52 5(39) . 2_666
Mo23 O52 P3 O52 125(40) . 2_666
Mo20 O52 P3 O52 -116(39) 2_666 2_666
O98 O97 P4 O97 -8(100) . 2_777
O100 O97 P4 O97 119(100) 2_777 2_777
Mo14 O97 P4 O97 -2(100) . 2_777
Mo15 O97 P4 O97 126(100) . 2_777
O98 O97 P4 O98 180.000(10) . 2_777
O100 O97 P4 O98 -53(6) 2_777 2_777
Mo14 O97 P4 O98 -174.0(11) . 2_777
Mo15 O97 P4 O98 -46(5) . 2_777
O100 O97 P4 O98 127(6) 2_777 .
Mo14 O97 P4 O98 6.0(11) . .
Mo15 O97 P4 O98 134(5) . .
O98 O97 P4 O100 -127(6) . 2_777
Mo14 O97 P4 O100 -121(6) . 2_777
Mo15 O97 P4 O100 6.8(10) . 2_777
O98 O97 P4 O100 53(6) . .
O100 O97 P4 O100 179.998(7) 2_777 .
Mo14 O97 P4 O100 59(6) . .
Mo15 O97 P4 O100 -173.2(10) . .
O98 O97 P4 O99 117.1(10) . .
O100 O97 P4 O99 -116(5) 2_777 .
Mo14 O97 P4 O99 123.1(16) . .
Mo15 O97 P4 O99 -109(5) . .
O98 O97 P4 O99 -62.9(10) . 2_777
O100 O97 P4 O99 64(5) 2_777 2_777
Mo14 O97 P4 O99 -56.9(16) . 2_777
Mo15 O97 P4 O99 71(5) . 2_777
O97 O98 P4 O97 180.000(10) . 2_777
O100 O98 P4 O97 -52(7) . 2_777
Mo14 O98 P4 O97 173.8(11) . 2_777
Mo13 O98 P4 O97 -54(8) . 2_777
O100 O98 P4 O97 128(7) . .
Mo14 O98 P4 O97 -6.2(11) . .
Mo13 O98 P4 O97 126(8) . .
O97 O98 P4 O98 3(100) . 2_777
O100 O98 P4 O98 131(100) . 2_777
Mo14 O98 P4 O98 -3(100) . 2_777
Mo13 O98 P4 O98 128(100) . 2_777
O97 O98 P4 O100 52(7) . 2_777
O100 O98 P4 O100 180.002(14) . 2_777
Mo14 O98 P4 O100 46(7) . 2_777
Mo13 O98 P4 O100 177.5(9) . 2_777
O97 O98 P4 O100 -128(7) . .
Mo14 O98 P4 O100 -134(7) . .
Mo13 O98 P4 O100 -2.5(9) . .
O97 O98 P4 O99 -63(5) . .
O100 O98 P4 O99 65(3) . .
Mo14 O98 P4 O99 -69(5) . .
Mo13 O98 P4 O99 63(3) . .
O97 O98 P4 O99 117(5) . 2_777
O100 O98 P4 O99 -115(3) . 2_777
Mo14 O98 P4 O99 111(5) . 2_777
Mo13 O98 P4 O99 -117(3) . 2_777
O98 O100 P4 O97 130(6) . 2_777
Mo15 O100 P4 O97 6.9(9) 2_777 2_777
Mo13 O100 P4 O97 132(5) . 2_777
O97 O100 P4 O97 180.001(8) 2_777 .
O98 O100 P4 O97 -50(6) . .
Mo15 O100 P4 O97 -173.1(9) 2_777 .
Mo13 O100 P4 O97 -48(5) . .
O97 O100 P4 O98 50(6) 2_777 2_777
O98 O100 P4 O98 180.002(14) . 2_777
Mo15 O100 P4 O98 57(6) 2_777 2_777
Mo13 O100 P4 O98 -177.5(9) . 2_777
O97 O100 P4 O98 -130(6) 2_777 .
Mo15 O100 P4 O98 -123(6) 2_777 .
Mo13 O100 P4 O98 2.5(9) . .
O97 O100 P4 O100 -66(100) 2_777 2_777
O98 O100 P4 O100 63(100) . 2_777
Mo15 O100 P4 O100 -60(100) 2_777 2_777
Mo13 O100 P4 O100 66(100) . 2_777
O97 O100 P4 O99 116(7) 2_777 .
O98 O100 P4 O99 -114.4(14) . .
Mo15 O100 P4 O99 123(7) 2_777 .
Mo13 O100 P4 O99 -112.0(18) . .
O97 O100 P4 O99 -64(7) 2_777 2_777
O98 O100 P4 O99 65.6(14) . 2_777
Mo15 O100 P4 O99 -57(7) 2_777 2_777
Mo13 O100 P4 O99 68.0(18) . 2_777
Mo18 O99 P4 O97 -63.4(12) . 2_777
Mo17 O99 P4 O97 174.0(9) . 2_777
Mo16 O99 P4 O97 56.2(11) . 2_777
Mo18 O99 P4 O97 116.6(12) . .
Mo17 O99 P4 O97 -6.0(9) . .
Mo16 O99 P4 O97 -123.8(11) . .
Mo18 O99 P4 O98 -6.5(8) . 2_777
Mo17 O99 P4 O98 -129.1(11) . 2_777
Mo16 O99 P4 O98 113.1(10) . 2_777
Mo18 O99 P4 O98 173.5(8) . .
Mo17 O99 P4 O98 50.9(11) . .
Mo16 O99 P4 O98 -66.9(10) . .
Mo18 O99 P4 O100 55.9(10) . 2_777
Mo17 O99 P4 O100 -66.7(10) . 2_777
Mo16 O99 P4 O100 175.5(8) . 2_777
Mo18 O99 P4 O100 -124.1(10) . .
Mo17 O99 P4 O100 113.3(10) . .
Mo16 O99 P4 O100 -4.5(8) . .
Mo18 O99 P4 O99 159(37) . 2_777
Mo17 O99 P4 O99 37(37) . 2_777
Mo16 O99 P4 O99 -81(37) . 2_777
